data_4106453
loop_
_publ_author_name
'Yoshiaki Shoji'
'Tsukasa Matsuo'
'Daisuke Hashizume'
'Matthias J. Gutmann'
'Hiroyuki Fueno'
'Kazuyoshi Tanaka'
'Kohei Tamao'

_publ_section_title
;
 Boron-Boron \s-Bond Formation by Two-Electron Reduction of a H-Bridged
 Dimer of Monoborane
;
_journal_name_full 'Journal of the American Chemical Society'
_journal_page_first 11058
_journal_page_last 11061
_journal_paper_doi 10.1021/ja203333j
_journal_volume 133
_journal_year 2011
_chemical_formula_moiety 'C56 H93 B2, C12 H30 Li O6, C6 H6'
_chemical_formula_sum 'C74 H129 B2 Li O6'
_chemical_formula_weight 1143.33
_space_group_IT_number 2
_symmetry_cell_setting triclinic
_symmetry_Int_Tables_number 2
_symmetry_space_group_name_Hall '-P 1'
_symmetry_space_group_name_H-M 'P -1'
_cell_angle_alpha 100.0580(14)
_cell_angle_beta 96.6371(11)
_cell_angle_gamma 113.400(2)
_cell_formula_units_Z 2
_cell_length_a 13.328(2)
_cell_length_b 15.242(3)
_cell_length_c 19.666(3)
_cell_measurement_reflns_used 9422
_cell_measurement_temperature 100.1
_cell_measurement_theta_max 27.5
_cell_measurement_theta_min 3.0
_cell_volume 3533.7(10)
_computing_cell_refinement CrystalClear
_computing_data_collection CrystalClear
_computing_data_reduction CrystalStructure
_computing_publication_material 'CrystalStructure 3.8'
_computing_structure_refinement SHELXL
_computing_structure_solution SIR97
_diffrn_ambient_temperature 100.1
_diffrn_detector_area_resol_mean 7.31
_diffrn_measured_fraction_theta_full 0.989
_diffrn_measured_fraction_theta_max 0.989
_diffrn_measurement_device_type 'Rigaku Saturn'
_diffrn_measurement_method \w
_diffrn_radiation_type 'Mo K\a'
_diffrn_radiation_wavelength 0.71073
_diffrn_reflns_av_R_equivalents 0.033
_diffrn_reflns_limit_h_max 17
_diffrn_reflns_limit_h_min -17
_diffrn_reflns_limit_k_max 19
_diffrn_reflns_limit_k_min -18
_diffrn_reflns_limit_l_max 25
_diffrn_reflns_limit_l_min -25
_diffrn_reflns_number 38386
_diffrn_reflns_theta_full 27.48
_diffrn_reflns_theta_max 27.48
_exptl_absorpt_coefficient_mu 0.065
_exptl_absorpt_correction_T_max 0.994
_exptl_absorpt_correction_T_min 0.905
_exptl_absorpt_correction_type multi-scan
_exptl_absorpt_process_details 'Jacobson, R. (1998) Private communication'
_exptl_crystal_colour colorless
_exptl_crystal_density_diffrn 1.075
_exptl_crystal_description prism
_exptl_crystal_F_000 1268.0
_exptl_crystal_size_max 0.10
_exptl_crystal_size_mid 0.10
_exptl_crystal_size_min 0.10
_refine_diff_density_max 0.28
_refine_diff_density_min -0.28
_refine_ls_extinction_method none
_refine_ls_goodness_of_fit_ref 1.077
_refine_ls_hydrogen_treatment mixed
_refine_ls_number_parameters 761
_refine_ls_number_reflns 16031
_refine_ls_R_factor_gt 0.0510
_refine_ls_shift/su_max 0.0010
_refine_ls_structure_factor_coef Fsqd
_refine_ls_weighting_details 'w = 1/[\s^2^(Fo^2^)+(0.0651P)^2^+0.2448P] where P=(Fo^2^+2Fc^2^)/3'
_refine_ls_weighting_scheme calc
_refine_ls_wR_factor_ref 0.1326
_reflns_number_gt 11631
_reflns_number_total 16031
_reflns_threshold_expression F^2^>2.0\s(F^2^)
_cod_data_source_file ja203333j_si_003.cif
_cod_data_source_block '__Dtre1'
_cod_original_cell_volume 3534.0(10)
_cod_original_formula_sum 'C74 H129 B2 Li O6 '
_cod_database_code 4106453

loop_
_symmetry_equiv_pos_site_id
_symmetry_equiv_pos_as_xyz
1 +X,+Y,+Z
2 -X,-Y,-Z

loop_
_atom_site_label
_atom_site_type_symbol
_atom_site_fract_x
_atom_site_fract_y
_atom_site_fract_z
_atom_site_U_iso_or_equiv
_atom_site_adp_type
_atom_site_occupancy
_atom_site_symmetry_multiplicity
_atom_site_calc_flag
_atom_site_refinement_flags
O(1) O 0.73354(8) 0.32719(8) 0.65778(5) 0.0262(2) Uani 1.00 1 d .
O(2) O 0.82291(8) 0.42928(8) 0.78976(5) 0.0265(2) Uani 1.00 1 d .
O(3) O 0.63357(9) 0.20663(8) 0.76153(5) 0.0246(2) Uani 1.00 1 d .
O(4) O 0.60000(9) 0.34822(8) 0.84313(6) 0.0250(2) Uani 1.00 1 d .
O(5) O 0.48867(8) 0.28817(8) 0.67881(6) 0.0285(2) Uani 1.00 1 d .
O(6) O 0.63299(9) 0.47777(8) 0.73084(6) 0.0290(2) Uani 1.00 1 d .
C(1) C 0.77782(11) 0.96988(10) 0.76130(7) 0.0148(2) Uani 1.00 1 d .
C(2) C 0.81379(11) 0.98460(10) 0.69636(7) 0.0148(2) Uani 1.00 1 d .
C(3) C 0.75663(11) 0.92148(10) 0.62054(7) 0.0171(2) Uani 1.00 1 d .
C(4) C 0.84589(11) 0.96597(10) 0.57635(7) 0.0189(3) Uani 1.00 1 d .
C(5) C 0.93339(11) 1.06863(11) 0.62045(7) 0.0178(2) Uani 1.00 1 d .
C(6) C 0.91008(11) 1.06559(10) 0.69388(7) 0.0157(2) Uani 1.00 1 d .
C(7) C 0.97760(11) 1.13615(10) 0.75438(7) 0.0169(2) Uani 1.00 1 d .
C(8) C 0.95152(11) 1.12046(10) 0.81872(7) 0.0153(2) Uani 1.00 1 d .
C(9) C 1.02191(11) 1.18548(10) 0.89020(7) 0.0163(2) Uani 1.00 1 d .
C(10) C 0.97811(11) 1.11572(10) 0.93848(7) 0.0172(2) Uani 1.00 1 d .
C(11) C 0.85849(11) 1.03679(10) 0.90145(7) 0.0150(2) Uani 1.00 1 d .
C(12) C 0.85590(10) 1.03912(10) 0.82295(7) 0.0140(2) Uani 1.00 1 d .
C(13) C 0.65146(11) 0.93710(12) 0.59677(7) 0.0214(3) Uani 1.00 1 d .
C(14) C 0.58230(13) 0.87629(13) 0.52345(8) 0.0311(3) Uani 1.00 1 d .
C(15) C 0.72458(12) 0.81030(11) 0.61008(7) 0.0215(3) Uani 1.00 1 d .
C(16) C 0.81393(13) 0.78411(11) 0.64463(8) 0.0262(3) Uani 1.00 1 d .
C(17) C 0.91443(12) 1.15437(11) 0.59876(8) 0.0230(3) Uani 1.00 1 d .
C(18) C 0.93877(15) 1.17189(13) 0.52695(8) 0.0339(3) Uani 1.00 1 d .
C(19) C 1.05455(12) 1.08359(11) 0.61692(8) 0.0236(3) Uani 1.00 1 d .
C(20) C 1.09373(13) 1.01640(13) 0.64956(8) 0.0286(3) Uani 1.00 1 d .
C(21) C 0.99795(11) 1.27772(10) 0.90666(7) 0.0189(2) Uani 1.00 1 d .
C(22) C 1.04569(13) 1.34258(11) 0.98165(8) 0.0251(3) Uani 1.00 1 d .
C(23) C 1.14893(11) 1.22093(11) 0.89311(8) 0.0208(3) Uani 1.00 1 d .
C(24) C 1.18946(12) 1.14094(12) 0.87383(8) 0.0273(3) Uani 1.00 1 d .
C(25) C 0.77027(11) 1.06667(11) 0.93094(7) 0.0176(2) Uani 1.00 1 d .
C(26) C 0.76914(12) 1.07032(12) 1.00918(7) 0.0226(3) Uani 1.00 1 d .
C(27) C 0.84554(11) 0.93638(10) 0.91438(7) 0.0167(2) Uani 1.00 1 d .
C(28) C 0.91512(12) 0.89151(11) 0.87814(8) 0.0230(3) Uani 1.00 1 d .
C(29) C 0.43173(11) 0.79030(10) 0.78813(7) 0.0149(2) Uani 1.00 1 d .
C(30) C 0.32988(11) 0.78351(10) 0.74887(7) 0.0152(2) Uani 1.00 1 d .
C(31) C 0.31310(11) 0.85441(10) 0.70641(7) 0.0172(2) Uani 1.00 1 d .
C(32) C 0.18280(11) 0.81449(10) 0.68675(8) 0.0194(3) Uani 1.00 1 d .
C(33) C 0.12960(11) 0.70942(10) 0.69829(7) 0.0180(2) Uani 1.00 1 d .
C(34) C 0.22605(11) 0.70612(10) 0.74497(7) 0.0161(2) Uani 1.00 1 d .
C(35) C 0.21551(11) 0.63371(10) 0.78106(7) 0.0172(2) Uani 1.00 1 d .
C(36) C 0.31007(11) 0.64081(10) 0.82330(7) 0.0157(2) Uani 1.00 1 d .
C(37) C 0.31204(11) 0.57032(10) 0.86868(7) 0.0180(2) Uani 1.00 1 d .
C(38) C 0.42585(11) 0.63038(11) 0.91955(7) 0.0197(3) Uani 1.00 1 d .
C(39) C 0.50068(11) 0.71375(10) 0.88701(7) 0.0162(2) Uani 1.00 1 d .
C(40) C 0.41552(11) 0.71771(10) 0.82824(7) 0.0143(2) Uani 1.00 1 d .
C(41) C 0.36173(12) 0.84719(11) 0.63912(7) 0.0205(3) Uani 1.00 1 d .
C(42) C 0.35912(14) 0.92018(13) 0.59525(8) 0.0289(3) Uani 1.00 1 d .
C(43) C 0.36224(11) 0.96308(10) 0.74857(8) 0.0199(3) Uani 1.00 1 d .
C(44) C 0.34425(13) 0.97821(11) 0.82419(8) 0.0249(3) Uani 1.00 1 d .
C(45) C 0.09308(12) 0.62859(11) 0.62882(8) 0.0223(3) Uani 1.00 1 d .
C(46) C -0.00852(13) 0.61789(13) 0.57725(8) 0.0299(3) Uani 1.00 1 d .
C(47) C 0.02803(12) 0.69136(11) 0.73421(8) 0.0227(3) Uani 1.00 1 d .
C(48) C 0.05289(13) 0.75245(12) 0.80922(9) 0.0301(3) Uani 1.00 1 d .
C(49) C 0.31142(12) 0.47584(11) 0.82379(8) 0.0226(3) Uani 1.00 1 d .
C(50) C 0.20692(12) 0.40938(11) 0.76703(8) 0.0246(3) Uani 1.00 1 d .
C(51) C 0.21431(12) 0.53993(11) 0.90791(8) 0.0235(3) Uani 1.00 1 d .
C(52) C 0.20036(13) 0.62343(13) 0.95510(9) 0.0298(3) Uani 1.00 1 d .
C(53) C 0.58885(11) 0.68515(11) 0.85708(7) 0.0179(2) Uani 1.00 1 d .
C(54) C 0.67670(12) 0.68037(11) 0.91233(8) 0.0233(3) Uani 1.00 1 d .
C(55) C 0.55729(11) 0.81132(10) 0.94490(7) 0.0189(2) Uani 1.00 1 d .
C(56) C 0.47950(12) 0.85638(12) 0.96934(8) 0.0237(3) Uani 1.00 1 d .
C(57) C 0.69082(15) 0.30352(16) 0.58395(9) 0.0437(4) Uani 1.00 1 d .
C(58) C 0.85122(12) 0.38458(12) 0.67484(8) 0.0258(3) Uani 1.00 1 d .
C(59) C 0.89045(12) 0.39523(12) 0.75171(8) 0.0258(3) Uani 1.00 1 d .
C(60) C 0.87038(14) 0.46773(14) 0.86305(9) 0.0368(4) Uani 1.00 1 d .
C(61) C 0.67873(14) 0.14251(12) 0.72909(9) 0.0305(3) Uani 1.00 1 d .
C(62) C 0.63214(13) 0.20497(12) 0.83370(8) 0.0255(3) Uani 1.00 1 d .
C(63) C 0.55940(13) 0.25290(11) 0.85748(8) 0.0251(3) Uani 1.00 1 d .
C(64) C 0.53787(16) 0.40025(13) 0.86743(10) 0.0383(4) Uani 1.00 1 d .
C(65) C 0.39897(13) 0.19637(13) 0.67716(9) 0.0356(4) Uani 1.00 1 d .
C(66) C 0.45033(14) 0.36146(14) 0.67217(10) 0.0381(4) Uani 1.00 1 d .
C(67) C 0.54860(15) 0.45279(14) 0.66980(10) 0.0389(4) Uani 1.00 1 d .
C(68) C 0.72571(15) 0.56891(12) 0.73452(11) 0.0388(4) Uani 1.00 1 d .
C(69) C 0.42570(16) 0.57554(14) 0.54115(10) 0.0390(4) Uani 1.00 1 d .
C(70) C 0.35490(15) 0.48076(14) 0.50233(9) 0.0377(4) Uani 1.00 1 d .
C(71) C 0.26781(14) 0.42162(13) 0.52880(9) 0.0313(3) Uani 1.00 1 d .
C(72) C 0.25223(14) 0.45752(14) 0.59444(9) 0.0334(3) Uani 1.00 1 d .
C(73) C 0.32367(14) 0.55173(13) 0.63351(9) 0.0333(3) Uani 1.00 1 d .
C(74) C 0.41049(14) 0.61105(13) 0.60667(9) 0.0325(3) Uani 1.00 1 d .
B(1) B 0.66102(13) 0.87776(12) 0.76011(8) 0.0166(3) Uani 1.00 1 d .
B(2) B 0.54906(13) 0.88035(12) 0.78731(8) 0.0173(3) Uani 1.00 1 d .
Li(1) Li 0.6509(2) 0.34429(19) 0.74320(14) 0.0248(5) Uani 1.00 1 d .
H(1) H 0.6587(12) 0.8016(11) 0.7410(8) 0.024(4) Uiso 1.00 1 c .
H(2) H 0.5534(12) 0.9571(12) 0.8121(8) 0.027(4) Uiso 1.00 1 c .
H(3) H 0.6354(13) 0.8774(12) 0.8223(8) 0.030(4) Uiso 1.00 1 c .
H(4A) H 0.8829 0.9221 0.5645 0.023 Uiso 1.00 1 c R
H(4B) H 0.8096 0.9724 0.5318 0.023 Uiso 1.00 1 c R
H(7) H 1.0398 1.1935 0.7519 0.020 Uiso 1.00 1 c R
H(10A) H 0.9761 1.1533 0.9843 0.021 Uiso 1.00 1 c R
H(10B) H 1.0280 1.0834 0.9473 0.021 Uiso 1.00 1 c R
H(13A) H 0.6029 0.9213 0.6315 0.026 Uiso 1.00 1 c R
H(13B) H 0.6750 1.0077 0.5978 0.026 Uiso 1.00 1 c R
H(14A) H 0.5179 0.8912 0.5132 0.037 Uiso 1.00 1 c R
H(14B) H 0.5562 0.8060 0.5220 0.037 Uiso 1.00 1 c R
H(14C) H 0.6285 0.8927 0.4882 0.037 Uiso 1.00 1 c R
H(15A) H 0.6564 0.7805 0.6291 0.026 Uiso 1.00 1 c R
H(15B) H 0.7057 0.7798 0.5588 0.026 Uiso 1.00 1 c R
H(16A) H 0.7861 0.7123 0.6351 0.031 Uiso 1.00 1 c R
H(16B) H 0.8318 0.8119 0.6957 0.031 Uiso 1.00 1 c R
H(16C) H 0.8813 0.8113 0.6253 0.031 Uiso 1.00 1 c R
H(17A) H 0.8357 1.1420 0.5988 0.028 Uiso 1.00 1 c R
H(17B) H 0.9619 1.2157 0.6353 0.028 Uiso 1.00 1 c R
H(18A) H 0.9238 1.2274 0.5185 0.041 Uiso 1.00 1 c R
H(18B) H 0.8908 1.1126 0.4899 0.041 Uiso 1.00 1 c R
H(18C) H 1.0173 1.1869 0.5265 0.041 Uiso 1.00 1 c R
H(19A) H 1.0610 1.0737 0.5668 0.028 Uiso 1.00 1 c R
H(19B) H 1.1058 1.1527 0.6409 0.028 Uiso 1.00 1 c R
H(20A) H 1.1708 1.0315 0.6447 0.034 Uiso 1.00 1 c R
H(20B) H 1.0454 0.9476 0.6253 0.034 Uiso 1.00 1 c R
H(20C) H 1.0903 1.0268 0.6997 0.034 Uiso 1.00 1 c R
H(21A) H 1.0280 1.3187 0.8735 0.023 Uiso 1.00 1 c R
H(21B) H 0.9160 1.2556 0.8971 0.023 Uiso 1.00 1 c R
H(22A) H 1.0260 1.3985 0.9862 0.030 Uiso 1.00 1 c R
H(22B) H 1.1272 1.3669 0.9917 0.030 Uiso 1.00 1 c R
H(22C) H 1.0145 1.3039 1.0152 0.030 Uiso 1.00 1 c R
H(23A) H 1.1707 1.2653 0.8609 0.025 Uiso 1.00 1 c R
H(23B) H 1.1890 1.2605 0.9415 0.025 Uiso 1.00 1 c R
H(24A) H 1.2704 1.1716 0.8769 0.033 Uiso 1.00 1 c R
H(24B) H 1.1521 1.1019 0.8256 0.033 Uiso 1.00 1 c R
H(24C) H 1.1719 1.0980 0.9066 0.033 Uiso 1.00 1 c R
H(25A) H 0.7832 1.1325 0.9233 0.021 Uiso 1.00 1 c R
H(25B) H 0.6954 1.0195 0.9031 0.021 Uiso 1.00 1 c R
H(26A) H 0.7114 1.0905 1.0224 0.027 Uiso 1.00 1 c R
H(26B) H 0.8422 1.1179 1.0378 0.027 Uiso 1.00 1 c R
H(26C) H 0.7531 1.0049 1.0174 0.027 Uiso 1.00 1 c R
H(27A) H 0.8656 0.9441 0.9658 0.020 Uiso 1.00 1 c R
H(27B) H 0.7659 0.8893 0.8984 0.020 Uiso 1.00 1 c R
H(28A) H 0.9010 0.8281 0.8895 0.028 Uiso 1.00 1 c R
H(28B) H 0.9946 0.9362 0.8946 0.028 Uiso 1.00 1 c R
H(28C) H 0.8946 0.8814 0.8270 0.028 Uiso 1.00 1 c R
H(32A) H 0.1580 0.8580 0.7168 0.023 Uiso 1.00 1 c R
H(32B) H 0.1593 0.8133 0.6368 0.023 Uiso 1.00 1 c R
H(35) H 0.1450 0.5804 0.7769 0.021 Uiso 1.00 1 c R
H(38A) H 0.4626 0.5868 0.9273 0.024 Uiso 1.00 1 c R
H(38B) H 0.4152 0.6597 0.9657 0.024 Uiso 1.00 1 c R
H(41A) H 0.4402 0.8576 0.6530 0.025 Uiso 1.00 1 c R
H(41B) H 0.3196 0.7795 0.6089 0.025 Uiso 1.00 1 c R
H(42A) H 0.3916 0.9103 0.5539 0.035 Uiso 1.00 1 c R
H(42B) H 0.4024 0.9876 0.6240 0.035 Uiso 1.00 1 c R
H(42C) H 0.2817 0.9093 0.5797 0.035 Uiso 1.00 1 c R
H(43A) H 0.4435 0.9936 0.7498 0.024 Uiso 1.00 1 c R
H(43B) H 0.3285 0.9984 0.7230 0.024 Uiso 1.00 1 c R
H(44A) H 0.3782 1.0488 0.8468 0.030 Uiso 1.00 1 c R
H(44B) H 0.3790 0.9451 0.8506 0.030 Uiso 1.00 1 c R
H(44C) H 0.2640 0.9504 0.8238 0.030 Uiso 1.00 1 c R
H(45A) H 0.1568 0.6430 0.6045 0.027 Uiso 1.00 1 c R
H(45B) H 0.0765 0.5646 0.6410 0.027 Uiso 1.00 1 c R
H(46A) H -0.0251 0.5652 0.5353 0.036 Uiso 1.00 1 c R
H(46B) H 0.0074 0.6800 0.5634 0.036 Uiso 1.00 1 c R
H(46C) H -0.0731 0.6016 0.6000 0.036 Uiso 1.00 1 c R
H(47A) H -0.0274 0.7046 0.7048 0.027 Uiso 1.00 1 c R
H(47B) H -0.0072 0.6208 0.7347 0.027 Uiso 1.00 1 c R
H(48A) H -0.0164 0.7350 0.8271 0.036 Uiso 1.00 1 c R
H(48B) H 0.0848 0.8226 0.8095 0.036 Uiso 1.00 1 c R
H(48C) H 0.1063 0.7391 0.8394 0.036 Uiso 1.00 1 c R
H(49A) H 0.3763 0.4957 0.8005 0.027 Uiso 1.00 1 c R
H(49B) H 0.3230 0.4362 0.8562 0.027 Uiso 1.00 1 c R
H(50A) H 0.2163 0.3523 0.7424 0.030 Uiso 1.00 1 c R
H(50B) H 0.1955 0.4464 0.7332 0.030 Uiso 1.00 1 c R
H(50C) H 0.1419 0.3868 0.7891 0.030 Uiso 1.00 1 c R
H(51A) H 0.1441 0.5007 0.8723 0.028 Uiso 1.00 1 c R
H(51B) H 0.2241 0.4963 0.9373 0.028 Uiso 1.00 1 c R
H(52A) H 0.1360 0.5958 0.9770 0.036 Uiso 1.00 1 c R
H(52B) H 0.1883 0.6665 0.9267 0.036 Uiso 1.00 1 c R
H(52C) H 0.2679 0.6617 0.9920 0.036 Uiso 1.00 1 c R
H(53A) H 0.5496 0.6200 0.8232 0.021 Uiso 1.00 1 c R
H(53B) H 0.6279 0.7335 0.8305 0.021 Uiso 1.00 1 c R
H(54A) H 0.7285 0.6616 0.8887 0.028 Uiso 1.00 1 c R
H(54B) H 0.6395 0.6314 0.9383 0.028 Uiso 1.00 1 c R
H(54C) H 0.7182 0.7451 0.9453 0.028 Uiso 1.00 1 c R
H(55A) H 0.5950 0.7994 0.9864 0.023 Uiso 1.00 1 c R
H(55B) H 0.6158 0.8602 0.9270 0.023 Uiso 1.00 1 c R
H(56A) H 0.5228 0.9172 1.0061 0.028 Uiso 1.00 1 c R
H(56B) H 0.4220 0.8095 0.9883 0.028 Uiso 1.00 1 c R
H(56C) H 0.4438 0.8712 0.9292 0.028 Uiso 1.00 1 c R
H(57A) H 0.6098 0.2638 0.5740 0.052 Uiso 1.00 1 c R
H(57B) H 0.7261 0.2660 0.5588 0.052 Uiso 1.00 1 c R
H(57C) H 0.7071 0.3644 0.5682 0.052 Uiso 1.00 1 c R
H(58A) H 0.8698 0.4502 0.6651 0.031 Uiso 1.00 1 c R
H(58B) H 0.8882 0.3516 0.6460 0.031 Uiso 1.00 1 c R
H(59A) H 0.8831 0.3310 0.7602 0.031 Uiso 1.00 1 c R
H(59B) H 0.9699 0.4430 0.7673 0.031 Uiso 1.00 1 c R
H(60A) H 0.8213 0.4906 0.8867 0.044 Uiso 1.00 1 c R
H(60B) H 0.9437 0.5230 0.8697 0.044 Uiso 1.00 1 c R
H(60C) H 0.8789 0.4161 0.8833 0.044 Uiso 1.00 1 c R
H(61A) H 0.6788 0.1457 0.6797 0.037 Uiso 1.00 1 c R
H(61B) H 0.6328 0.0748 0.7311 0.037 Uiso 1.00 1 c R
H(61C) H 0.7554 0.1634 0.7543 0.037 Uiso 1.00 1 c R
H(62A) H 0.7088 0.2413 0.8626 0.031 Uiso 1.00 1 c R
H(62B) H 0.6020 0.1362 0.8387 0.031 Uiso 1.00 1 c R
H(63A) H 0.4811 0.2127 0.8319 0.030 Uiso 1.00 1 c R
H(63B) H 0.5617 0.2589 0.9086 0.030 Uiso 1.00 1 c R
H(64A) H 0.5676 0.4653 0.8569 0.046 Uiso 1.00 1 c R
H(64B) H 0.5440 0.4081 0.9185 0.046 Uiso 1.00 1 c R
H(64C) H 0.4593 0.3632 0.8436 0.046 Uiso 1.00 1 c R
H(65A) H 0.4283 0.1475 0.6816 0.043 Uiso 1.00 1 c R
H(65B) H 0.3452 0.1736 0.6324 0.043 Uiso 1.00 1 c R
H(65C) H 0.3618 0.2048 0.7164 0.043 Uiso 1.00 1 c R
H(66A) H 0.4169 0.3750 0.7128 0.046 Uiso 1.00 1 c R
H(66B) H 0.3928 0.3387 0.6284 0.046 Uiso 1.00 1 c R
H(67A) H 0.5773 0.4410 0.6265 0.047 Uiso 1.00 1 c R
H(67B) H 0.5263 0.5074 0.6694 0.047 Uiso 1.00 1 c R
H(68A) H 0.7825 0.5849 0.7768 0.047 Uiso 1.00 1 c R
H(68B) H 0.7005 0.6214 0.7369 0.047 Uiso 1.00 1 c R
H(68C) H 0.7577 0.5630 0.6925 0.047 Uiso 1.00 1 c R
H(69) H 0.4850 0.6162 0.5224 0.047 Uiso 1.00 1 c R
H(70) H 0.3664 0.4565 0.4574 0.045 Uiso 1.00 1 c R
H(71) H 0.2190 0.3569 0.5022 0.037 Uiso 1.00 1 c R
H(72) H 0.1921 0.4173 0.6128 0.040 Uiso 1.00 1 c R
H(73) H 0.3130 0.5756 0.6788 0.040 Uiso 1.00 1 c R
H(74) H 0.4593 0.6759 0.6332 0.039 Uiso 1.00 1 c R

loop_
_atom_site_aniso_label
_atom_site_aniso_U_11
_atom_site_aniso_U_22
_atom_site_aniso_U_33
_atom_site_aniso_U_12
_atom_site_aniso_U_13
_atom_site_aniso_U_23
O(1) 0.0204(5) 0.0278(6) 0.0228(5) 0.0062(4) -0.0012(4) 0.0014(4)
O(2) 0.0230(5) 0.0310(6) 0.0212(5) 0.0109(4) 0.0000(4) -0.0004(4)
O(3) 0.0308(5) 0.0237(5) 0.0265(5) 0.0179(4) 0.0076(4) 0.0069(4)
O(4) 0.0305(5) 0.0205(5) 0.0292(6) 0.0144(4) 0.0092(4) 0.0084(4)
O(5) 0.0216(5) 0.0297(6) 0.0350(6) 0.0110(4) 0.0035(4) 0.0109(5)
O(6) 0.0273(5) 0.0259(6) 0.0397(6) 0.0121(4) 0.0116(4) 0.0174(5)
C(1) 0.0156(6) 0.0162(6) 0.0151(6) 0.0094(5) 0.0024(5) 0.0034(5)
C(2) 0.0156(6) 0.0162(7) 0.0133(6) 0.0085(5) 0.0015(4) 0.0025(5)
C(3) 0.0164(6) 0.0183(7) 0.0141(6) 0.0061(5) 0.0023(5) 0.0021(5)
C(4) 0.0206(6) 0.0210(7) 0.0134(6) 0.0078(6) 0.0040(5) 0.0024(5)
C(5) 0.0183(6) 0.0201(7) 0.0144(6) 0.0072(5) 0.0048(5) 0.0042(5)
C(6) 0.0170(6) 0.0173(7) 0.0161(6) 0.0089(5) 0.0058(5) 0.0063(5)
C(7) 0.0147(6) 0.0157(7) 0.0187(7) 0.0044(5) 0.0041(5) 0.0051(5)
C(8) 0.0154(6) 0.0161(7) 0.0146(6) 0.0077(5) 0.0013(5) 0.0028(5)
C(9) 0.0153(6) 0.0166(7) 0.0144(6) 0.0055(5) 0.0007(5) 0.0022(5)
C(10) 0.0171(6) 0.0190(7) 0.0139(6) 0.0073(5) -0.0004(5) 0.0034(5)
C(11) 0.0164(6) 0.0168(7) 0.0121(6) 0.0078(5) 0.0020(4) 0.0033(5)
C(12) 0.0147(6) 0.0153(6) 0.0149(6) 0.0087(5) 0.0039(4) 0.0046(5)
C(13) 0.0178(6) 0.0276(8) 0.0162(7) 0.0083(6) 0.0013(5) 0.0035(6)
C(14) 0.0250(7) 0.0407(10) 0.0209(8) 0.0115(7) -0.0024(6) 0.0020(7)
C(15) 0.0250(7) 0.0182(7) 0.0158(7) 0.0052(6) 0.0050(5) 0.0001(5)
C(16) 0.0345(8) 0.0204(8) 0.0258(8) 0.0130(6) 0.0095(6) 0.0053(6)
C(17) 0.0266(7) 0.0224(8) 0.0196(7) 0.0090(6) 0.0049(5) 0.0077(6)
C(18) 0.0431(9) 0.0370(10) 0.0243(8) 0.0157(8) 0.0086(7) 0.0165(7)
C(19) 0.0207(7) 0.0248(8) 0.0216(7) 0.0063(6) 0.0075(5) 0.0029(6)
C(20) 0.0214(7) 0.0378(9) 0.0280(8) 0.0152(7) 0.0066(6) 0.0042(7)
C(21) 0.0182(6) 0.0167(7) 0.0193(7) 0.0059(5) 0.0030(5) 0.0024(5)
C(22) 0.0295(8) 0.0213(8) 0.0222(7) 0.0095(6) 0.0068(6) 0.0018(6)
C(23) 0.0152(6) 0.0231(7) 0.0191(7) 0.0044(5) 0.0007(5) 0.0037(5)
C(24) 0.0212(7) 0.0352(9) 0.0283(8) 0.0140(6) 0.0061(6) 0.0089(7)
C(25) 0.0183(6) 0.0186(7) 0.0157(6) 0.0083(5) 0.0030(5) 0.0029(5)
C(26) 0.0251(7) 0.0272(8) 0.0173(7) 0.0130(6) 0.0063(5) 0.0040(6)
C(27) 0.0167(6) 0.0179(7) 0.0162(6) 0.0080(5) 0.0029(5) 0.0052(5)
C(28) 0.0279(7) 0.0232(8) 0.0230(7) 0.0152(6) 0.0062(6) 0.0066(6)
C(29) 0.0166(6) 0.0153(6) 0.0135(6) 0.0084(5) 0.0034(5) 0.0014(5)
C(30) 0.0163(6) 0.0153(6) 0.0146(6) 0.0077(5) 0.0029(5) 0.0028(5)
C(31) 0.0154(6) 0.0174(7) 0.0195(7) 0.0074(5) 0.0019(5) 0.0063(5)
C(32) 0.0167(6) 0.0192(7) 0.0231(7) 0.0085(5) 0.0025(5) 0.0064(5)
C(33) 0.0150(6) 0.0181(7) 0.0210(7) 0.0075(5) 0.0021(5) 0.0049(5)
C(34) 0.0152(6) 0.0167(7) 0.0167(6) 0.0083(5) 0.0023(5) 0.0016(5)
C(35) 0.0144(6) 0.0150(7) 0.0204(7) 0.0048(5) 0.0040(5) 0.0032(5)
C(36) 0.0178(6) 0.0143(6) 0.0163(6) 0.0078(5) 0.0052(5) 0.0030(5)
C(37) 0.0168(6) 0.0173(7) 0.0209(7) 0.0066(5) 0.0054(5) 0.0074(5)
C(38) 0.0194(6) 0.0220(7) 0.0199(7) 0.0092(6) 0.0050(5) 0.0091(5)
C(39) 0.0150(6) 0.0165(7) 0.0178(6) 0.0068(5) 0.0032(5) 0.0058(5)
C(40) 0.0151(6) 0.0152(6) 0.0137(6) 0.0082(5) 0.0032(4) 0.0022(5)
C(41) 0.0193(6) 0.0236(8) 0.0212(7) 0.0103(6) 0.0042(5) 0.0085(6)
C(42) 0.0320(8) 0.0377(9) 0.0257(8) 0.0197(7) 0.0079(6) 0.0160(7)
C(43) 0.0181(6) 0.0174(7) 0.0255(7) 0.0080(5) 0.0037(5) 0.0076(5)
C(44) 0.0278(7) 0.0185(7) 0.0284(8) 0.0105(6) 0.0059(6) 0.0039(6)
C(45) 0.0203(7) 0.0212(7) 0.0227(7) 0.0077(6) 0.0003(5) 0.0039(6)
C(46) 0.0262(7) 0.0308(9) 0.0266(8) 0.0086(6) -0.0037(6) 0.0067(6)
C(47) 0.0172(6) 0.0213(7) 0.0316(8) 0.0087(6) 0.0060(5) 0.0093(6)
C(48) 0.0264(8) 0.0327(9) 0.0357(9) 0.0155(7) 0.0140(6) 0.0072(7)
C(49) 0.0218(7) 0.0170(7) 0.0302(8) 0.0081(6) 0.0072(6) 0.0078(6)
C(50) 0.0269(7) 0.0170(7) 0.0299(8) 0.0085(6) 0.0078(6) 0.0064(6)
C(51) 0.0196(7) 0.0257(8) 0.0264(8) 0.0074(6) 0.0081(5) 0.0131(6)
C(52) 0.0241(7) 0.0384(10) 0.0278(8) 0.0123(7) 0.0123(6) 0.0081(7)
C(53) 0.0177(6) 0.0178(7) 0.0198(7) 0.0087(5) 0.0039(5) 0.0057(5)
C(54) 0.0198(7) 0.0217(7) 0.0307(8) 0.0104(6) 0.0025(5) 0.0101(6)
C(55) 0.0201(6) 0.0203(7) 0.0153(6) 0.0076(5) 0.0034(5) 0.0042(5)
C(56) 0.0278(7) 0.0249(8) 0.0194(7) 0.0124(6) 0.0067(6) 0.0039(6)
C(57) 0.0399(10) 0.0614(13) 0.0226(9) 0.0227(9) -0.0031(7) -0.0037(8)
C(58) 0.0197(7) 0.0253(8) 0.0294(8) 0.0073(6) 0.0054(6) 0.0045(6)
C(59) 0.0165(7) 0.0247(8) 0.0326(8) 0.0074(6) 0.0012(6) 0.0042(6)
C(60) 0.0351(9) 0.0411(10) 0.0225(8) 0.0115(8) -0.0044(6) -0.0026(7)
C(61) 0.0319(8) 0.0199(8) 0.0458(10) 0.0154(7) 0.0165(7) 0.0071(7)
C(62) 0.0299(8) 0.0224(8) 0.0250(8) 0.0123(6) 0.0003(6) 0.0078(6)
C(63) 0.0315(8) 0.0209(8) 0.0234(8) 0.0103(6) 0.0064(6) 0.0083(6)
C(64) 0.0585(11) 0.0359(10) 0.0391(10) 0.0334(9) 0.0236(8) 0.0131(8)
C(65) 0.0260(8) 0.0360(10) 0.0322(9) 0.0026(7) 0.0018(6) 0.0056(7)
C(66) 0.0290(8) 0.0479(11) 0.0461(11) 0.0236(8) 0.0033(7) 0.0179(9)
C(67) 0.0424(10) 0.0450(11) 0.0449(11) 0.0277(9) 0.0097(8) 0.0261(9)
C(68) 0.0394(9) 0.0232(9) 0.0612(12) 0.0132(7) 0.0245(9) 0.0190(8)
C(69) 0.0430(10) 0.0407(11) 0.0371(10) 0.0162(8) 0.0162(8) 0.0174(8)
C(70) 0.0484(10) 0.0450(11) 0.0233(8) 0.0214(9) 0.0122(7) 0.0101(7)
C(71) 0.0333(8) 0.0343(9) 0.0258(8) 0.0160(7) 0.0017(6) 0.0052(7)
C(72) 0.0299(8) 0.0408(10) 0.0324(9) 0.0163(7) 0.0125(7) 0.0088(7)
C(73) 0.0337(8) 0.0399(10) 0.0299(9) 0.0209(8) 0.0099(7) 0.0021(7)
C(74) 0.0343(9) 0.0299(9) 0.0378(9) 0.0188(7) 0.0046(7) 0.0083(7)
B(1) 0.0195(7) 0.0171(8) 0.0125(7) 0.0072(6) 0.0019(5) 0.0037(6)
B(2) 0.0158(7) 0.0193(8) 0.0174(7) 0.0075(6) 0.0011(5) 0.0071(6)
Li(1) 0.0248(12) 0.0235(13) 0.0271(14) 0.0110(10) 0.0052(10) 0.0071(10)

loop_
_atom_type_symbol
_atom_type_description
_atom_type_scat_dispersion_real
_atom_type_scat_dispersion_imag
_atom_type_scat_source
C C 0.003 0.002
;
International Tables for Crystallography
(1992, Vol. C, Tables 4.2.6.8 and 6.1.1.4)
;
H H 0.000 0.000
;
International Tables for Crystallography
(1992, Vol. C, Table 6.1.1.4)
;
O O 0.011 0.006
;
International Tables for Crystallography
(1992, Vol. C, Tables 4.2.6.8 and 6.1.1.4)
;
B B 0.001 0.001
;
International Tables for Crystallography
(1992, Vol. C, Tables 4.2.6.8 and 6.1.1.4)
;
Li Li 0.000 0.000
;
International Tables for Crystallography
(1992, Vol. C, Tables 4.2.6.8 and 6.1.1.4)
;

loop_
_geom_angle_atom_site_label_1
_geom_angle_atom_site_label_2
_geom_angle_atom_site_label_3
_geom_angle
_geom_angle_publ_flag
C(57) O(1) C(58) 111.59(12) yes
C(57) O(1) Li(1) 128.64(13) yes
C(58) O(1) Li(1) 114.16(9) yes
C(59) O(2) C(60) 112.65(13) yes
C(59) O(2) Li(1) 110.72(10) yes
C(60) O(2) Li(1) 126.62(12) yes
C(61) O(3) C(62) 111.61(14) yes
C(61) O(3) Li(1) 128.17(12) yes
C(62) O(3) Li(1) 111.59(12) yes
C(63) O(4) C(64) 111.30(13) yes
C(63) O(4) Li(1) 110.94(12) yes
C(64) O(4) Li(1) 124.43(14) yes
C(65) O(5) C(66) 111.65(13) yes
C(65) O(5) Li(1) 124.46(13) yes
C(66) O(5) Li(1) 113.82(11) yes
C(67) O(6) C(68) 110.70(14) yes
C(67) O(6) Li(1) 108.71(11) yes
C(68) O(6) Li(1) 123.25(13) yes
C(2) C(1) C(12) 113.80(10) yes
C(2) C(1) B(1) 119.95(9) yes
C(12) C(1) B(1) 126.17(12) yes
C(1) C(2) C(3) 128.71(10) yes
C(1) C(2) C(6) 122.35(10) yes
C(3) C(2) C(6) 108.91(11) yes
C(2) C(3) C(4) 103.34(9) yes
C(2) C(3) C(13) 108.89(12) yes
C(2) C(3) C(15) 115.33(12) yes
C(4) C(3) C(13) 109.86(12) yes
C(4) C(3) C(15) 109.68(12) yes
C(13) C(3) C(15) 109.53(10) yes
C(3) C(4) C(5) 108.66(10) yes
C(4) C(5) C(6) 101.81(10) yes
C(4) C(5) C(17) 112.94(11) yes
C(4) C(5) C(19) 112.06(13) yes
C(6) C(5) C(17) 108.61(13) yes
C(6) C(5) C(19) 112.11(12) yes
C(17) C(5) C(19) 109.14(12) yes
C(2) C(6) C(5) 114.49(10) yes
C(2) C(6) C(7) 121.69(13) yes
C(5) C(6) C(7) 123.81(11) yes
C(6) C(7) C(8) 117.88(11) yes
C(7) C(8) C(9) 124.76(10) yes
C(7) C(8) C(12) 121.59(10) yes
C(9) C(8) C(12) 113.64(12) yes
C(8) C(9) C(10) 101.06(9) yes
C(8) C(9) C(21) 108.98(12) yes
C(8) C(9) C(23) 112.81(12) yes
C(10) C(9) C(21) 112.87(12) yes
C(10) C(9) C(23) 112.97(13) yes
C(21) C(9) C(23) 108.06(10) yes
C(9) C(10) C(11) 108.44(11) yes
C(10) C(11) C(12) 102.85(10) yes
C(10) C(11) C(25) 109.78(10) yes
C(10) C(11) C(27) 108.76(12) yes
C(12) C(11) C(25) 112.08(13) yes
C(12) C(11) C(27) 112.28(11) yes
C(25) C(11) C(27) 110.77(11) yes
C(1) C(12) C(8) 122.14(12) yes
C(1) C(12) C(11) 129.23(11) yes
C(8) C(12) C(11) 108.49(9) yes
C(3) C(13) C(14) 115.50(14) yes
C(3) C(15) C(16) 115.44(10) yes
C(5) C(17) C(18) 116.25(15) yes
C(5) C(19) C(20) 115.68(13) yes
C(9) C(21) C(22) 116.24(13) yes
C(9) C(23) C(24) 116.52(11) yes
C(11) C(25) C(26) 116.06(13) yes
C(11) C(27) C(28) 115.77(12) yes
C(30) C(29) C(40) 114.00(11) yes
C(30) C(29) B(2) 118.83(13) yes
C(40) C(29) B(2) 127.02(13) yes
C(29) C(30) C(31) 128.79(11) yes
C(29) C(30) C(34) 122.15(14) yes
C(31) C(30) C(34) 109.06(12) yes
C(30) C(31) C(32) 103.18(10) yes
C(30) C(31) C(41) 110.00(13) yes
C(30) C(31) C(43) 114.43(10) yes
C(32) C(31) C(41) 110.56(10) yes
C(32) C(31) C(43) 108.50(13) yes
C(41) C(31) C(43) 109.96(11) yes
C(31) C(32) C(33) 108.61(13) yes
C(32) C(33) C(34) 101.88(9) yes
C(32) C(33) C(45) 112.59(12) yes
C(32) C(33) C(47) 112.75(13) yes
C(34) C(33) C(45) 108.85(13) yes
C(34) C(33) C(47) 111.91(12) yes
C(45) C(33) C(47) 108.71(9) yes
C(30) C(34) C(33) 114.20(13) yes
C(30) C(34) C(35) 121.53(13) yes
C(33) C(34) C(35) 124.27(11) yes
C(34) C(35) C(36) 118.37(11) yes
C(35) C(36) C(37) 124.96(11) yes
C(35) C(36) C(40) 121.34(14) yes
C(37) C(36) C(40) 113.70(12) yes
C(36) C(37) C(38) 101.67(10) yes
C(36) C(37) C(49) 110.76(11) yes
C(36) C(37) C(51) 113.91(14) yes
C(38) C(37) C(49) 109.50(13) yes
C(38) C(37) C(51) 112.33(11) yes
C(49) C(37) C(51) 108.51(11) yes
C(37) C(38) C(39) 109.05(11) yes
C(38) C(39) C(40) 103.01(10) yes
C(38) C(39) C(53) 109.59(13) yes
C(38) C(39) C(55) 108.86(11) yes
C(40) C(39) C(53) 112.20(11) yes
C(40) C(39) C(55) 111.82(13) yes
C(53) C(39) C(55) 111.01(10) yes
C(29) C(40) C(36) 122.25(13) yes
C(29) C(40) C(39) 128.60(10) yes
C(36) C(40) C(39) 108.89(12) yes
C(31) C(41) C(42) 115.25(15) yes
C(31) C(43) C(44) 115.13(12) yes
C(33) C(45) C(46) 115.58(15) yes
C(33) C(47) C(48) 116.01(10) yes
C(37) C(49) C(50) 117.03(14) yes
C(37) C(51) C(52) 116.52(12) yes
C(39) C(53) C(54) 115.21(11) yes
C(39) C(55) C(56) 115.66(11) yes
O(1) C(58) C(59) 107.79(12) yes
O(2) C(59) C(58) 107.67(14) yes
O(3) C(62) C(63) 107.46(15) yes
O(4) C(63) C(62) 108.10(13) yes
O(5) C(66) C(67) 107.83(15) yes
O(6) C(67) C(66) 108.05(16) yes
C(70) C(69) C(74) 120.41(17) yes
C(69) C(70) C(71) 120.16(17) yes
C(70) C(71) C(72) 119.39(14) yes
C(71) C(72) C(73) 120.43(16) yes
C(72) C(73) C(74) 120.05(16) yes
C(69) C(74) C(73) 119.55(14) yes
C(1) B(1) B(2) 128.43(14) yes
C(29) B(2) B(1) 129.97(14) yes
O(1) Li(1) O(2) 76.42(9) yes
O(1) Li(1) O(3) 91.37(13) yes
O(1) Li(1) O(4) 163.93(17) yes
O(1) Li(1) O(5) 95.63(10) yes
O(1) Li(1) O(6) 98.92(12) yes
O(2) Li(1) O(3) 99.01(13) yes
O(2) Li(1) O(4) 93.60(10) yes
O(2) Li(1) O(5) 163.95(16) yes
O(2) Li(1) O(6) 90.55(9) yes
O(3) Li(1) O(4) 77.62(10) yes
O(3) Li(1) O(5) 95.05(9) yes
O(3) Li(1) O(6) 167.38(15) yes
O(4) Li(1) O(5) 96.95(12) yes
O(4) Li(1) O(6) 93.66(12) yes
O(5) Li(1) O(6) 76.77(11) yes
C(3) C(4) H(4A) 110.0 no
C(3) C(4) H(4B) 109.9 no
C(5) C(4) H(4A) 110.0 no
C(5) C(4) H(4B) 110.0 no
H(4A) C(4) H(4B) 108.3 no
C(6) C(7) H(7) 121.1 no
C(8) C(7) H(7) 121.1 no
C(9) C(10) H(10A) 110.0 no
C(9) C(10) H(10B) 110.0 no
C(11) C(10) H(10A) 110.0 no
C(11) C(10) H(10B) 110.0 no
H(10A) C(10) H(10B) 108.4 no
C(3) C(13) H(13A) 108.4 no
C(3) C(13) H(13B) 108.4 no
C(14) C(13) H(13A) 108.4 no
C(14) C(13) H(13B) 108.4 no
H(13A) C(13) H(13B) 107.5 no
C(13) C(14) H(14A) 109.5 no
C(13) C(14) H(14B) 109.5 no
C(13) C(14) H(14C) 109.5 no
H(14A) C(14) H(14B) 109.5 no
H(14A) C(14) H(14C) 109.5 no
H(14B) C(14) H(14C) 109.5 no
C(3) C(15) H(15A) 108.4 no
C(3) C(15) H(15B) 108.4 no
C(16) C(15) H(15A) 108.4 no
C(16) C(15) H(15B) 108.4 no
H(15A) C(15) H(15B) 107.5 no
C(15) C(16) H(16A) 109.5 no
C(15) C(16) H(16B) 109.5 no
C(15) C(16) H(16C) 109.5 no
H(16A) C(16) H(16B) 109.5 no
H(16A) C(16) H(16C) 109.5 no
H(16B) C(16) H(16C) 109.5 no
C(5) C(17) H(17A) 108.2 no
C(5) C(17) H(17B) 108.2 no
C(18) C(17) H(17A) 108.2 no
C(18) C(17) H(17B) 108.2 no
H(17A) C(17) H(17B) 107.4 no
C(17) C(18) H(18A) 109.5 no
C(17) C(18) H(18B) 109.5 no
C(17) C(18) H(18C) 109.5 no
H(18A) C(18) H(18B) 109.5 no
H(18A) C(18) H(18C) 109.5 no
H(18B) C(18) H(18C) 109.5 no
C(5) C(19) H(19A) 108.4 no
C(5) C(19) H(19B) 108.4 no
C(20) C(19) H(19A) 108.4 no
C(20) C(19) H(19B) 108.4 no
H(19A) C(19) H(19B) 107.4 no
C(19) C(20) H(20A) 109.5 no
C(19) C(20) H(20B) 109.5 no
C(19) C(20) H(20C) 109.5 no
H(20A) C(20) H(20B) 109.5 no
H(20A) C(20) H(20C) 109.5 no
H(20B) C(20) H(20C) 109.5 no
C(9) C(21) H(21A) 108.2 no
C(9) C(21) H(21B) 108.2 no
C(22) C(21) H(21A) 108.2 no
C(22) C(21) H(21B) 108.2 no
H(21A) C(21) H(21B) 107.4 no
C(21) C(22) H(22A) 109.5 no
C(21) C(22) H(22B) 109.5 no
C(21) C(22) H(22C) 109.5 no
H(22A) C(22) H(22B) 109.5 no
H(22A) C(22) H(22C) 109.5 no
H(22B) C(22) H(22C) 109.5 no
C(9) C(23) H(23A) 108.2 no
C(9) C(23) H(23B) 108.2 no
C(24) C(23) H(23A) 108.2 no
C(24) C(23) H(23B) 108.2 no
H(23A) C(23) H(23B) 107.3 no
C(23) C(24) H(24A) 109.5 no
C(23) C(24) H(24B) 109.5 no
C(23) C(24) H(24C) 109.5 no
H(24A) C(24) H(24B) 109.5 no
H(24A) C(24) H(24C) 109.5 no
H(24B) C(24) H(24C) 109.5 no
C(11) C(25) H(25A) 108.3 no
C(11) C(25) H(25B) 108.3 no
C(26) C(25) H(25A) 108.3 no
C(26) C(25) H(25B) 108.3 no
H(25A) C(25) H(25B) 107.4 no
C(25) C(26) H(26A) 109.5 no
C(25) C(26) H(26B) 109.5 no
C(25) C(26) H(26C) 109.5 no
H(26A) C(26) H(26B) 109.5 no
H(26A) C(26) H(26C) 109.5 no
H(26B) C(26) H(26C) 109.5 no
C(11) C(27) H(27A) 108.3 no
C(11) C(27) H(27B) 108.3 no
C(28) C(27) H(27A) 108.3 no
C(28) C(27) H(27B) 108.3 no
H(27A) C(27) H(27B) 107.4 no
C(27) C(28) H(28A) 109.5 no
C(27) C(28) H(28B) 109.5 no
C(27) C(28) H(28C) 109.5 no
H(28A) C(28) H(28B) 109.5 no
H(28A) C(28) H(28C) 109.5 no
H(28B) C(28) H(28C) 109.5 no
C(31) C(32) H(32A) 110.0 no
C(31) C(32) H(32B) 110.0 no
C(33) C(32) H(32A) 110.0 no
C(33) C(32) H(32B) 110.0 no
H(32A) C(32) H(32B) 108.3 no
C(34) C(35) H(35) 120.8 no
C(36) C(35) H(35) 120.8 no
C(37) C(38) H(38A) 109.9 no
C(37) C(38) H(38B) 109.9 no
C(39) C(38) H(38A) 109.9 no
C(39) C(38) H(38B) 109.9 no
H(38A) C(38) H(38B) 108.3 no
C(31) C(41) H(41A) 108.5 no
C(31) C(41) H(41B) 108.5 no
C(42) C(41) H(41A) 108.5 no
C(42) C(41) H(41B) 108.5 no
H(41A) C(41) H(41B) 107.5 no
C(41) C(42) H(42A) 109.5 no
C(41) C(42) H(42B) 109.5 no
C(41) C(42) H(42C) 109.5 no
H(42A) C(42) H(42B) 109.5 no
H(42A) C(42) H(42C) 109.5 no
H(42B) C(42) H(42C) 109.5 no
C(31) C(43) H(43A) 108.5 no
C(31) C(43) H(43B) 108.5 no
C(44) C(43) H(43A) 108.5 no
C(44) C(43) H(43B) 108.5 no
H(43A) C(43) H(43B) 107.5 no
C(43) C(44) H(44A) 109.5 no
C(43) C(44) H(44B) 109.5 no
C(43) C(44) H(44C) 109.5 no
H(44A) C(44) H(44B) 109.5 no
H(44A) C(44) H(44C) 109.5 no
H(44B) C(44) H(44C) 109.5 no
C(33) C(45) H(45A) 108.4 no
C(33) C(45) H(45B) 108.4 no
C(46) C(45) H(45A) 108.4 no
C(46) C(45) H(45B) 108.4 no
H(45A) C(45) H(45B) 107.4 no
C(45) C(46) H(46A) 109.5 no
C(45) C(46) H(46B) 109.5 no
C(45) C(46) H(46C) 109.5 no
H(46A) C(46) H(46B) 109.5 no
H(46A) C(46) H(46C) 109.5 no
H(46B) C(46) H(46C) 109.5 no
C(33) C(47) H(47A) 108.3 no
C(33) C(47) H(47B) 108.3 no
C(48) C(47) H(47A) 108.3 no
C(48) C(47) H(47B) 108.3 no
H(47A) C(47) H(47B) 107.4 no
C(47) C(48) H(48A) 109.5 no
C(47) C(48) H(48B) 109.5 no
C(47) C(48) H(48C) 109.5 no
H(48A) C(48) H(48B) 109.5 no
H(48A) C(48) H(48C) 109.5 no
H(48B) C(48) H(48C) 109.5 no
C(37) C(49) H(49A) 108.0 no
C(37) C(49) H(49B) 108.0 no
C(50) C(49) H(49A) 108.0 no
C(50) C(49) H(49B) 108.0 no
H(49A) C(49) H(49B) 107.3 no
C(49) C(50) H(50A) 109.5 no
C(49) C(50) H(50B) 109.5 no
C(49) C(50) H(50C) 109.5 no
H(50A) C(50) H(50B) 109.5 no
H(50A) C(50) H(50C) 109.5 no
H(50B) C(50) H(50C) 109.5 no
C(37) C(51) H(51A) 108.2 no
C(37) C(51) H(51B) 108.2 no
C(52) C(51) H(51A) 108.1 no
C(52) C(51) H(51B) 108.2 no
H(51A) C(51) H(51B) 107.3 no
C(51) C(52) H(52A) 109.5 no
C(51) C(52) H(52B) 109.5 no
C(51) C(52) H(52C) 109.5 no
H(52A) C(52) H(52B) 109.5 no
H(52A) C(52) H(52C) 109.5 no
H(52B) C(52) H(52C) 109.5 no
C(39) C(53) H(53A) 108.5 no
C(39) C(53) H(53B) 108.5 no
C(54) C(53) H(53A) 108.5 no
C(54) C(53) H(53B) 108.5 no
H(53A) C(53) H(53B) 107.5 no
C(53) C(54) H(54A) 109.5 no
C(53) C(54) H(54B) 109.5 no
C(53) C(54) H(54C) 109.5 no
H(54A) C(54) H(54B) 109.5 no
H(54A) C(54) H(54C) 109.5 no
H(54B) C(54) H(54C) 109.5 no
C(39) C(55) H(55A) 108.4 no
C(39) C(55) H(55B) 108.4 no
C(56) C(55) H(55A) 108.4 no
C(56) C(55) H(55B) 108.4 no
H(55A) C(55) H(55B) 107.4 no
C(55) C(56) H(56A) 109.5 no
C(55) C(56) H(56B) 109.5 no
C(55) C(56) H(56C) 109.5 no
H(56A) C(56) H(56B) 109.5 no
H(56A) C(56) H(56C) 109.5 no
H(56B) C(56) H(56C) 109.5 no
O(1) C(57) H(57A) 109.5 no
O(1) C(57) H(57B) 109.5 no
O(1) C(57) H(57C) 109.5 no
H(57A) C(57) H(57B) 109.5 no
H(57A) C(57) H(57C) 109.5 no
H(57B) C(57) H(57C) 109.5 no
O(1) C(58) H(58A) 110.2 no
O(1) C(58) H(58B) 110.2 no
C(59) C(58) H(58A) 110.1 no
C(59) C(58) H(58B) 110.1 no
H(58A) C(58) H(58B) 108.5 no
O(2) C(59) H(59A) 110.2 no
O(2) C(59) H(59B) 110.2 no
C(58) C(59) H(59A) 110.2 no
C(58) C(59) H(59B) 110.2 no
H(59A) C(59) H(59B) 108.5 no
O(2) C(60) H(60A) 109.5 no
O(2) C(60) H(60B) 109.5 no
O(2) C(60) H(60C) 109.5 no
H(60A) C(60) H(60B) 109.5 no
H(60A) C(60) H(60C) 109.5 no
H(60B) C(60) H(60C) 109.5 no
O(3) C(61) H(61A) 109.5 no
O(3) C(61) H(61B) 109.5 no
O(3) C(61) H(61C) 109.5 no
H(61A) C(61) H(61B) 109.5 no
H(61A) C(61) H(61C) 109.5 no
H(61B) C(61) H(61C) 109.5 no
O(3) C(62) H(62A) 110.2 no
O(3) C(62) H(62B) 110.2 no
C(63) C(62) H(62A) 110.2 no
C(63) C(62) H(62B) 110.2 no
H(62A) C(62) H(62B) 108.5 no
O(4) C(63) H(63A) 110.1 no
O(4) C(63) H(63B) 110.1 no
C(62) C(63) H(63A) 110.1 no
C(62) C(63) H(63B) 110.1 no
H(63A) C(63) H(63B) 108.4 no
O(4) C(64) H(64A) 109.5 no
O(4) C(64) H(64B) 109.5 no
O(4) C(64) H(64C) 109.5 no
H(64A) C(64) H(64B) 109.5 no
H(64A) C(64) H(64C) 109.5 no
H(64B) C(64) H(64C) 109.5 no
O(5) C(65) H(65A) 109.5 no
O(5) C(65) H(65B) 109.5 no
O(5) C(65) H(65C) 109.5 no
H(65A) C(65) H(65B) 109.5 no
H(65A) C(65) H(65C) 109.5 no
H(65B) C(65) H(65C) 109.5 no
O(5) C(66) H(66A) 110.1 no
O(5) C(66) H(66B) 110.1 no
C(67) C(66) H(66A) 110.1 no
C(67) C(66) H(66B) 110.1 no
H(66A) C(66) H(66B) 108.5 no
O(6) C(67) H(67A) 110.1 no
O(6) C(67) H(67B) 110.1 no
C(66) C(67) H(67A) 110.1 no
C(66) C(67) H(67B) 110.1 no
H(67A) C(67) H(67B) 108.4 no
O(6) C(68) H(68A) 109.5 no
O(6) C(68) H(68B) 109.5 no
O(6) C(68) H(68C) 109.5 no
H(68A) C(68) H(68B) 109.5 no
H(68A) C(68) H(68C) 109.5 no
H(68B) C(68) H(68C) 109.5 no
C(70) C(69) H(69) 119.8 no
C(74) C(69) H(69) 119.8 no
C(69) C(70) H(70) 119.9 no
C(71) C(70) H(70) 119.9 no
C(70) C(71) H(71) 120.3 no
C(72) C(71) H(71) 120.3 no
C(71) C(72) H(72) 119.8 no
C(73) C(72) H(72) 119.8 no
C(72) C(73) H(73) 120.0 no
C(74) C(73) H(73) 120.0 no
C(69) C(74) H(74) 120.2 no
C(73) C(74) H(74) 120.2 no
C(1) B(1) H(1) 115.1(7) no
C(1) B(1) H(3) 113.2(5) no
B(2) B(1) H(1) 116.4(7) no
B(2) B(1) H(3) 50.1(8) no
H(1) B(1) H(3) 104.0(12) no
C(29) B(2) H(2) 112.7(7) no
C(29) B(2) H(3) 113.6(7) no
B(1) B(2) H(2) 117.3(7) no
B(1) B(2) H(3) 50.9(7) no
H(2) B(2) H(3) 105.1(10) no
B(1) H(3) B(2) 79.1(9) no

loop_
_geom_bond_atom_site_label_1
_geom_bond_atom_site_label_2
_geom_bond_distance
_geom_bond_publ_flag
O(1) C(57) 1.4231(19) yes
O(1) C(58) 1.4227(16) yes
O(1) Li(1) 2.146(3) yes
O(2) C(59) 1.425(2) yes
O(2) C(60) 1.4216(18) yes
O(2) Li(1) 2.125(2) yes
O(3) C(61) 1.436(2) yes
O(3) C(62) 1.4262(19) yes
O(3) Li(1) 2.118(3) yes
O(4) C(63) 1.427(2) yes
O(4) C(64) 1.423(2) yes
O(4) Li(1) 2.151(3) yes
O(5) C(65) 1.4264(18) yes
O(5) C(66) 1.420(2) yes
O(5) Li(1) 2.128(2) yes
O(6) C(67) 1.428(2) yes
O(6) C(68) 1.4293(18) yes
O(6) Li(1) 2.191(3) yes
C(1) C(2) 1.438(2) yes
C(1) C(12) 1.4338(15) yes
C(1) B(1) 1.6247(18) yes
C(2) C(3) 1.5439(16) yes
C(2) C(6) 1.3966(17) yes
C(3) C(4) 1.560(2) yes
C(3) C(13) 1.547(2) yes
C(3) C(15) 1.543(2) yes
C(4) C(5) 1.5503(16) yes
C(5) C(6) 1.517(2) yes
C(5) C(17) 1.545(2) yes
C(5) C(19) 1.550(2) yes
C(6) C(7) 1.3853(15) yes
C(7) C(8) 1.386(2) yes
C(8) C(9) 1.5194(16) yes
C(8) C(12) 1.4049(17) yes
C(9) C(10) 1.536(2) yes
C(9) C(21) 1.551(2) yes
C(9) C(23) 1.550(2) yes
C(10) C(11) 1.5562(15) yes
C(11) C(12) 1.547(2) yes
C(11) C(25) 1.555(2) yes
C(11) C(27) 1.540(2) yes
C(13) C(14) 1.5282(17) yes
C(15) C(16) 1.525(2) yes
C(17) C(18) 1.530(2) yes
C(19) C(20) 1.520(2) yes
C(21) C(22) 1.5269(18) yes
C(23) C(24) 1.527(2) yes
C(25) C(26) 1.5320(19) yes
C(27) C(28) 1.524(2) yes
C(29) C(30) 1.438(2) yes
C(29) C(40) 1.431(2) yes
C(29) B(2) 1.6243(18) yes
C(30) C(31) 1.542(2) yes
C(30) C(34) 1.3999(16) yes
C(31) C(32) 1.5681(19) yes
C(31) C(41) 1.545(2) yes
C(31) C(43) 1.5470(18) yes
C(32) C(33) 1.543(2) yes
C(33) C(34) 1.514(2) yes
C(33) C(45) 1.5503(18) yes
C(33) C(47) 1.549(2) yes
C(34) C(35) 1.384(2) yes
C(35) C(36) 1.381(2) yes
C(36) C(37) 1.518(2) yes
C(36) C(40) 1.4067(16) yes
C(37) C(38) 1.5383(16) yes
C(37) C(49) 1.549(2) yes
C(37) C(51) 1.544(2) yes
C(38) C(39) 1.563(2) yes
C(39) C(40) 1.550(2) yes
C(39) C(53) 1.547(2) yes
C(39) C(55) 1.5479(17) yes
C(41) C(42) 1.530(2) yes
C(43) C(44) 1.526(2) yes
C(45) C(46) 1.529(2) yes
C(47) C(48) 1.522(2) yes
C(49) C(50) 1.5288(17) yes
C(51) C(52) 1.527(2) yes
C(53) C(54) 1.536(2) yes
C(55) C(56) 1.531(2) yes
C(58) C(59) 1.500(2) yes
C(62) C(63) 1.497(2) yes
C(66) C(67) 1.498(2) yes
C(69) C(70) 1.388(2) yes
C(69) C(74) 1.378(2) yes
C(70) C(71) 1.380(2) yes
C(71) C(72) 1.384(2) yes
C(72) C(73) 1.385(2) yes
C(73) C(74) 1.383(2) yes
B(1) B(2) 1.655(2) yes
C(4) H(4A) 0.990 no
C(4) H(4B) 0.990 no
C(7) H(7) 0.950 no
C(10) H(10A) 0.990 no
C(10) H(10B) 0.990 no
C(13) H(13A) 0.990 no
C(13) H(13B) 0.990 no
C(14) H(14A) 0.980 no
C(14) H(14B) 0.980 no
C(14) H(14C) 0.980 no
C(15) H(15A) 0.990 no
C(15) H(15B) 0.990 no
C(16) H(16A) 0.980 no
C(16) H(16B) 0.980 no
C(16) H(16C) 0.980 no
C(17) H(17A) 0.990 no
C(17) H(17B) 0.990 no
C(18) H(18A) 0.980 no
C(18) H(18B) 0.980 no
C(18) H(18C) 0.980 no
C(19) H(19A) 0.990 no
C(19) H(19B) 0.990 no
C(20) H(20A) 0.980 no
C(20) H(20B) 0.980 no
C(20) H(20C) 0.980 no
C(21) H(21A) 0.990 no
C(21) H(21B) 0.990 no
C(22) H(22A) 0.980 no
C(22) H(22B) 0.980 no
C(22) H(22C) 0.980 no
C(23) H(23A) 0.990 no
C(23) H(23B) 0.990 no
C(24) H(24A) 0.980 no
C(24) H(24B) 0.980 no
C(24) H(24C) 0.980 no
C(25) H(25A) 0.990 no
C(25) H(25B) 0.990 no
C(26) H(26A) 0.980 no
C(26) H(26B) 0.980 no
C(26) H(26C) 0.980 no
C(27) H(27A) 0.990 no
C(27) H(27B) 0.990 no
C(28) H(28A) 0.980 no
C(28) H(28B) 0.980 no
C(28) H(28C) 0.980 no
C(32) H(32A) 0.990 no
C(32) H(32B) 0.990 no
C(35) H(35) 0.950 no
C(38) H(38A) 0.990 no
C(38) H(38B) 0.990 no
C(41) H(41A) 0.990 no
C(41) H(41B) 0.990 no
C(42) H(42A) 0.980 no
C(42) H(42B) 0.980 no
C(42) H(42C) 0.980 no
C(43) H(43A) 0.990 no
C(43) H(43B) 0.990 no
C(44) H(44A) 0.980 no
C(44) H(44B) 0.980 no
C(44) H(44C) 0.980 no
C(45) H(45A) 0.990 no
C(45) H(45B) 0.990 no
C(46) H(46A) 0.980 no
C(46) H(46B) 0.980 no
C(46) H(46C) 0.980 no
C(47) H(47A) 0.990 no
C(47) H(47B) 0.990 no
C(48) H(48A) 0.980 no
C(48) H(48B) 0.980 no
C(48) H(48C) 0.980 no
C(49) H(49A) 0.990 no
C(49) H(49B) 0.990 no
C(50) H(50A) 0.980 no
C(50) H(50B) 0.980 no
C(50) H(50C) 0.980 no
C(51) H(51A) 0.990 no
C(51) H(51B) 0.990 no
C(52) H(52A) 0.980 no
C(52) H(52B) 0.980 no
C(52) H(52C) 0.980 no
C(53) H(53A) 0.990 no
C(53) H(53B) 0.990 no
C(54) H(54A) 0.980 no
C(54) H(54B) 0.980 no
C(54) H(54C) 0.980 no
C(55) H(55A) 0.990 no
C(55) H(55B) 0.990 no
C(56) H(56A) 0.980 no
C(56) H(56B) 0.980 no
C(56) H(56C) 0.980 no
C(57) H(57A) 0.980 no
C(57) H(57B) 0.980 no
C(57) H(57C) 0.980 no
C(58) H(58A) 0.990 no
C(58) H(58B) 0.990 no
C(59) H(59A) 0.990 no
C(59) H(59B) 0.990 no
C(60) H(60A) 0.980 no
C(60) H(60B) 0.980 no
C(60) H(60C) 0.980 no
C(61) H(61A) 0.980 no
C(61) H(61B) 0.980 no
C(61) H(61C) 0.980 no
C(62) H(62A) 0.990 no
C(62) H(62B) 0.990 no
C(63) H(63A) 0.990 no
C(63) H(63B) 0.990 no
C(64) H(64A) 0.980 no
C(64) H(64B) 0.980 no
C(64) H(64C) 0.980 no
C(65) H(65A) 0.980 no
C(65) H(65B) 0.980 no
C(65) H(65C) 0.980 no
C(66) H(66A) 0.990 no
C(66) H(66B) 0.990 no
C(67) H(67A) 0.990 no
C(67) H(67B) 0.990 no
C(68) H(68A) 0.980 no
C(68) H(68B) 0.980 no
C(68) H(68C) 0.980 no
C(69) H(69) 0.950 no
C(70) H(70) 0.950 no
C(71) H(71) 0.950 no
C(72) H(72) 0.950 no
C(73) H(73) 0.950 no
C(74) H(74) 0.950 no
B(1) H(1) 1.143(18) no
B(1) H(3) 1.308(17) no
B(2) H(2) 1.162(18) no
B(2) H(3) 1.292(18) no

loop_
_geom_contact_atom_site_label_1
_geom_contact_atom_site_label_2
_geom_contact_distance
_geom_contact_site_symmetry_2
O(1) O(2) 2.6419(12) .
O(1) O(3) 3.0510(15) .
O(1) O(5) 3.1675(15) .
O(1) O(6) 3.2962(18) .
O(1) C(59) 2.3615(16) .
O(1) C(61) 3.226(2) .
O(2) O(1) 2.6419(12) .
O(2) O(3) 3.2264(13) .
O(2) O(4) 3.1166(15) .
O(2) O(6) 3.0666(18) .
O(2) C(58) 2.3618(19) .
O(2) C(68) 3.172(2) .
O(3) O(1) 3.0510(15) .
O(3) O(2) 3.2264(13) .
O(3) O(4) 2.6751(17) .
O(3) O(5) 3.1317(18) .
O(3) C(59) 3.5430(17) .
O(3) C(63) 2.357(2) .
O(3) C(65) 3.298(2) .
O(4) O(2) 3.1166(15) .
O(4) O(3) 2.6751(17) .
O(4) O(5) 3.2035(15) .
O(4) O(6) 3.1666(18) .
O(4) C(60) 3.2663(19) .
O(4) C(62) 2.368(2) .
O(5) O(1) 3.1675(15) .
O(5) O(3) 3.1317(18) .
O(5) O(4) 3.2035(15) .
O(5) O(6) 2.6825(13) .
O(5) C(57) 3.407(2) .
O(5) C(67) 2.358(2) .
O(6) O(1) 3.2962(18) .
O(6) O(2) 3.0666(18) .
O(6) O(4) 3.1666(18) .
O(6) O(5) 2.6825(13) .
O(6) C(64) 3.305(2) .
O(6) C(66) 2.3684(17) .
C(1) C(3) 2.6884(19) .
C(1) C(6) 2.4834(19) .
C(1) C(7) 2.8941(17) .
C(1) C(8) 2.4845(15) .
C(1) C(11) 2.6936(17) .
C(1) C(13) 3.3261(19) .
C(1) C(15) 3.2983(18) .
C(1) C(16) 3.547(2) .
C(1) C(25) 3.4341(19) .
C(1) C(27) 3.227(2) .
C(1) C(28) 3.432(2) .
C(1) C(61) 3.495(2) 1_565
C(1) B(2) 2.953(2) .
C(2) C(4) 2.435(2) .
C(2) C(5) 2.451(2) .
C(2) C(7) 2.4295(15) .
C(2) C(8) 2.7691(15) .
C(2) C(12) 2.4057(18) .
C(2) C(13) 2.5144(18) .
C(2) C(15) 2.6079(18) .
C(2) C(16) 3.048(2) .
C(2) C(17) 3.428(2) .
C(2) C(61) 3.552(2) 1_565
C(2) B(1) 2.653(2) .
C(3) C(1) 2.6884(19) .
C(3) C(5) 2.5271(17) .
C(3) C(6) 2.3940(14) .
C(3) C(14) 2.601(2) .
C(3) C(16) 2.593(2) .
C(3) C(17) 3.467(2) .
C(3) B(1) 3.221(2) .
C(4) C(2) 2.435(2) .
C(4) C(6) 2.3802(17) .
C(4) C(13) 2.543(2) .
C(4) C(14) 3.184(2) .
C(4) C(15) 2.537(2) .
C(4) C(16) 3.188(2) .
C(4) C(17) 2.580(2) .
C(4) C(18) 3.253(2) .
C(4) C(19) 2.5715(17) .
C(4) C(20) 3.174(2) .
C(5) C(2) 2.451(2) .
C(5) C(3) 2.5271(17) .
C(5) C(7) 2.5606(18) .
C(5) C(13) 3.4120(18) .
C(5) C(18) 2.611(2) .
C(5) C(20) 2.599(2) .
C(6) C(1) 2.4834(19) .
C(6) C(3) 2.3940(14) .
C(6) C(4) 2.3802(17) .
C(6) C(8) 2.3738(18) .
C(6) C(12) 2.771(2) .
C(6) C(13) 3.3428(16) .
C(6) C(17) 2.486(2) .
C(6) C(19) 2.544(2) .
C(6) C(20) 3.006(2) .
C(7) C(1) 2.8941(17) .
C(7) C(2) 2.4295(15) .
C(7) C(5) 2.5606(18) .
C(7) C(9) 2.5749(18) .
C(7) C(12) 2.4359(19) .
C(7) C(17) 3.169(2) .
C(7) C(19) 3.089(2) .
C(7) C(20) 3.412(2) .
C(7) C(21) 3.2846(19) .
C(7) C(23) 3.0517(18) .
C(7) C(24) 3.426(2) .
C(8) C(1) 2.4845(15) .
C(8) C(2) 2.7691(15) .
C(8) C(6) 2.3738(18) .
C(8) C(10) 2.359(2) .
C(8) C(11) 2.397(2) .
C(8) C(21) 2.4992(19) .
C(8) C(23) 2.5565(16) .
C(8) C(24) 3.103(2) .
C(8) C(25) 3.416(2) .
C(8) C(27) 3.566(2) .
C(9) C(7) 2.5749(18) .
C(9) C(11) 2.5090(17) .
C(9) C(12) 2.4483(14) .
C(9) C(22) 2.613(2) .
C(9) C(24) 2.616(2) .
C(9) C(25) 3.3874(19) .
C(10) C(8) 2.359(2) .
C(10) C(12) 2.4261(16) .
C(10) C(21) 2.573(2) .
C(10) C(22) 3.133(2) .
C(10) C(23) 2.5731(19) .
C(10) C(24) 3.137(2) .
C(10) C(25) 2.545(2) .
C(10) C(26) 3.142(2) .
C(10) C(27) 2.5172(17) .
C(10) C(28) 3.141(2) .
C(11) C(1) 2.6936(17) .
C(11) C(8) 2.397(2) .
C(11) C(9) 2.5090(17) .
C(11) C(21) 3.3696(19) .
C(11) C(26) 2.619(2) .
C(11) C(28) 2.595(2) .
C(11) B(1) 3.3790(16) .
C(12) C(2) 2.4057(18) .
C(12) C(6) 2.771(2) .
C(12) C(7) 2.4359(19) .
C(12) C(9) 2.4483(14) .
C(12) C(10) 2.4261(16) .
C(12) C(21) 3.3527(17) .
C(12) C(25) 2.573(2) .
C(12) C(27) 2.564(2) .
C(12) C(28) 2.988(2) .
C(12) B(1) 2.7286(16) .
C(13) C(1) 3.3261(19) .
C(13) C(2) 2.5144(18) .
C(13) C(4) 2.543(2) .
C(13) C(5) 3.4120(18) .
C(13) C(6) 3.3428(16) .
C(13) C(15) 2.523(2) .
C(13) C(61) 3.569(2) 1_565
C(13) B(1) 3.488(2) .
C(14) C(3) 2.601(2) .
C(14) C(4) 3.184(2) .
C(14) C(15) 2.979(2) .
C(15) C(1) 3.2983(18) .
C(15) C(2) 2.6079(18) .
C(15) C(4) 2.537(2) .
C(15) C(13) 2.523(2) .
C(15) C(14) 2.979(2) .
C(15) B(1) 3.270(2) .
C(16) C(1) 3.547(2) .
C(16) C(2) 3.048(2) .
C(16) C(3) 2.593(2) .
C(16) C(4) 3.188(2) .
C(17) C(2) 3.428(2) .
C(17) C(3) 3.467(2) .
C(17) C(4) 2.580(2) .
C(17) C(6) 2.486(2) .
C(17) C(7) 3.169(2) .
C(17) C(19) 2.522(2) .
C(18) C(4) 3.253(2) .
C(18) C(5) 2.611(2) .
C(18) C(19) 3.029(2) .
C(19) C(4) 2.5715(17) .
C(19) C(6) 2.544(2) .
C(19) C(7) 3.089(2) .
C(19) C(17) 2.522(2) .
C(19) C(18) 3.029(2) .
C(20) C(4) 3.174(2) .
C(20) C(5) 2.599(2) .
C(20) C(6) 3.006(2) .
C(20) C(7) 3.412(2) .
C(21) C(7) 3.2846(19) .
C(21) C(8) 2.4992(19) .
C(21) C(10) 2.573(2) .
C(21) C(11) 3.3696(19) .
C(21) C(12) 3.3527(17) .
C(21) C(23) 2.509(2) .
C(21) C(25) 3.5921(18) .
C(22) C(9) 2.613(2) .
C(22) C(10) 3.133(2) .
C(22) C(23) 3.133(2) .
C(22) C(60) 3.535(2) 2_777
C(23) C(7) 3.0517(18) .
C(23) C(8) 2.5565(16) .
C(23) C(10) 2.5731(19) .
C(23) C(21) 2.509(2) .
C(23) C(22) 3.133(2) .
C(24) C(7) 3.426(2) .
C(24) C(8) 3.103(2) .
C(24) C(9) 2.616(2) .
C(24) C(10) 3.137(2) .
C(25) C(1) 3.4341(19) .
C(25) C(8) 3.416(2) .
C(25) C(9) 3.3874(19) .
C(25) C(10) 2.545(2) .
C(25) C(12) 2.573(2) .
C(25) C(21) 3.5921(18) .
C(25) C(27) 2.547(2) .
C(26) C(10) 3.142(2) .
C(26) C(11) 2.619(2) .
C(26) C(27) 3.073(2) .
C(27) C(1) 3.227(2) .
C(27) C(8) 3.566(2) .
C(27) C(10) 2.5172(17) .
C(27) C(12) 2.564(2) .
C(27) C(25) 2.547(2) .
C(27) C(26) 3.073(2) .
C(27) B(1) 3.411(2) .
C(28) C(1) 3.432(2) .
C(28) C(10) 3.141(2) .
C(28) C(11) 2.595(2) .
C(28) C(12) 2.988(2) .
C(28) C(48) 3.516(2) 1_655
C(29) C(31) 2.688(2) .
C(29) C(34) 2.4839(17) .
C(29) C(35) 2.8895(17) .
C(29) C(36) 2.4849(19) .
C(29) C(39) 2.687(2) .
C(29) C(41) 3.333(2) .
C(29) C(43) 3.299(2) .
C(29) C(44) 3.493(2) .
C(29) C(53) 3.400(2) .
C(29) C(55) 3.2319(19) .
C(29) C(56) 3.440(2) .
C(29) B(1) 2.972(2) .
C(30) C(32) 2.438(2) .
C(30) C(33) 2.4474(18) .
C(30) C(35) 2.4293(19) .
C(30) C(36) 2.773(2) .
C(30) C(40) 2.406(2) .
C(30) C(41) 2.529(2) .
C(30) C(43) 2.597(2) .
C(30) C(44) 2.998(2) .
C(30) C(45) 3.3944(16) .
C(30) B(2) 2.6380(19) .
C(31) C(29) 2.688(2) .
C(31) C(33) 2.5268(16) .
C(31) C(34) 2.398(2) .
C(31) C(42) 2.598(2) .
C(31) C(44) 2.594(2) .
C(31) C(45) 3.4481(16) .
C(31) B(2) 3.196(2) .
C(32) C(30) 2.438(2) .
C(32) C(34) 2.374(2) .
C(32) C(41) 2.559(2) .
C(32) C(42) 3.215(2) .
C(32) C(43) 2.5281(15) .
C(32) C(44) 3.1935(17) .
C(32) C(45) 2.5735(19) .
C(32) C(46) 3.2445(17) .
C(32) C(47) 2.575(2) .
C(32) C(48) 3.186(2) .
C(33) C(30) 2.4474(18) .
C(33) C(31) 2.5268(16) .
C(33) C(35) 2.563(2) .
C(33) C(41) 3.4441(19) .
C(33) C(46) 2.6055(17) .
C(33) C(48) 2.604(2) .
C(34) C(29) 2.4839(17) .
C(34) C(31) 2.398(2) .
C(34) C(32) 2.374(2) .
C(34) C(36) 2.375(2) .
C(34) C(40) 2.771(2) .
C(34) C(41) 3.402(2) .
C(34) C(43) 3.5870(19) .
C(34) C(45) 2.4926(18) .
C(34) C(47) 2.538(2) .
C(34) C(48) 3.013(2) .
C(35) C(29) 2.8895(17) .
C(35) C(30) 2.4293(19) .
C(35) C(33) 2.563(2) .
C(35) C(37) 2.572(2) .
C(35) C(40) 2.4309(17) .
C(35) C(45) 3.213(2) .
C(35) C(47) 3.059(2) .
C(35) C(48) 3.365(2) .
C(35) C(49) 3.321(2) .
C(35) C(50) 3.337(2) .
C(35) C(51) 3.083(2) .
C(35) C(52) 3.479(2) .
C(36) C(29) 2.4849(19) .
C(36) C(30) 2.773(2) .
C(36) C(34) 2.375(2) .
C(36) C(38) 2.369(2) .
C(36) C(39) 2.4072(17) .
C(36) C(49) 2.523(2) .
C(36) C(50) 3.161(2) .
C(36) C(51) 2.567(2) .
C(36) C(52) 3.120(2) .
C(36) C(53) 3.462(2) .
C(36) C(55) 3.5407(15) .
C(37) C(35) 2.572(2) .
C(37) C(39) 2.5259(16) .
C(37) C(40) 2.449(2) .
C(37) C(50) 2.6243(17) .
C(37) C(52) 2.612(2) .
C(37) C(53) 3.4543(19) .
C(38) C(36) 2.369(2) .
C(38) C(40) 2.437(2) .
C(38) C(49) 2.5208(17) .
C(38) C(51) 2.5604(19) .
C(38) C(52) 3.129(2) .
C(38) C(53) 2.542(2) .
C(38) C(54) 3.147(2) .
C(38) C(55) 2.5306(18) .
C(38) C(56) 3.169(2) .
C(39) C(29) 2.687(2) .
C(39) C(36) 2.4072(17) .
C(39) C(37) 2.5259(16) .
C(39) C(49) 3.3902(17) .
C(39) C(54) 2.603(2) .
C(39) C(56) 2.606(2) .
C(39) B(2) 3.382(2) .
C(40) C(30) 2.406(2) .
C(40) C(34) 2.771(2) .
C(40) C(35) 2.4309(17) .
C(40) C(37) 2.449(2) .
C(40) C(38) 2.437(2) .
C(40) C(49) 3.365(2) .
C(40) C(53) 2.571(2) .
C(40) C(55) 2.5658(16) .
C(40) C(56) 2.9779(19) .
C(40) B(2) 2.736(2) .
C(41) C(29) 3.333(2) .
C(41) C(30) 2.529(2) .
C(41) C(32) 2.559(2) .
C(41) C(33) 3.4441(19) .
C(41) C(34) 3.402(2) .
C(41) C(43) 2.532(2) .
C(41) B(2) 3.433(2) .
C(42) C(31) 2.598(2) .
C(42) C(32) 3.215(2) .
C(42) C(43) 2.963(2) .
C(43) C(29) 3.299(2) .
C(43) C(30) 2.597(2) .
C(43) C(32) 2.5281(15) .
C(43) C(34) 3.5870(19) .
C(43) C(41) 2.532(2) .
C(43) C(42) 2.963(2) .
C(43) B(2) 3.281(2) .
C(44) C(29) 3.493(2) .
C(44) C(30) 2.998(2) .
C(44) C(31) 2.594(2) .
C(44) C(32) 3.1935(17) .
C(45) C(30) 3.3944(16) .
C(45) C(31) 3.4481(16) .
C(45) C(32) 2.5735(19) .
C(45) C(34) 2.4926(18) .
C(45) C(35) 3.213(2) .
C(45) C(47) 2.519(2) .
C(46) C(32) 3.2445(17) .
C(46) C(33) 2.6055(17) .
C(46) C(47) 3.005(2) .
C(46) C(71) 3.591(2) 2_566
C(47) C(32) 2.575(2) .
C(47) C(34) 2.538(2) .
C(47) C(35) 3.059(2) .
C(47) C(45) 2.519(2) .
C(47) C(46) 3.005(2) .
C(48) C(28) 3.516(2) 1_455
C(48) C(32) 3.186(2) .
C(48) C(33) 2.604(2) .
C(48) C(34) 3.013(2) .
C(48) C(35) 3.365(2) .
C(49) C(35) 3.321(2) .
C(49) C(36) 2.523(2) .
C(49) C(38) 2.5208(17) .
C(49) C(39) 3.3902(17) .
C(49) C(40) 3.365(2) .
C(49) C(51) 2.510(2) .
C(50) C(35) 3.337(2) .
C(50) C(36) 3.161(2) .
C(50) C(37) 2.6243(17) .
C(50) C(51) 3.082(2) .
C(51) C(35) 3.083(2) .
C(51) C(36) 2.567(2) .
C(51) C(38) 2.5604(19) .
C(51) C(49) 2.510(2) .
C(51) C(50) 3.082(2) .
C(52) C(35) 3.479(2) .
C(52) C(36) 3.120(2) .
C(52) C(37) 2.612(2) .
C(52) C(38) 3.129(2) .
C(53) C(29) 3.400(2) .
C(53) C(36) 3.462(2) .
C(53) C(37) 3.4543(19) .
C(53) C(38) 2.542(2) .
C(53) C(40) 2.571(2) .
C(53) C(55) 2.551(2) .
C(54) C(38) 3.147(2) .
C(54) C(39) 2.603(2) .
C(54) C(55) 3.040(2) .
C(55) C(29) 3.2319(19) .
C(55) C(36) 3.5407(15) .
C(55) C(38) 2.5306(18) .
C(55) C(40) 2.5658(16) .
C(55) C(53) 2.551(2) .
C(55) C(54) 3.040(2) .
C(55) B(2) 3.446(2) .
C(56) C(29) 3.440(2) .
C(56) C(38) 3.169(2) .
C(56) C(39) 2.606(2) .
C(56) C(40) 2.9779(19) .
C(57) O(5) 3.407(2) .
C(57) C(58) 2.354(2) .
C(57) Li(1) 3.232(3) .
C(58) O(2) 2.3618(19) .
C(58) C(57) 2.354(2) .
C(58) Li(1) 3.022(3) .
C(59) O(1) 2.3615(16) .
C(59) O(3) 3.5430(17) .
C(59) C(60) 2.369(2) .
C(59) Li(1) 2.948(3) .
C(60) O(4) 3.2663(19) .
C(60) C(22) 3.535(2) 2_777
C(60) C(59) 2.369(2) .
C(60) Li(1) 3.184(2) .
C(61) O(1) 3.226(2) .
C(61) C(1) 3.495(2) 1_545
C(61) C(2) 3.552(2) 1_545
C(61) C(13) 3.569(2) 1_545
C(61) C(62) 2.368(2) .
C(61) Li(1) 3.210(3) .
C(62) O(4) 2.368(2) .
C(62) C(61) 2.368(2) .
C(62) Li(1) 2.957(3) .
C(63) O(3) 2.357(2) .
C(63) C(64) 2.353(2) .
C(63) Li(1) 2.976(3) .
C(64) O(6) 3.305(2) .
C(64) C(63) 2.353(2) .
C(64) Li(1) 3.179(3) .
C(65) O(3) 3.298(2) .
C(65) C(66) 2.355(2) .
C(65) Li(1) 3.162(2) .
C(66) O(6) 2.3684(17) .
C(66) C(65) 2.355(2) .
C(66) Li(1) 2.998(3) .
C(67) O(5) 2.358(2) .
C(67) C(68) 2.351(2) .
C(67) Li(1) 2.974(4) .
C(68) O(2) 3.172(2) .
C(68) C(67) 2.351(2) .
C(68) Li(1) 3.206(3) .
C(69) C(70) 3.512(3) 2_666
C(69) C(71) 2.399(2) .
C(69) C(72) 2.756(2) .
C(69) C(73) 2.385(2) .
C(70) C(69) 3.512(3) 2_666
C(70) C(72) 2.386(2) .
C(70) C(73) 2.762(2) .
C(70) C(74) 2.400(2) .
C(71) C(46) 3.591(2) 2_566
C(71) C(69) 2.399(2) .
C(71) C(73) 2.403(2) .
C(71) C(74) 2.778(2) .
C(72) C(69) 2.756(2) .
C(72) C(70) 2.386(2) .
C(72) C(74) 2.398(2) .
C(73) C(69) 2.385(2) .
C(73) C(70) 2.762(2) .
C(73) C(71) 2.403(2) .
C(74) C(70) 2.400(2) .
C(74) C(71) 2.778(2) .
C(74) C(72) 2.398(2) .
B(1) C(2) 2.653(2) .
B(1) C(3) 3.221(2) .
B(1) C(11) 3.3790(16) .
B(1) C(12) 2.7286(16) .
B(1) C(13) 3.488(2) .
B(1) C(15) 3.270(2) .
B(1) C(27) 3.411(2) .
B(1) C(29) 2.972(2) .
B(2) C(1) 2.953(2) .
B(2) C(30) 2.6380(19) .
B(2) C(31) 3.196(2) .
B(2) C(39) 3.382(2) .
B(2) C(40) 2.736(2) .
B(2) C(41) 3.433(2) .
B(2) C(43) 3.281(2) .
B(2) C(55) 3.446(2) .
Li(1) C(57) 3.232(3) .
Li(1) C(58) 3.022(3) .
Li(1) C(59) 2.948(3) .
Li(1) C(60) 3.184(2) .
Li(1) C(61) 3.210(3) .
Li(1) C(62) 2.957(3) .
Li(1) C(63) 2.976(3) .
Li(1) C(64) 3.179(3) .
Li(1) C(65) 3.162(2) .
Li(1) C(66) 2.998(3) .
Li(1) C(67) 2.974(4) .
Li(1) C(68) 3.206(3) .
O(1) H(57A) 1.979 .
O(1) H(57B) 1.979 .
O(1) H(57C) 1.979 .
O(1) H(58A) 1.994 .
O(1) H(58B) 1.994 .
O(1) H(59A) 2.641 .
O(1) H(59B) 3.220 .
O(1) H(61A) 2.695 .
O(1) H(61C) 3.468 .
O(1) H(67A) 3.266 .
O(1) H(68C) 3.414 .
O(2) H(47B) 3.353 1_655
O(2) H(58A) 2.640 .
O(2) H(58B) 3.220 .
O(2) H(59A) 1.996 .
O(2) H(59B) 1.996 .
O(2) H(60A) 1.977 .
O(2) H(60B) 1.977 .
O(2) H(60C) 1.977 .
O(2) H(62A) 3.325 .
O(2) H(68A) 2.678 .
O(2) H(68C) 3.309 .
O(3) H(43A) 3.176 1_545
O(3) H(59A) 3.112 .
O(3) H(61A) 1.990 .
O(3) H(61B) 1.990 .
O(3) H(61C) 1.990 .
O(3) H(62A) 1.997 .
O(3) H(62B) 1.997 .
O(3) H(63A) 2.609 .
O(3) H(63B) 3.219 .
O(3) H(65A) 2.706 .
O(4) H(52C) 3.564 2_667
O(4) H(60A) 2.797 .
O(4) H(60C) 3.390 .
O(4) H(62A) 2.622 .
O(4) H(62B) 3.228 .
O(4) H(63A) 1.997 .
O(4) H(63B) 1.997 .
O(4) H(64A) 1.978 .
O(4) H(64B) 1.978 .
O(4) H(64C) 1.978 .
O(4) H(65C) 3.439 .
O(4) H(66A) 3.522 .
O(5) H(57A) 2.823 .
O(5) H(63A) 3.404 .
O(5) H(64C) 3.365 .
O(5) H(65A) 1.982 .
O(5) H(65B) 1.982 .
O(5) H(65C) 1.982 .
O(5) H(66A) 1.991 .
O(5) H(66B) 1.991 .
O(5) H(67A) 2.610 .
O(5) H(67B) 3.219 .
O(6) H(53A) 3.200 .
O(6) H(54A) 3.510 .
O(6) H(64A) 2.735 .
O(6) H(64C) 3.558 .
O(6) H(66A) 2.620 .
O(6) H(66B) 3.229 .
O(6) H(67A) 1.997 .
O(6) H(67B) 1.997 .
O(6) H(68A) 1.984 .
O(6) H(68B) 1.984 .
O(6) H(68C) 1.984 .
C(1) H(1) 2.350(14) .
C(1) H(2) 3.206(18) .
C(1) H(3) 2.454(16) .
C(1) H(13A) 3.014 .
C(1) H(13B) 3.579 .
C(1) H(15A) 3.226 .
C(1) H(16B) 2.914 .
C(1) H(25B) 3.192 .
C(1) H(27B) 3.147 .
C(1) H(28C) 2.779 .
C(1) H(61B) 3.027 1_565
C(1) H(61C) 3.105 1_565
C(2) H(1) 3.086(15) .
C(2) H(4A) 2.979 .
C(2) H(4B) 3.201 .
C(2) H(7) 3.288 .
C(2) H(13A) 2.653 .
C(2) H(13B) 2.689 .
C(2) H(15A) 2.926 .
C(2) H(15B) 3.422 .
C(2) H(16B) 2.735 .
C(2) H(16C) 3.260 .
C(2) H(17A) 3.272 .
C(2) H(20C) 3.470 .
C(2) H(28C) 3.514 .
C(2) H(61B) 3.295 1_565
C(2) H(61C) 3.184 1_565
C(3) H(1) 3.315(17) .
C(3) H(4A) 2.114 .
C(3) H(4B) 2.114 .
C(3) H(13A) 2.083 .
C(3) H(13B) 2.083 .
C(3) H(14A) 3.426 .
C(3) H(14B) 2.805 .
C(3) H(14C) 2.805 .
C(3) H(15A) 2.080 .
C(3) H(15B) 2.080 .
C(3) H(16A) 3.419 .
C(3) H(16B) 2.798 .
C(3) H(16C) 2.797 .
C(3) H(17A) 3.222 .
C(4) H(13A) 3.383 .
C(4) H(13B) 2.655 .
C(4) H(14B) 3.557 .
C(4) H(14C) 2.871 .
C(4) H(15A) 3.376 .
C(4) H(15B) 2.638 .
C(4) H(16B) 3.569 .
C(4) H(16C) 2.877 .
C(4) H(17A) 2.702 .
C(4) H(17B) 3.404 .
C(4) H(18B) 2.958 .
C(4) H(19A) 2.728 .
C(4) H(19A) 3.262 2_776
C(4) H(19B) 3.406 .
C(4) H(20B) 2.859 .
C(4) H(20C) 3.513 .
C(5) H(4A) 2.105 .
C(5) H(4B) 2.105 .
C(5) H(7) 2.757 .
C(5) H(13B) 3.143 .
C(5) H(17A) 2.079 .
C(5) H(17B) 2.079 .
C(5) H(18A) 3.432 .
C(5) H(18B) 2.817 .
C(5) H(18C) 2.820 .
C(5) H(19A) 2.086 .
C(5) H(19B) 2.086 .
C(5) H(20A) 3.425 .
C(5) H(20B) 2.803 .
C(5) H(20C) 2.803 .
C(6) H(4A) 2.934 .
C(6) H(4B) 3.145 .
C(6) H(7) 2.044 .
C(6) H(13B) 3.165 .
C(6) H(16B) 3.591 .
C(6) H(17A) 2.662 .
C(6) H(17B) 2.625 .
C(6) H(19A) 3.373 .
C(6) H(19B) 2.830 .
C(6) H(20B) 3.255 .
C(6) H(20C) 2.686 .
C(6) H(61C) 3.205 1_565
C(7) H(17A) 3.441 .
C(7) H(17B) 2.842 .
C(7) H(19B) 2.949 .
C(7) H(20C) 2.815 .
C(7) H(21A) 3.091 .
C(7) H(21B) 3.435 .
C(7) H(23A) 2.859 .
C(7) H(24B) 2.848 .
C(7) H(50C) 3.458 1_665
C(7) H(61C) 3.150 1_565
C(8) H(7) 2.045 .
C(8) H(10A) 3.166 .
C(8) H(10B) 2.849 .
C(8) H(20C) 3.587 .
C(8) H(21A) 2.737 .
C(8) H(21B) 2.584 .
C(8) H(23A) 2.788 .
C(8) H(23B) 3.387 .
C(8) H(24B) 2.789 .
C(8) H(24C) 3.401 .
C(8) H(25A) 3.249 .
C(8) H(28C) 3.453 .
C(8) H(61C) 3.122 1_565
C(9) H(7) 2.778 .
C(9) H(10A) 2.093 .
C(9) H(10B) 2.093 .
C(9) H(21A) 2.085 .
C(9) H(21B) 2.085 .
C(9) H(22A) 3.436 .
C(9) H(22B) 2.818 .
C(9) H(22C) 2.821 .
C(9) H(23A) 2.083 .
C(9) H(23B) 2.083 .
C(9) H(24A) 3.438 .
C(9) H(24B) 2.819 .
C(9) H(24C) 2.828 .
C(9) H(25A) 3.134 .
C(10) H(21A) 3.405 .
C(10) H(21B) 2.783 .
C(10) H(22B) 3.432 .
C(10) H(22C) 2.820 .
C(10) H(23A) 3.404 .
C(10) H(23B) 2.786 .
C(10) H(24B) 3.430 .
C(10) H(24C) 2.830 .
C(10) H(25A) 2.698 .
C(10) H(25B) 3.389 .
C(10) H(26B) 2.817 .
C(10) H(26C) 3.497 .
C(10) H(27A) 2.635 .
C(10) H(27A) 3.148 2_777
C(10) H(27B) 3.364 .
C(10) H(28A) 3.377 2_777
C(10) H(28B) 2.824 .
C(10) H(28B) 3.520 2_777
C(10) H(28C) 3.514 .
C(11) H(3) 3.006(13) .
C(11) H(10A) 2.111 .
C(11) H(10B) 2.111 .
C(11) H(21B) 3.131 .
C(11) H(25A) 2.089 .
C(11) H(25B) 2.089 .
C(11) H(26A) 3.442 .
C(11) H(26B) 2.820 .
C(11) H(26C) 2.828 .
C(11) H(27A) 2.077 .
C(11) H(27B) 2.077 .
C(11) H(28A) 3.420 .
C(11) H(28B) 2.802 .
C(11) H(28C) 2.801 .
C(11) H(55B) 3.449 .
C(12) H(1) 3.470(13) .
C(12) H(3) 2.990(14) .
C(12) H(7) 3.295 .
C(12) H(10A) 3.217 .
C(12) H(10B) 2.933 .
C(12) H(21B) 3.099 .
C(12) H(25A) 2.723 .
C(12) H(25B) 2.754 .
C(12) H(27A) 3.391 .
C(12) H(27B) 2.877 .
C(12) H(28B) 3.215 .
C(12) H(28C) 2.664 .
C(12) H(61B) 3.575 1_565
C(12) H(61C) 3.114 1_565
C(13) H(4A) 3.307 .
C(13) H(4B) 2.515 .
C(13) H(14A) 2.072 .
C(13) H(14B) 2.072 .
C(13) H(14C) 2.072 .
C(13) H(15A) 2.597 .
C(13) H(15B) 2.775 .
C(13) H(17A) 3.103 .
C(13) H(41A) 3.017 .
C(13) H(42A) 3.310 .
C(13) H(61A) 3.167 1_565
C(13) H(61B) 3.174 1_565
C(14) H(4B) 2.762 .
C(14) H(13A) 2.067 .
C(14) H(13B) 2.067 .
C(14) H(15A) 3.025 .
C(14) H(15B) 2.713 .
C(14) H(41A) 3.332 .
C(14) H(42A) 2.895 .
C(14) H(57A) 2.808 2_666
C(14) H(65B) 3.370 2_666
C(15) H(1) 2.823(16) .
C(15) H(4A) 2.505 .
C(15) H(4B) 3.044 .
C(15) H(13A) 2.784 .
C(15) H(13B) 3.368 .
C(15) H(14B) 2.643 .
C(15) H(14C) 3.254 .
C(15) H(16A) 2.069 .
C(15) H(16B) 2.069 .
C(15) H(16C) 2.069 .
C(15) H(69) 3.371 .
C(15) H(71) 3.446 2_666
C(15) H(74) 3.442 .
C(16) H(1) 3.019(17) .
C(16) H(4A) 2.777 .
C(16) H(15A) 2.063 .
C(16) H(15B) 2.063 .
C(16) H(20B) 3.219 .
C(16) H(28C) 3.493 .
C(16) H(47A) 3.050 1_655
C(16) H(68B) 3.310 .
C(16) H(68C) 3.475 .
C(16) H(70) 3.546 2_666
C(16) H(71) 3.153 2_666
C(17) H(4A) 3.330 .
C(17) H(4B) 2.569 .
C(17) H(7) 3.103 .
C(17) H(13B) 3.080 .
C(17) H(18A) 2.074 .
C(17) H(18B) 2.074 .
C(17) H(18C) 2.074 .
C(17) H(19A) 2.765 .
C(17) H(19B) 2.600 .
C(17) H(58B) 3.155 1_565
C(18) H(4B) 2.863 .
C(18) H(17A) 2.066 .
C(18) H(17B) 2.066 .
C(18) H(19A) 2.749 .
C(18) H(19B) 3.107 .
C(18) H(20B) 3.298 2_776
C(18) H(32B) 3.413 2_676
C(18) H(42C) 3.057 2_676
C(18) H(46B) 3.029 2_676
C(19) H(4A) 2.540 .
C(19) H(4B) 3.112 .
C(19) H(7) 2.952 .
C(19) H(17A) 3.371 .
C(19) H(17B) 2.744 .
C(19) H(18B) 3.331 .
C(19) H(18C) 2.698 .
C(19) H(20A) 2.065 .
C(19) H(20B) 2.065 .
C(19) H(20C) 2.065 .
C(19) H(65B) 3.513 1_665
C(20) H(4A) 2.762 .
C(20) H(7) 3.439 .
C(20) H(16C) 3.187 .
C(20) H(18B) 3.162 2_776
C(20) H(19A) 2.059 .
C(20) H(19B) 2.059 .
C(20) H(24B) 3.359 .
C(20) H(32A) 3.287 1_655
C(20) H(32B) 3.513 1_655
C(20) H(43B) 3.425 1_655
C(20) H(65B) 3.355 1_665
C(20) H(65C) 3.491 1_665
C(21) H(7) 3.290 .
C(21) H(10A) 2.587 .
C(21) H(10B) 3.357 .
C(21) H(22A) 2.071 .
C(21) H(22B) 2.071 .
C(21) H(22C) 2.071 .
C(21) H(23A) 2.629 .
C(21) H(23B) 2.686 .
C(21) H(25A) 2.939 .
C(21) H(50C) 3.409 1_665
C(21) H(51A) 3.412 1_665
C(21) H(51B) 3.384 1_665
C(21) H(59A) 3.477 1_565
C(21) H(60C) 3.163 1_565
C(22) H(10A) 2.669 .
C(22) H(21A) 2.063 .
C(22) H(21B) 2.063 .
C(22) H(23A) 3.361 .
C(22) H(23B) 2.782 .
C(22) H(25A) 3.564 .
C(22) H(51A) 3.478 1_665
C(22) H(51B) 2.945 1_665
C(22) H(52A) 3.579 1_665
C(22) H(52A) 3.067 2_677
C(22) H(60A) 3.062 2_777
C(22) H(60B) 3.216 2_777
C(22) H(60C) 3.418 1_565
C(23) H(7) 2.861 .
C(23) H(10A) 3.050 .
C(23) H(10B) 2.574 .
C(23) H(21A) 2.633 .
C(23) H(21B) 3.357 .
C(23) H(22B) 2.816 .
C(23) H(22C) 3.508 .
C(23) H(24A) 2.071 .
C(23) H(24B) 2.071 .
C(23) H(24C) 2.071 .
C(23) H(49B) 3.443 1_665
C(23) H(50C) 3.541 1_665
C(23) H(54C) 3.301 2_777
C(24) H(7) 3.348 .
C(24) H(10B) 2.674 .
C(24) H(20C) 3.398 .
C(24) H(23A) 2.062 .
C(24) H(23B) 2.063 .
C(24) H(26C) 3.569 2_777
C(24) H(28B) 3.303 .
C(24) H(44A) 3.382 1_655
C(24) H(44C) 3.451 1_655
C(24) H(54C) 3.509 2_777
C(24) H(55A) 3.445 2_777
C(25) H(2) 3.138(13) .
C(25) H(3) 2.993(13) .
C(25) H(10A) 2.519 .
C(25) H(10B) 3.316 .
C(25) H(21B) 3.006 .
C(25) H(26A) 2.076 .
C(25) H(26B) 2.076 .
C(25) H(26C) 2.076 .
C(25) H(27A) 2.777 .
C(25) H(27B) 2.643 .
C(25) H(55B) 2.980 .
C(25) H(62A) 3.505 1_565
C(25) H(62B) 3.326 1_565
C(26) H(10A) 2.684 .
C(26) H(24C) 3.567 2_777
C(26) H(25A) 2.068 .
C(26) H(25B) 2.068 .
C(26) H(27A) 2.780 .
C(26) H(27B) 3.185 .
C(26) H(28B) 3.528 2_777
C(26) H(44B) 3.561 2_677
C(26) H(44C) 3.417 2_677
C(26) H(48C) 3.474 2_677
C(26) H(55B) 3.046 .
C(26) H(56A) 3.170 .
C(26) H(56C) 3.570 2_677
C(27) H(3) 2.862(16) .
C(27) H(10A) 3.024 .
C(27) H(10B) 2.481 .
C(27) H(10B) 3.155 2_777
C(27) H(25A) 3.388 .
C(27) H(25B) 2.770 .
C(27) H(26B) 3.365 .
C(27) H(26C) 2.753 .
C(27) H(28A) 2.068 .
C(27) H(28B) 2.068 .
C(27) H(28C) 2.068 .
C(27) H(53B) 3.269 .
C(27) H(54C) 2.946 .
C(27) H(55B) 2.871 .
C(28) H(10A) 3.226 2_777
C(28) H(10B) 2.704 .
C(28) H(10B) 3.348 2_777
C(28) H(16B) 3.474 .
C(28) H(24C) 3.509 .
C(28) H(26B) 3.526 2_777
C(28) H(27A) 2.062 .
C(28) H(27B) 2.062 .
C(28) H(48A) 2.938 1_655
C(28) H(48B) 3.184 1_655
C(28) H(53B) 3.521 .
C(28) H(54A) 3.459 .
C(28) H(54C) 3.286 .
C(29) H(1) 3.214(17) .
C(29) H(2) 2.334(14) .
C(29) H(3) 2.447(15) .
C(29) H(41A) 3.009 .
C(29) H(43A) 3.263 .
C(29) H(44B) 2.841 .
C(29) H(53B) 3.134 .
C(29) H(55B) 3.157 .
C(29) H(56C) 2.791 .
C(29) H(73) 3.237 .
C(29) H(74) 3.372 .
C(30) H(2) 3.026(12) .
C(30) H(32A) 2.986 .
C(30) H(32B) 3.200 .
C(30) H(35) 3.288 .
C(30) H(41A) 2.656 .
C(30) H(41B) 2.728 .
C(30) H(43A) 2.944 .
C(30) H(43B) 3.409 .
C(30) H(44B) 2.681 .
C(30) H(44C) 3.191 .
C(30) H(45A) 3.226 .
C(30) H(48C) 3.543 .
C(30) H(56C) 3.487 .
C(30) H(73) 3.135 .
C(30) H(74) 3.563 .
C(31) H(2) 3.221(14) .
C(31) H(32A) 2.121 .
C(31) H(32B) 2.121 .
C(31) H(41A) 2.082 .
C(31) H(41B) 2.082 .
C(31) H(42A) 3.424 .
C(31) H(42B) 2.801 .
C(31) H(42C) 2.802 .
C(31) H(43A) 2.084 .
C(31) H(43B) 2.084 .
C(31) H(44A) 3.421 .
C(31) H(44B) 2.795 .
C(31) H(44C) 2.798 .
C(31) H(45A) 3.192 .
C(32) H(20B) 3.496 1_455
C(32) H(41A) 3.395 .
C(32) H(41B) 2.661 .
C(32) H(42B) 3.591 .
C(32) H(42C) 2.907 .
C(32) H(43A) 3.369 .
C(32) H(43B) 2.607 .
C(32) H(44B) 3.586 .
C(32) H(44C) 2.885 .
C(32) H(45A) 2.691 .
C(32) H(45B) 3.398 .
C(32) H(46B) 2.949 .
C(32) H(47A) 2.737 .
C(32) H(47B) 3.406 .
C(32) H(48B) 2.881 .
C(32) H(48C) 3.515 .
C(33) H(32A) 2.099 .
C(33) H(32B) 2.099 .
C(33) H(35) 2.758 .
C(33) H(41B) 3.190 .
C(33) H(45A) 2.086 .
C(33) H(45B) 2.086 .
C(33) H(46A) 3.431 .
C(33) H(46B) 2.810 .
C(33) H(46C) 2.809 .
C(33) H(47A) 2.084 .
C(33) H(47B) 2.084 .
C(33) H(48A) 3.429 .
C(33) H(48B) 2.814 .
C(33) H(48C) 2.806 .
C(34) H(32A) 2.914 .
C(34) H(32B) 3.148 .
C(34) H(35) 2.041 .
C(34) H(41B) 3.267 .
C(34) H(44B) 3.495 .
C(34) H(44C) 3.582 .
C(34) H(45A) 2.681 .
C(34) H(45B) 2.629 .
C(34) H(47A) 3.369 .
C(34) H(47B) 2.819 .
C(34) H(48B) 3.275 .
C(34) H(48C) 2.691 .
C(34) H(73) 2.876 .
C(35) H(45A) 3.510 .
C(35) H(45B) 2.897 .
C(35) H(47B) 2.920 .
C(35) H(48C) 2.759 .
C(35) H(49A) 3.582 .
C(35) H(50B) 2.740 .
C(35) H(50C) 3.530 .
C(35) H(51A) 2.894 .
C(35) H(52B) 2.909 .
C(35) H(59B) 3.347 1_455
C(35) H(73) 2.723 .
C(36) H(35) 2.038 .
C(36) H(38A) 3.154 .
C(36) H(38B) 2.894 .
C(36) H(49A) 2.677 .
C(36) H(49B) 3.358 .
C(36) H(50B) 2.864 .
C(36) H(50C) 3.509 .
C(36) H(51A) 2.801 .
C(36) H(51B) 3.393 .
C(36) H(52B) 2.812 .
C(36) H(52C) 3.410 .
C(36) H(53A) 3.332 .
C(36) H(56B) 3.506 .
C(36) H(56C) 3.386 .
C(36) H(73) 2.853 .
C(37) H(35) 2.771 .
C(37) H(38A) 2.093 .
C(37) H(38B) 2.093 .
C(37) H(49A) 2.080 .
C(37) H(49B) 2.080 .
C(37) H(50A) 3.443 .
C(37) H(50B) 2.835 .
C(37) H(50C) 2.833 .
C(37) H(51A) 2.078 .
C(37) H(51B) 2.078 .
C(37) H(52A) 3.433 .
C(37) H(52B) 2.818 .
C(37) H(52C) 2.822 .
C(37) H(53A) 3.223 .
C(37) H(56B) 3.597 .
C(38) H(49A) 2.649 .
C(38) H(49B) 2.699 .
C(38) H(51A) 3.395 .
C(38) H(51B) 2.763 .
C(38) H(52B) 3.436 .
C(38) H(52C) 2.818 .
C(38) H(53A) 2.676 .
C(38) H(53B) 3.388 .
C(38) H(54B) 2.822 .
C(38) H(54C) 3.510 .
C(38) H(55A) 2.640 .
C(38) H(55B) 3.375 .
C(38) H(56B) 2.850 .
C(38) H(56C) 3.552 .
C(38) H(63B) 3.457 2_667
C(38) H(64B) 3.346 2_667
C(39) H(3) 3.024(17) .
C(39) H(27B) 3.435 .
C(39) H(38A) 2.116 .
C(39) H(38B) 2.116 .
C(39) H(49A) 3.112 .
C(39) H(53A) 2.085 .
C(39) H(53B) 2.085 .
C(39) H(54A) 3.429 .
C(39) H(54B) 2.805 .
C(39) H(54C) 2.808 .
C(39) H(55A) 2.084 .
C(39) H(55B) 2.084 .
C(39) H(56A) 3.430 .
C(39) H(56B) 2.807 .
C(39) H(56C) 2.814 .
C(40) H(2) 3.465(16) .
C(40) H(3) 3.006(14) .
C(40) H(35) 3.291 .
C(40) H(38A) 3.199 .
C(40) H(38B) 2.987 .
C(40) H(49A) 3.147 .
C(40) H(53A) 2.743 .
C(40) H(53B) 2.738 .
C(40) H(55A) 3.392 .
C(40) H(55B) 2.887 .
C(40) H(56B) 3.190 .
C(40) H(56C) 2.658 .
C(40) H(73) 3.114 .
C(41) H(13A) 2.987 .
C(41) H(14A) 3.402 .
C(41) H(32A) 3.310 .
C(41) H(32B) 2.531 .
C(41) H(42A) 2.074 .
C(41) H(42B) 2.074 .
C(41) H(42C) 2.074 .
C(41) H(43A) 2.594 .
C(41) H(43B) 2.808 .
C(41) H(45A) 3.113 .
C(41) H(74) 3.340 .
C(42) H(13A) 3.239 .
C(42) H(14A) 2.926 .
C(42) H(14C) 3.489 2_676
C(42) H(18B) 3.353 2_676
C(42) H(32B) 2.818 .
C(42) H(41A) 2.069 .
C(42) H(41B) 2.069 .
C(42) H(43A) 2.963 .
C(42) H(43B) 2.735 .
C(42) H(57B) 3.488 2_666
C(42) H(65A) 3.285 1_565
C(43) H(2) 2.748(18) .
C(43) H(32A) 2.481 .
C(43) H(32B) 3.054 .
C(43) H(41A) 2.814 .
C(43) H(41B) 3.374 .
C(43) H(42B) 2.625 .
C(43) H(42C) 3.222 .
C(43) H(44A) 2.070 .
C(43) H(44B) 2.070 .
C(43) H(44C) 2.070 .
C(43) H(61B) 3.411 1_565
C(43) H(62B) 3.268 1_565
C(43) H(63A) 3.479 1_565
C(43) H(65A) 3.164 1_565
C(44) H(2) 2.961(19) .
C(44) H(24A) 3.494 1_455
C(44) H(26A) 3.428 2_677
C(44) H(26C) 3.517 2_677
C(44) H(32A) 2.793 .
C(44) H(43A) 2.066 .
C(44) H(43B) 2.066 .
C(44) H(48B) 3.268 .
C(44) H(56A) 3.369 2_677
C(44) H(56C) 3.309 .
C(44) H(62B) 3.263 1_565
C(44) H(63A) 3.270 1_565
C(45) H(32A) 3.333 .
C(45) H(32B) 2.563 .
C(45) H(35) 3.191 .
C(45) H(41B) 3.103 .
C(45) H(46A) 2.073 .
C(45) H(46B) 2.073 .
C(45) H(46C) 2.073 .
C(45) H(47A) 2.753 .
C(45) H(47B) 2.596 .
C(45) H(58A) 3.392 1_455
C(45) H(73) 3.421 .
C(46) H(18A) 3.210 2_676
C(46) H(32B) 2.851 .
C(46) H(45A) 2.067 .
C(46) H(45B) 2.067 .
C(46) H(46A) 3.457 2_566
C(46) H(47A) 2.712 .
C(46) H(47B) 3.087 .
C(46) H(58A) 3.324 1_455
C(46) H(71) 3.242 2_566
C(47) H(32A) 2.553 .
C(47) H(32B) 3.101 .
C(47) H(35) 2.878 .
C(47) H(45A) 3.370 .
C(47) H(45B) 2.747 .
C(47) H(46B) 3.307 .
C(47) H(46C) 2.665 .
C(47) H(48A) 2.066 .
C(47) H(48B) 2.066 .
C(47) H(48C) 2.066 .
C(47) H(58A) 3.352 1_455
C(47) H(68A) 3.306 1_455
C(47) H(68C) 3.262 1_455
C(48) H(26B) 3.110 2_677
C(48) H(28A) 3.144 1_455
C(48) H(28B) 3.414 1_455
C(48) H(28C) 3.415 1_455
C(48) H(32A) 2.771 .
C(48) H(35) 3.308 .
C(48) H(44C) 3.142 .
C(48) H(47A) 2.059 .
C(48) H(47B) 2.059 .
C(48) H(52B) 3.504 .
C(48) H(68A) 3.392 1_455
C(49) H(23A) 3.271 1_445
C(49) H(35) 3.341 .
C(49) H(38A) 2.491 .
C(49) H(38B) 3.293 .
C(49) H(50A) 2.073 .
C(49) H(50B) 2.073 .
C(49) H(50C) 2.073 .
C(49) H(51A) 2.658 .
C(49) H(51B) 2.662 .
C(49) H(53A) 3.063 .
C(49) H(64A) 3.474 .
C(49) H(64C) 3.119 .
C(49) H(66A) 3.217 .
C(49) H(73) 3.457 .
C(50) H(7) 3.092 1_445
C(50) H(21A) 3.395 1_445
C(50) H(23A) 3.040 1_445
C(50) H(35) 3.014 .
C(50) H(49A) 2.063 .
C(50) H(49B) 2.063 .
C(50) H(51A) 2.692 .
C(50) H(51B) 3.325 .
C(50) H(59B) 3.396 1_455
C(50) H(66A) 3.301 .
C(50) H(72) 3.043 .
C(50) H(73) 3.269 .
C(51) H(21A) 3.187 1_445
C(51) H(22A) 3.327 1_445
C(51) H(22B) 3.247 1_445
C(51) H(35) 2.886 .
C(51) H(38A) 3.056 .
C(51) H(38B) 2.546 .
C(51) H(49A) 3.359 .
C(51) H(49B) 2.688 .
C(51) H(50B) 3.422 .
C(51) H(50C) 2.761 .
C(51) H(52A) 2.071 .
C(51) H(52B) 2.071 .
C(51) H(52C) 2.071 .
C(51) H(60B) 3.494 1_455
C(52) H(22A) 3.501 1_445
C(52) H(22A) 3.269 2_677
C(52) H(22C) 3.529 2_677
C(52) H(35) 3.387 .
C(52) H(38B) 2.667 .
C(52) H(48C) 3.515 .
C(52) H(51A) 2.062 .
C(52) H(51B) 2.062 .
C(52) H(56B) 3.075 .
C(52) H(60B) 3.237 1_455
C(52) H(60C) 3.539 2_667
C(52) H(63B) 3.506 2_667
C(53) H(1) 3.134(17) .
C(53) H(3) 2.965(19) .
C(53) H(27B) 2.958 .
C(53) H(38A) 2.498 .
C(53) H(38B) 3.284 .
C(53) H(49A) 3.042 .
C(53) H(54A) 2.079 .
C(53) H(54B) 2.079 .
C(53) H(54C) 2.079 .
C(53) H(55A) 2.793 .
C(53) H(55B) 2.642 .
C(53) H(64A) 3.249 .
C(53) H(68B) 3.147 .
C(54) H(22B) 3.428 2_777
C(54) H(23B) 2.984 2_777
C(54) H(27B) 3.000 .
C(54) H(28A) 3.086 .
C(54) H(38A) 2.715 .
C(54) H(53A) 2.074 .
C(54) H(53B) 2.074 .
C(54) H(55A) 2.760 .
C(54) H(55B) 3.131 .
C(54) H(64A) 2.941 .
C(54) H(68A) 3.516 .
C(54) H(68B) 3.495 .
C(55) H(3) 2.917(17) .
C(55) H(25B) 3.280 .
C(55) H(26C) 3.017 .
C(55) H(27B) 2.885 .
C(55) H(38A) 3.078 .
C(55) H(38B) 2.475 .
C(55) H(53A) 3.393 .
C(55) H(53B) 2.792 .
C(55) H(54B) 3.321 .
C(55) H(54C) 2.708 .
C(55) H(56A) 2.075 .
C(55) H(56B) 2.075 .
C(55) H(56C) 2.074 .
C(55) H(63B) 3.569 2_667
C(56) H(25B) 3.532 .
C(56) H(26A) 3.545 .
C(56) H(26A) 2.974 2_677
C(56) H(26C) 3.349 .
C(56) H(38B) 2.757 .
C(56) H(44B) 3.301 .
C(56) H(52C) 3.326 .
C(56) H(55A) 2.068 .
C(56) H(55B) 2.068 .
C(56) H(56A) 3.413 2_677
C(56) H(63B) 3.187 2_667
C(57) H(14A) 3.229 2_666
C(57) H(14B) 3.287 2_666
C(57) H(42A) 3.544 2_666
C(57) H(58A) 2.622 .
C(57) H(58B) 2.523 .
C(57) H(61A) 3.273 .
C(57) H(67A) 3.095 .
C(58) H(17B) 3.463 1_545
C(58) H(45B) 3.398 1_655
C(58) H(47B) 3.244 1_655
C(58) H(57A) 3.196 .
C(58) H(57B) 2.558 .
C(58) H(57C) 2.561 .
C(58) H(59A) 2.062 .
C(58) H(59B) 2.062 .
C(58) H(61A) 3.475 .
C(58) H(68C) 3.395 .
C(59) H(21A) 3.481 1_545
C(59) H(35) 3.353 1_655
C(59) H(47B) 3.252 1_655
C(59) H(50C) 3.405 1_655
C(59) H(51A) 3.485 1_655
C(59) H(58A) 2.062 .
C(59) H(58B) 2.062 .
C(59) H(60A) 3.208 .
C(59) H(60B) 2.574 .
C(59) H(60C) 2.581 .
C(59) H(61C) 3.281 .
C(60) H(22A) 3.571 1_545
C(60) H(22A) 3.092 2_777
C(60) H(22B) 3.452 2_777
C(60) H(22C) 3.493 2_777
C(60) H(51A) 3.458 1_655
C(60) H(52A) 3.537 1_655
C(60) H(52A) 3.450 2_667
C(60) H(59A) 2.712 .
C(60) H(59B) 2.485 .
C(60) H(62A) 3.261 .
C(60) H(68A) 3.114 .
C(61) H(2) 3.455(17) 1_545
C(61) H(13A) 3.265 1_545
C(61) H(13B) 2.988 1_545
C(61) H(17A) 3.491 1_545
C(61) H(43A) 3.180 1_545
C(61) H(59A) 2.972 .
C(61) H(62A) 2.687 .
C(61) H(62B) 2.491 .
C(61) H(65A) 3.395 .
C(62) H(2) 3.427(17) 1_545
C(62) H(21B) 3.566 1_545
C(62) H(25A) 3.163 1_545
C(62) H(43A) 3.190 1_545
C(62) H(44A) 3.347 1_545
C(62) H(52C) 3.467 2_667
C(62) H(60C) 3.447 .
C(62) H(61A) 3.209 .
C(62) H(61B) 2.575 .
C(62) H(61C) 2.571 .
C(62) H(63A) 2.059 .
C(62) H(63B) 2.059 .
C(62) H(65A) 3.523 .
C(63) H(38B) 3.426 2_667
C(63) H(44A) 3.040 1_545
C(63) H(52C) 3.234 2_667
C(63) H(56B) 3.344 2_667
C(63) H(62A) 2.060 .
C(63) H(62B) 2.060 .
C(63) H(64A) 3.197 .
C(63) H(64B) 2.556 .
C(63) H(64C) 2.557 .
C(63) H(65A) 3.468 .
C(63) H(65C) 3.353 .
C(64) H(38A) 3.442 .
C(64) H(49A) 3.316 .
C(64) H(49B) 3.114 .
C(64) H(53A) 3.554 .
C(64) H(54B) 3.201 .
C(64) H(60A) 3.415 .
C(64) H(63A) 2.588 .
C(64) H(63B) 2.549 .
C(64) H(65C) 3.599 .
C(64) H(66A) 3.155 .
C(65) H(14C) 3.215 2_666
C(65) H(20A) 2.982 1_445
C(65) H(42B) 3.191 1_545
C(65) H(43B) 3.113 1_545
C(65) H(57A) 3.581 .
C(65) H(63A) 3.045 .
C(65) H(64C) 3.562 .
C(65) H(66A) 2.597 .
C(65) H(66B) 2.546 .
C(66) H(49A) 3.451 .
C(66) H(50A) 3.518 .
C(66) H(57A) 3.594 .
C(66) H(64A) 3.587 .
C(66) H(64C) 3.355 .
C(66) H(65A) 3.196 .
C(66) H(65B) 2.559 .
C(66) H(65C) 2.563 .
C(66) H(67A) 2.060 .
C(66) H(67B) 2.060 .
C(67) H(53A) 3.588 .
C(67) H(57A) 3.583 .
C(67) H(57C) 3.546 .
C(67) H(66A) 2.061 .
C(67) H(66B) 2.060 .
C(67) H(68A) 3.196 .
C(67) H(68B) 2.551 .
C(67) H(68C) 2.554 .
C(67) H(70) 3.174 2_666
C(68) H(16A) 3.116 .
C(68) H(47A) 3.303 1_655
C(68) H(47B) 3.326 1_655
C(68) H(48A) 3.401 1_655
C(68) H(53A) 3.329 .
C(68) H(54A) 3.102 .
C(68) H(58A) 3.365 .
C(68) H(64A) 3.548 .
C(68) H(67A) 2.597 .
C(68) H(67B) 2.529 .
C(69) H(14B) 3.357 .
C(69) H(15A) 3.386 .
C(69) H(57C) 3.113 2_666
C(69) H(67A) 3.257 2_666
C(69) H(67B) 3.237 .
C(69) H(70) 2.036 .
C(69) H(70) 2.997 2_666
C(69) H(71) 3.258 .
C(69) H(73) 3.244 .
C(69) H(74) 2.030 .
C(70) H(16A) 3.339 2_666
C(70) H(57C) 3.256 2_666
C(70) H(67A) 3.064 2_666
C(70) H(69) 2.034 .
C(70) H(69) 3.077 2_666
C(70) H(70) 3.402 2_666
C(70) H(71) 2.032 .
C(70) H(72) 3.244 .
C(70) H(74) 3.258 .
C(71) H(15B) 3.417 2_666
C(71) H(16A) 3.328 2_666
C(71) H(46A) 3.429 2_566
C(71) H(46B) 3.480 2_566
C(71) H(46C) 3.274 2_566
C(71) H(66B) 3.162 .
C(71) H(69) 3.254 .
C(71) H(70) 2.028 .
C(71) H(72) 2.030 .
C(71) H(73) 3.259 .
C(72) H(45A) 3.517 .
C(72) H(45B) 3.463 .
C(72) H(46A) 3.587 2_566
C(72) H(50A) 3.551 .
C(72) H(50B) 2.929 .
C(72) H(66B) 3.173 .
C(72) H(67B) 3.500 .
C(72) H(70) 3.245 .
C(72) H(71) 2.036 .
C(72) H(73) 2.034 .
C(72) H(74) 3.257 .
C(73) H(45A) 3.106 .
C(73) H(45B) 3.395 .
C(73) H(49A) 3.596 .
C(73) H(50B) 3.005 .
C(73) H(67B) 3.070 .
C(73) H(69) 3.244 .
C(73) H(71) 3.261 .
C(73) H(72) 2.032 .
C(73) H(74) 2.034 .
C(74) H(15A) 3.187 .
C(74) H(41A) 3.556 .
C(74) H(41B) 3.242 .
C(74) H(45A) 3.599 .
C(74) H(67B) 2.929 .
C(74) H(69) 2.025 .
C(74) H(70) 3.255 .
C(74) H(72) 3.254 .
C(74) H(73) 2.032 .
B(1) H(2) 2.419(19) .
B(1) H(13A) 2.823 .
B(1) H(15A) 2.720 .
B(1) H(16B) 3.136 .
B(1) H(25B) 3.095 .
B(1) H(27B) 2.853 .
B(1) H(28C) 3.212 .
B(1) H(41A) 3.289 .
B(1) H(53B) 2.716 .
B(1) H(55B) 3.441 .
B(1) H(61B) 3.306 1_565
B(1) H(74) 3.481 .
B(2) H(1) 2.393(19) .
B(2) H(13A) 3.333 .
B(2) H(25B) 2.736 .
B(2) H(27B) 3.357 .
B(2) H(41A) 2.756 .
B(2) H(43A) 2.763 .
B(2) H(44B) 3.108 .
B(2) H(53B) 3.026 .
B(2) H(55B) 2.895 .
B(2) H(56C) 3.266 .
B(2) H(61B) 3.170 1_565
Li(1) H(57A) 3.239 .
Li(1) H(58A) 3.411 .
Li(1) H(59A) 3.165 .
Li(1) H(60A) 3.223 .
Li(1) H(60C) 3.520 .
Li(1) H(61A) 3.247 .
Li(1) H(61C) 3.575 .
Li(1) H(62A) 3.226 .
Li(1) H(63A) 3.274 .
Li(1) H(64A) 3.224 .
Li(1) H(64C) 3.472 .
Li(1) H(65A) 3.177 .
Li(1) H(65C) 3.503 .
Li(1) H(66A) 3.337 .
Li(1) H(67A) 3.195 .
Li(1) H(68A) 3.277 .
Li(1) H(68C) 3.443 .
H(1) C(1) 2.350(14) .
H(1) C(2) 3.086(15) .
H(1) C(3) 3.315(17) .
H(1) C(12) 3.470(13) .
H(1) C(15) 2.823(16) .
H(1) C(16) 3.019(17) .
H(1) C(29) 3.214(17) .
H(1) C(53) 3.134(17) .
H(1) B(2) 2.393(19) .
H(1) H(2) 3.39(2) .
H(1) H(3) 1.93(2) .
H(1) H(13A) 3.254 .
H(1) H(15A) 2.164 .
H(1) H(16A) 3.277 .
H(1) H(16B) 2.526 .
H(1) H(27B) 3.070 .
H(1) H(28C) 3.040 .
H(1) H(53A) 3.361 .
H(1) H(53B) 2.193 .
H(1) H(68B) 3.001 .
H(1) H(74) 2.909 .
H(2) C(1) 3.206(18) .
H(2) C(25) 3.138(13) .
H(2) C(29) 2.334(14) .
H(2) C(30) 3.026(12) .
H(2) C(31) 3.221(14) .
H(2) C(40) 3.465(16) .
H(2) C(43) 2.748(18) .
H(2) C(44) 2.961(19) .
H(2) C(61) 3.455(17) 1_565
H(2) C(62) 3.427(17) 1_565
H(2) B(1) 2.419(19) .
H(2) H(1) 3.39(2) .
H(2) H(3) 1.95(2) .
H(2) H(25A) 3.349 .
H(2) H(25B) 2.209 .
H(2) H(41A) 3.130 .
H(2) H(43A) 2.104 .
H(2) H(44A) 3.240 .
H(2) H(44B) 2.475 .
H(2) H(55B) 3.112 .
H(2) H(56C) 3.077 .
H(2) H(61B) 2.599 1_565
H(2) H(62B) 2.482 1_565
H(3) C(1) 2.454(16) .
H(3) C(11) 3.006(13) .
H(3) C(12) 2.990(14) .
H(3) C(25) 2.993(13) .
H(3) C(27) 2.862(16) .
H(3) C(29) 2.447(15) .
H(3) C(39) 3.024(17) .
H(3) C(40) 3.006(14) .
H(3) C(53) 2.965(19) .
H(3) C(55) 2.917(17) .
H(3) H(1) 1.93(2) .
H(3) H(2) 1.95(2) .
H(3) H(25B) 2.232 .
H(3) H(27A) 3.596 .
H(3) H(27B) 2.086 .
H(3) H(28C) 3.421 .
H(3) H(53B) 2.190 .
H(3) H(55B) 2.153 .
H(3) H(56C) 3.475 .
H(4A) C(2) 2.979 .
H(4A) C(3) 2.114 .
H(4A) C(5) 2.105 .
H(4A) C(6) 2.934 .
H(4A) C(13) 3.307 .
H(4A) C(15) 2.505 .
H(4A) C(16) 2.777 .
H(4A) C(17) 3.330 .
H(4A) C(19) 2.540 .
H(4A) C(20) 2.762 .
H(4A) H(4B) 1.605 .
H(4A) H(13B) 3.578 .
H(4A) H(14C) 3.367 .
H(4A) H(15A) 3.471 .
H(4A) H(15B) 2.466 .
H(4A) H(16A) 3.536 .
H(4A) H(16B) 3.310 .
H(4A) H(16C) 2.228 .
H(4A) H(18B) 3.447 .
H(4A) H(18B) 3.512 2_776
H(4A) H(18C) 2.999 2_776
H(4A) H(19A) 2.561 .
H(4A) H(19A) 2.773 2_776
H(4A) H(19B) 3.503 .
H(4A) H(20A) 3.549 .
H(4A) H(20B) 2.201 .
H(4A) H(20C) 3.252 .
H(4B) C(2) 3.201 .
H(4B) C(3) 2.114 .
H(4B) C(5) 2.105 .
H(4B) C(6) 3.145 .
H(4B) C(13) 2.515 .
H(4B) C(14) 2.762 .
H(4B) C(15) 3.044 .
H(4B) C(17) 2.569 .
H(4B) C(18) 2.863 .
H(4B) C(19) 3.112 .
H(4B) H(4A) 1.605 .
H(4B) H(13A) 3.481 .
H(4B) H(13B) 2.500 .
H(4B) H(14A) 3.532 .
H(4B) H(14B) 3.279 .
H(4B) H(14C) 2.207 .
H(4B) H(15B) 2.881 .
H(4B) H(17A) 2.555 .
H(4B) H(17B) 3.527 .
H(4B) H(18B) 2.325 .
H(4B) H(18C) 3.370 .
H(4B) H(19A) 3.011 .
H(4B) H(19A) 2.914 2_776
H(4B) H(20A) 3.503 2_776
H(4B) H(42C) 3.471 2_676
H(4B) H(65B) 3.455 2_666
H(7) C(2) 3.288 .
H(7) C(5) 2.757 .
H(7) C(6) 2.044 .
H(7) C(8) 2.045 .
H(7) C(9) 2.778 .
H(7) C(12) 3.295 .
H(7) C(17) 3.103 .
H(7) C(19) 2.952 .
H(7) C(20) 3.439 .
H(7) C(21) 3.290 .
H(7) C(23) 2.861 .
H(7) C(24) 3.348 .
H(7) C(50) 3.092 1_665
H(7) H(17A) 3.559 .
H(7) H(17B) 2.539 .
H(7) H(19B) 2.514 .
H(7) H(20C) 2.926 .
H(7) H(21A) 2.850 .
H(7) H(23A) 2.375 .
H(7) H(24B) 2.856 .
H(7) H(50A) 2.677 1_665
H(7) H(50C) 2.628 1_665
H(7) H(59A) 3.496 1_565
H(10A) C(8) 3.166 .
H(10A) C(9) 2.093 .
H(10A) C(11) 2.111 .
H(10A) C(12) 3.217 .
H(10A) C(21) 2.587 .
H(10A) C(22) 2.669 .
H(10A) C(23) 3.050 .
H(10A) C(25) 2.519 .
H(10A) C(26) 2.684 .
H(10A) C(27) 3.024 .
H(10A) C(28) 3.226 2_777
H(10A) H(10B) 1.606 .
H(10A) H(21A) 3.531 .
H(10A) H(21B) 2.762 .
H(10A) H(22A) 3.519 .
H(10A) H(22B) 3.039 .
H(10A) H(22C) 2.099 .
H(10A) H(23B) 2.963 .
H(10A) H(24C) 3.476 .
H(10A) H(25A) 2.580 .
H(10A) H(25B) 3.483 .
H(10A) H(26A) 3.479 .
H(10A) H(26B) 2.108 .
H(10A) H(26C) 3.162 .
H(10A) H(27A) 2.866 .
H(10A) H(27A) 3.183 2_777
H(10A) H(28A) 2.714 2_777
H(10A) H(28B) 3.583 .
H(10A) H(28B) 3.004 2_777
H(10B) C(8) 2.849 .
H(10B) C(9) 2.093 .
H(10B) C(11) 2.111 .
H(10B) C(12) 2.933 .
H(10B) C(21) 3.357 .
H(10B) C(23) 2.574 .
H(10B) C(24) 2.674 .
H(10B) C(25) 3.316 .
H(10B) C(27) 2.481 .
H(10B) C(27) 3.155 2_777
H(10B) C(28) 2.704 .
H(10B) C(28) 3.348 2_777
H(10B) H(10A) 1.606 .
H(10B) H(10B) 3.464 2_777
H(10B) H(22C) 3.476 .
H(10B) H(23A) 3.522 .
H(10B) H(23B) 2.732 .
H(10B) H(24A) 3.521 .
H(10B) H(24B) 3.054 .
H(10B) H(24C) 2.108 .
H(10B) H(26B) 3.362 .
H(10B) H(27A) 2.475 .
H(10B) H(27A) 2.294 2_777
H(10B) H(27B) 3.450 .
H(10B) H(28A) 3.475 .
H(10B) H(28A) 3.127 2_777
H(10B) H(28B) 2.143 .
H(10B) H(28B) 3.211 2_777
H(10B) H(28C) 3.222 .
H(10B) H(54C) 3.483 2_777
H(13A) C(1) 3.014 .
H(13A) C(2) 2.653 .
H(13A) C(3) 2.083 .
H(13A) C(4) 3.383 .
H(13A) C(14) 2.067 .
H(13A) C(15) 2.784 .
H(13A) C(41) 2.987 .
H(13A) C(42) 3.239 .
H(13A) C(61) 3.265 1_565
H(13A) B(1) 2.823 .
H(13A) B(2) 3.333 .
H(13A) H(1) 3.254 .
H(13A) H(4B) 3.481 .
H(13A) H(13B) 1.596 .
H(13A) H(14A) 2.349 .
H(13A) H(14B) 2.369 .
H(13A) H(14C) 2.858 .
H(13A) H(15A) 2.509 .
H(13A) H(15B) 3.207 .
H(13A) H(41A) 2.124 .
H(13A) H(41B) 3.453 .
H(13A) H(42A) 2.973 .
H(13A) H(42B) 3.209 .
H(13A) H(61A) 3.085 1_565
H(13A) H(61B) 2.635 1_565
H(13A) H(74) 3.468 .
H(13B) C(1) 3.579 .
H(13B) C(2) 2.689 .
H(13B) C(3) 2.083 .
H(13B) C(4) 2.655 .
H(13B) C(5) 3.143 .
H(13B) C(6) 3.165 .
H(13B) C(14) 2.067 .
H(13B) C(15) 3.368 .
H(13B) C(17) 3.080 .
H(13B) C(61) 2.988 1_565
H(13B) H(4A) 3.578 .
H(13B) H(4B) 2.500 .
H(13B) H(13A) 1.596 .
H(13B) H(14A) 2.349 .
H(13B) H(14B) 2.858 .
H(13B) H(14C) 2.369 .
H(13B) H(15A) 3.539 .
H(13B) H(17A) 2.295 .
H(13B) H(41A) 3.490 .
H(13B) H(42A) 3.401 .
H(13B) H(42A) 3.581 2_676
H(13B) H(61A) 2.395 1_565
H(13B) H(61B) 2.845 1_565
H(13B) H(61C) 3.305 1_565
H(14A) C(3) 3.426 .
H(14A) C(13) 2.072 .
H(14A) C(41) 3.402 .
H(14A) C(42) 2.926 .
H(14A) C(57) 3.229 2_666
H(14A) H(4B) 3.532 .
H(14A) H(13A) 2.349 .
H(14A) H(13B) 2.349 .
H(14A) H(14B) 1.600 .
H(14A) H(14C) 1.600 .
H(14A) H(41A) 3.103 .
H(14A) H(41B) 3.482 .
H(14A) H(42A) 2.044 .
H(14A) H(42A) 3.350 2_676
H(14A) H(42B) 3.276 .
H(14A) H(42B) 3.559 2_676
H(14A) H(57A) 2.477 2_666
H(14A) H(57B) 3.143 2_666
H(14B) C(3) 2.805 .
H(14B) C(4) 3.557 .
H(14B) C(13) 2.072 .
H(14B) C(15) 2.643 .
H(14B) C(57) 3.287 2_666
H(14B) C(69) 3.357 .
H(14B) H(4B) 3.279 .
H(14B) H(13A) 2.369 .
H(14B) H(13B) 2.858 .
H(14B) H(14A) 1.600 .
H(14B) H(14C) 1.600 .
H(14B) H(15A) 2.533 .
H(14B) H(15B) 2.247 .
H(14B) H(41A) 3.291 .
H(14B) H(42A) 3.236 .
H(14B) H(57A) 2.461 2_666
H(14B) H(57B) 3.552 2_666
H(14B) H(57C) 3.453 2_666
H(14B) H(65B) 3.460 2_666
H(14B) H(69) 2.665 .
H(14B) H(74) 3.244 .
H(14C) C(3) 2.805 .
H(14C) C(4) 2.871 .
H(14C) C(13) 2.072 .
H(14C) C(15) 3.254 .
H(14C) C(42) 3.489 2_676
H(14C) C(65) 3.215 2_666
H(14C) H(4A) 3.367 .
H(14C) H(4B) 2.207 .
H(14C) H(13A) 2.858 .
H(14C) H(13B) 2.369 .
H(14C) H(14A) 1.600 .
H(14C) H(14B) 1.600 .
H(14C) H(15A) 3.558 .
H(14C) H(15B) 2.804 .
H(14C) H(42A) 3.351 2_676
H(14C) H(42B) 3.186 2_676
H(14C) H(42C) 3.351 2_676
H(14C) H(57A) 3.056 2_666
H(14C) H(65A) 3.229 2_666
H(14C) H(65B) 2.530 2_666
H(15A) C(1) 3.226 .
H(15A) C(2) 2.926 .
H(15A) C(3) 2.080 .
H(15A) C(4) 3.376 .
H(15A) C(13) 2.597 .
H(15A) C(14) 3.025 .
H(15A) C(16) 2.063 .
H(15A) C(69) 3.386 .
H(15A) C(74) 3.187 .
H(15A) B(1) 2.720 .
H(15A) H(1) 2.164 .
H(15A) H(4A) 3.471 .
H(15A) H(13A) 2.509 .
H(15A) H(13B) 3.539 .
H(15A) H(14B) 2.533 .
H(15A) H(14C) 3.558 .
H(15A) H(15B) 1.596 .
H(15A) H(16A) 2.346 .
H(15A) H(16B) 2.366 .
H(15A) H(16C) 2.855 .
H(15A) H(41A) 3.566 .
H(15A) H(69) 2.899 .
H(15A) H(70) 3.592 2_666
H(15A) H(74) 2.494 .
H(15B) C(2) 3.422 .
H(15B) C(3) 2.080 .
H(15B) C(4) 2.638 .
H(15B) C(13) 2.775 .
H(15B) C(14) 2.713 .
H(15B) C(16) 2.063 .
H(15B) C(71) 3.417 2_666
H(15B) H(4A) 2.466 .
H(15B) H(4B) 2.881 .
H(15B) H(13A) 3.207 .
H(15B) H(14B) 2.247 .
H(15B) H(14C) 2.804 .
H(15B) H(15A) 1.596 .
H(15B) H(16A) 2.346 .
H(15B) H(16B) 2.855 .
H(15B) H(16C) 2.366 .
H(15B) H(69) 2.906 .
H(15B) H(70) 3.284 2_666
H(15B) H(71) 2.803 2_666
H(16A) C(3) 3.419 .
H(16A) C(15) 2.069 .
H(16A) C(68) 3.116 .
H(16A) C(70) 3.339 2_666
H(16A) C(71) 3.328 2_666
H(16A) H(1) 3.277 .
H(16A) H(4A) 3.536 .
H(16A) H(15A) 2.346 .
H(16A) H(15B) 2.346 .
H(16A) H(16B) 1.600 .
H(16A) H(16C) 1.600 .
H(16A) H(46B) 3.579 1_655
H(16A) H(46C) 3.043 1_655
H(16A) H(47A) 2.753 1_655
H(16A) H(68B) 2.733 .
H(16A) H(68C) 2.629 .
H(16A) H(70) 2.724 2_666
H(16A) H(71) 2.704 2_666
H(16B) C(1) 2.914 .
H(16B) C(2) 2.735 .
H(16B) C(3) 2.798 .
H(16B) C(4) 3.569 .
H(16B) C(6) 3.591 .
H(16B) C(15) 2.069 .
H(16B) C(28) 3.474 .
H(16B) B(1) 3.136 .
H(16B) H(1) 2.526 .
H(16B) H(4A) 3.310 .
H(16B) H(15A) 2.366 .
H(16B) H(15B) 2.855 .
H(16B) H(16A) 1.600 .
H(16B) H(16C) 1.600 .
H(16B) H(20B) 3.395 .
H(16B) H(28C) 2.516 .
H(16B) H(47A) 2.948 1_655
H(16B) H(68B) 3.043 .
H(16B) H(68C) 3.507 .
H(16C) C(2) 3.260 .
H(16C) C(3) 2.797 .
H(16C) C(4) 2.877 .
H(16C) C(15) 2.069 .
H(16C) C(20) 3.187 .
H(16C) H(4A) 2.228 .
H(16C) H(15A) 2.855 .
H(16C) H(15B) 2.366 .
H(16C) H(16A) 1.600 .
H(16C) H(16B) 1.600 .
H(16C) H(18C) 3.417 2_776
H(16C) H(20B) 2.343 .
H(16C) H(20C) 3.287 .
H(16C) H(46B) 3.257 1_655
H(16C) H(46C) 3.449 1_655
H(16C) H(47A) 2.932 1_655
H(16C) H(71) 2.984 2_666
H(17A) C(2) 3.272 .
H(17A) C(3) 3.222 .
H(17A) C(4) 2.702 .
H(17A) C(5) 2.079 .
H(17A) C(6) 2.662 .
H(17A) C(7) 3.441 .
H(17A) C(13) 3.103 .
H(17A) C(18) 2.066 .
H(17A) C(19) 3.371 .
H(17A) C(61) 3.491 1_565
H(17A) H(4B) 2.555 .
H(17A) H(7) 3.559 .
H(17A) H(13B) 2.295 .
H(17A) H(17B) 1.595 .
H(17A) H(18A) 2.346 .
H(17A) H(18B) 2.370 .
H(17A) H(18C) 2.858 .
H(17A) H(19B) 3.531 .
H(17A) H(42C) 3.490 2_676
H(17A) H(57B) 2.962 1_565
H(17A) H(58B) 2.932 1_565
H(17A) H(61A) 2.782 1_565
H(17A) H(61C) 3.361 1_565
H(17B) C(4) 3.404 .
H(17B) C(5) 2.079 .
H(17B) C(6) 2.625 .
H(17B) C(7) 2.842 .
H(17B) C(18) 2.066 .
H(17B) C(19) 2.744 .
H(17B) C(58) 3.463 1_565
H(17B) H(4B) 3.527 .
H(17B) H(7) 2.539 .
H(17B) H(17A) 1.595 .
H(17B) H(18A) 2.348 .
H(17B) H(18B) 2.858 .
H(17B) H(18C) 2.368 .
H(17B) H(19A) 3.147 .
H(17B) H(19B) 2.461 .
H(17B) H(50A) 3.388 1_665
H(17B) H(50C) 3.508 1_665
H(17B) H(58B) 2.610 1_565
H(17B) H(59A) 3.283 1_565
H(17B) H(72) 3.515 1_665
H(18A) C(5) 3.432 .
H(18A) C(17) 2.074 .
H(18A) C(46) 3.210 2_676
H(18A) H(17A) 2.346 .
H(18A) H(17B) 2.348 .
H(18A) H(18B) 1.600 .
H(18A) H(18C) 1.600 .
H(18A) H(32B) 2.992 2_676
H(18A) H(42C) 2.900 2_676
H(18A) H(46A) 3.322 2_676
H(18A) H(46B) 2.351 2_676
H(18A) H(57B) 3.078 1_565
H(18A) H(58B) 3.070 1_565
H(18B) C(4) 2.958 .
H(18B) C(5) 2.817 .
H(18B) C(17) 2.074 .
H(18B) C(19) 3.331 .
H(18B) C(20) 3.162 2_776
H(18B) C(42) 3.353 2_676
H(18B) H(4A) 3.447 .
H(18B) H(4A) 3.512 2_776
H(18B) H(4B) 2.325 .
H(18B) H(17A) 2.370 .
H(18B) H(17B) 2.858 .
H(18B) H(18A) 1.600 .
H(18B) H(18C) 1.600 .
H(18B) H(19A) 2.894 .
H(18B) H(19A) 3.198 2_776
H(18B) H(20A) 2.922 2_776
H(18B) H(20B) 2.653 2_776
H(18B) H(32B) 3.021 2_676
H(18B) H(42C) 2.402 2_676
H(18B) H(46B) 3.317 2_676
H(18C) C(5) 2.820 .
H(18C) C(17) 2.074 .
H(18C) C(19) 2.698 .
H(18C) H(4A) 2.999 2_776
H(18C) H(4B) 3.370 .
H(18C) H(16C) 3.417 2_776
H(18C) H(17A) 2.858 .
H(18C) H(17B) 2.368 .
H(18C) H(18A) 1.600 .
H(18C) H(18B) 1.600 .
H(18C) H(19A) 2.260 .
H(18C) H(19B) 2.647 .
H(18C) H(20B) 3.121 2_776
H(18C) H(46B) 3.000 2_676
H(18C) H(71) 3.061 1_665
H(18C) H(72) 3.339 1_665
H(19A) C(4) 2.728 .
H(19A) C(4) 3.262 2_776
H(19A) C(5) 2.086 .
H(19A) C(6) 3.373 .
H(19A) C(17) 2.765 .
H(19A) C(18) 2.749 .
H(19A) C(20) 2.059 .
H(19A) H(4A) 2.561 .
H(19A) H(4A) 2.773 2_776
H(19A) H(4B) 3.011 .
H(19A) H(4B) 2.914 2_776
H(19A) H(17B) 3.147 .
H(19A) H(18B) 2.894 .
H(19A) H(18B) 3.198 2_776
H(19A) H(18C) 2.260 .
H(19A) H(19A) 2.939 2_776
H(19A) H(19B) 1.596 .
H(19A) H(20A) 2.341 .
H(19A) H(20B) 2.362 .
H(19A) H(20C) 2.852 .
H(19A) H(65B) 3.454 1_665
H(19B) C(4) 3.406 .
H(19B) C(5) 2.086 .
H(19B) C(6) 2.830 .
H(19B) C(7) 2.949 .
H(19B) C(17) 2.600 .
H(19B) C(18) 3.107 .
H(19B) C(20) 2.059 .
H(19B) H(4A) 3.503 .
H(19B) H(7) 2.514 .
H(19B) H(17A) 3.531 .
H(19B) H(17B) 2.461 .
H(19B) H(18C) 2.647 .
H(19B) H(19A) 1.596 .
H(19B) H(20A) 2.341 .
H(19B) H(20B) 2.852 .
H(19B) H(20C) 2.362 .
H(19B) H(50A) 3.008 1_665
H(19B) H(65B) 3.106 1_665
H(19B) H(65C) 3.278 1_665
H(20A) C(5) 3.425 .
H(20A) C(19) 2.065 .
H(20A) C(65) 2.982 1_665
H(20A) H(4A) 3.549 .
H(20A) H(4B) 3.503 2_776
H(20A) H(18B) 2.922 2_776
H(20A) H(19A) 2.341 .
H(20A) H(19B) 2.341 .
H(20A) H(20B) 1.600 .
H(20A) H(20C) 1.600 .
H(20A) H(24B) 3.599 .
H(20A) H(32A) 3.168 1_655
H(20A) H(32B) 3.243 1_655
H(20A) H(42B) 3.461 1_655
H(20A) H(42C) 3.012 1_655
H(20A) H(43B) 2.721 1_655
H(20A) H(65A) 3.096 1_665
H(20A) H(65B) 2.543 1_665
H(20A) H(65C) 2.824 1_665
H(20B) C(4) 2.859 .
H(20B) C(5) 2.803 .
H(20B) C(6) 3.255 .
H(20B) C(16) 3.219 .
H(20B) C(18) 3.298 2_776
H(20B) C(19) 2.065 .
H(20B) C(32) 3.496 1_655
H(20B) H(4A) 2.201 .
H(20B) H(16B) 3.395 .
H(20B) H(16C) 2.343 .
H(20B) H(18B) 2.653 2_776
H(20B) H(18C) 3.121 2_776
H(20B) H(19A) 2.362 .
H(20B) H(19B) 2.852 .
H(20B) H(20A) 1.600 .
H(20B) H(20C) 1.600 .
H(20B) H(32A) 3.035 1_655
H(20B) H(32B) 3.016 1_655
H(20C) C(2) 3.470 .
H(20C) C(4) 3.513 .
H(20C) C(5) 2.803 .
H(20C) C(6) 2.686 .
H(20C) C(7) 2.815 .
H(20C) C(8) 3.587 .
H(20C) C(19) 2.065 .
H(20C) C(24) 3.398 .
H(20C) H(4A) 3.252 .
H(20C) H(7) 2.926 .
H(20C) H(16C) 3.287 .
H(20C) H(19A) 2.852 .
H(20C) H(19B) 2.362 .
H(20C) H(20A) 1.600 .
H(20C) H(20B) 1.600 .
H(20C) H(24B) 2.431 .
H(20C) H(32A) 3.103 1_655
H(20C) H(43B) 3.362 1_655
H(20C) H(65C) 3.491 1_665
H(21A) C(7) 3.091 .
H(21A) C(8) 2.737 .
H(21A) C(9) 2.085 .
H(21A) C(10) 3.405 .
H(21A) C(22) 2.063 .
H(21A) C(23) 2.633 .
H(21A) C(50) 3.395 1_665
H(21A) C(51) 3.187 1_665
H(21A) C(59) 3.481 1_565
H(21A) H(7) 2.850 .
H(21A) H(10A) 3.531 .
H(21A) H(21B) 1.595 .
H(21A) H(22A) 2.343 .
H(21A) H(22B) 2.368 .
H(21A) H(22C) 2.855 .
H(21A) H(23A) 2.367 .
H(21A) H(23B) 2.905 .
H(21A) H(50C) 2.463 1_665
H(21A) H(51A) 2.590 1_665
H(21A) H(51B) 2.858 1_665
H(21A) H(59A) 2.859 1_565
H(21A) H(59B) 3.274 1_565
H(21A) H(60C) 2.920 1_565
H(21B) C(7) 3.435 .
H(21B) C(8) 2.584 .
H(21B) C(9) 2.085 .
H(21B) C(10) 2.783 .
H(21B) C(11) 3.131 .
H(21B) C(12) 3.099 .
H(21B) C(22) 2.063 .
H(21B) C(23) 3.357 .
H(21B) C(25) 3.006 .
H(21B) C(62) 3.566 1_565
H(21B) H(10A) 2.762 .
H(21B) H(21A) 1.595 .
H(21B) H(22A) 2.346 .
H(21B) H(22B) 2.856 .
H(21B) H(22C) 2.365 .
H(21B) H(23A) 3.499 .
H(21B) H(25A) 2.198 .
H(21B) H(52A) 3.381 2_677
H(21B) H(59A) 3.157 1_565
H(21B) H(60C) 2.732 1_565
H(21B) H(61C) 3.047 1_565
H(21B) H(62A) 2.678 1_565
H(22A) C(9) 3.436 .
H(22A) C(21) 2.071 .
H(22A) C(51) 3.327 1_665
H(22A) C(52) 3.501 1_665
H(22A) C(52) 3.269 2_677
H(22A) C(60) 3.571 1_565
H(22A) C(60) 3.092 2_777
H(22A) H(10A) 3.519 .
H(22A) H(21A) 2.343 .
H(22A) H(21B) 2.346 .
H(22A) H(22A) 3.399 2_787
H(22A) H(22B) 1.600 .
H(22A) H(22C) 1.600 .
H(22A) H(51A) 3.162 1_665
H(22A) H(51B) 2.842 1_665
H(22A) H(52A) 2.823 1_665
H(22A) H(52A) 2.384 2_677
H(22A) H(52B) 3.399 2_677
H(22A) H(60A) 2.805 2_777
H(22A) H(60B) 3.556 1_565
H(22A) H(60B) 2.791 2_777
H(22A) H(60C) 2.776 1_565
H(22A) H(60C) 3.170 2_777
H(22B) C(9) 2.818 .
H(22B) C(10) 3.432 .
H(22B) C(21) 2.071 .
H(22B) C(23) 2.816 .
H(22B) C(51) 3.247 1_665
H(22B) C(54) 3.428 2_777
H(22B) C(60) 3.452 2_777
H(22B) H(10A) 3.039 .
H(22B) H(21A) 2.368 .
H(22B) H(21B) 2.856 .
H(22B) H(22A) 1.600 .
H(22B) H(22C) 1.600 .
H(22B) H(23A) 3.002 .
H(22B) H(23B) 2.231 .
H(22B) H(51A) 3.338 1_665
H(22B) H(51B) 2.394 1_665
H(22B) H(52A) 3.507 1_665
H(22B) H(54A) 3.066 2_777
H(22B) H(54B) 3.242 2_777
H(22B) H(54C) 3.412 2_777
H(22B) H(60A) 2.745 2_777
H(22B) H(60B) 3.376 2_777
H(22C) C(9) 2.821 .
H(22C) C(10) 2.820 .
H(22C) C(21) 2.071 .
H(22C) C(23) 3.508 .
H(22C) C(52) 3.529 2_677
H(22C) C(60) 3.493 2_777
H(22C) H(10A) 2.099 .
H(22C) H(10B) 3.476 .
H(22C) H(21A) 2.855 .
H(22C) H(21B) 2.365 .
H(22C) H(22A) 1.600 .
H(22C) H(22B) 1.600 .
H(22C) H(23B) 3.101 .
H(22C) H(25A) 3.204 .
H(22C) H(26B) 3.002 .
H(22C) H(28A) 3.385 2_777
H(22C) H(48A) 3.257 2_677
H(22C) H(48C) 3.476 2_677
H(22C) H(52A) 2.968 2_677
H(22C) H(52B) 3.213 2_677
H(22C) H(54A) 3.508 2_777
H(22C) H(60A) 3.129 2_777
H(22C) H(60B) 2.974 2_777
H(23A) C(7) 2.859 .
H(23A) C(8) 2.788 .
H(23A) C(9) 2.083 .
H(23A) C(10) 3.404 .
H(23A) C(21) 2.629 .
H(23A) C(22) 3.361 .
H(23A) C(24) 2.062 .
H(23A) C(49) 3.271 1_665
H(23A) C(50) 3.040 1_665
H(23A) H(7) 2.375 .
H(23A) H(10B) 3.522 .
H(23A) H(21A) 2.367 .
H(23A) H(21B) 3.499 .
H(23A) H(22B) 3.002 .
H(23A) H(23B) 1.595 .
H(23A) H(24A) 2.340 .
H(23A) H(24B) 2.370 .
H(23A) H(24C) 2.855 .
H(23A) H(49B) 2.615 1_665
H(23A) H(50A) 2.885 1_665
H(23A) H(50C) 2.631 1_665
H(23A) H(51B) 3.328 1_665
H(23B) C(8) 3.387 .
H(23B) C(9) 2.083 .
H(23B) C(10) 2.786 .
H(23B) C(21) 2.686 .
H(23B) C(22) 2.782 .
H(23B) C(24) 2.063 .
H(23B) C(54) 2.984 2_777
H(23B) H(10A) 2.963 .
H(23B) H(10B) 2.732 .
H(23B) H(21A) 2.905 .
H(23B) H(22B) 2.231 .
H(23B) H(22C) 3.101 .
H(23B) H(23A) 1.595 .
H(23B) H(24A) 2.347 .
H(23B) H(24B) 2.855 .
H(23B) H(24C) 2.362 .
H(23B) H(49B) 3.412 1_665
H(23B) H(51B) 3.453 1_665
H(23B) H(54A) 3.241 2_777
H(23B) H(54B) 2.817 2_777
H(23B) H(54C) 2.451 2_777
H(23B) H(55A) 3.568 2_777
H(24A) C(9) 3.438 .
H(24A) C(23) 2.071 .
H(24A) C(44) 3.494 1_655
H(24A) H(10B) 3.521 .
H(24A) H(23A) 2.340 .
H(24A) H(23B) 2.347 .
H(24A) H(24B) 1.600 .
H(24A) H(24C) 1.600 .
H(24A) H(44A) 2.804 1_655
H(24A) H(44C) 3.315 1_655
H(24A) H(54C) 3.468 2_777
H(24A) H(55A) 2.913 2_777
H(24A) H(63A) 2.905 1_665
H(24A) H(63B) 3.504 1_665
H(24A) H(64C) 3.240 1_665
H(24A) H(65C) 3.560 1_665
H(24B) C(7) 2.848 .
H(24B) C(8) 2.789 .
H(24B) C(9) 2.819 .
H(24B) C(10) 3.430 .
H(24B) C(20) 3.359 .
H(24B) C(23) 2.071 .
H(24B) H(7) 2.856 .
H(24B) H(10B) 3.054 .
H(24B) H(20A) 3.599 .
H(24B) H(20C) 2.431 .
H(24B) H(23A) 2.370 .
H(24B) H(23B) 2.855 .
H(24B) H(24A) 1.600 .
H(24B) H(24C) 1.600 .
H(24B) H(28B) 3.206 .
H(24B) H(44A) 3.417 1_655
H(24B) H(44C) 3.205 1_655
H(24C) C(8) 3.401 .
H(24C) C(9) 2.828 .
H(24C) C(10) 2.830 .
H(24C) C(23) 2.071 .
H(24C) C(26) 3.567 2_777
H(24C) C(28) 3.509 .
H(24C) H(10A) 3.476 .
H(24C) H(10B) 2.108 .
H(24C) H(23A) 2.855 .
H(24C) H(23B) 2.362 .
H(24C) H(24A) 1.600 .
H(24C) H(24B) 1.600 .
H(24C) H(26B) 3.587 2_777
H(24C) H(26C) 2.722 2_777
H(24C) H(27A) 2.748 2_777
H(24C) H(28B) 2.600 .
H(24C) H(44A) 3.403 1_655
H(24C) H(44C) 3.254 1_655
H(24C) H(54C) 3.185 2_777
H(24C) H(55A) 3.164 2_777
H(25A) C(8) 3.249 .
H(25A) C(9) 3.134 .
H(25A) C(10) 2.698 .
H(25A) C(11) 2.089 .
H(25A) C(12) 2.723 .
H(25A) C(21) 2.939 .
H(25A) C(22) 3.564 .
H(25A) C(26) 2.068 .
H(25A) C(27) 3.388 .
H(25A) C(62) 3.163 1_565
H(25A) H(2) 3.349 .
H(25A) H(10A) 2.580 .
H(25A) H(21B) 2.198 .
H(25A) H(22C) 3.204 .
H(25A) H(25B) 1.596 .
H(25A) H(26A) 2.347 .
H(25A) H(26B) 2.375 .
H(25A) H(26C) 2.860 .
H(25A) H(27B) 3.563 .
H(25A) H(61C) 3.436 1_565
H(25A) H(62A) 2.623 1_565
H(25A) H(62B) 2.795 1_565
H(25B) C(1) 3.192 .
H(25B) C(10) 3.389 .
H(25B) C(11) 2.089 .
H(25B) C(12) 2.754 .
H(25B) C(26) 2.068 .
H(25B) C(27) 2.770 .
H(25B) C(55) 3.280 .
H(25B) C(56) 3.532 .
H(25B) B(1) 3.095 .
H(25B) B(2) 2.736 .
H(25B) H(2) 2.209 .
H(25B) H(3) 2.232 .
H(25B) H(10A) 3.483 .
H(25B) H(25A) 1.596 .
H(25B) H(26A) 2.353 .
H(25B) H(26B) 2.860 .
H(25B) H(26C) 2.368 .
H(25B) H(27A) 3.149 .
H(25B) H(27B) 2.504 .
H(25B) H(55B) 2.390 .
H(25B) H(56A) 3.340 .
H(25B) H(56C) 3.376 .
H(25B) H(62A) 3.547 1_565
H(25B) H(62B) 2.915 1_565
H(26A) C(11) 3.442 .
H(26A) C(25) 2.076 .
H(26A) C(44) 3.428 2_677
H(26A) C(56) 3.545 .
H(26A) C(56) 2.974 2_677
H(26A) H(10A) 3.479 .
H(26A) H(25A) 2.347 .
H(26A) H(25B) 2.353 .
H(26A) H(26B) 1.600 .
H(26A) H(26C) 1.600 .
H(26A) H(44B) 2.938 2_677
H(26A) H(44C) 3.199 2_677
H(26A) H(48C) 3.321 2_677
H(26A) H(52B) 3.313 2_677
H(26A) H(55B) 3.326 .
H(26A) H(56A) 2.764 .
H(26A) H(56A) 3.059 2_677
H(26A) H(56B) 2.777 2_677
H(26A) H(56C) 2.597 2_677
H(26B) C(10) 2.817 .
H(26B) C(11) 2.820 .
H(26B) C(25) 2.076 .
H(26B) C(27) 3.365 .
H(26B) C(28) 3.526 2_777
H(26B) C(48) 3.110 2_677
H(26B) H(10A) 2.108 .
H(26B) H(10B) 3.362 .
H(26B) H(22C) 3.002 .
H(26B) H(24C) 3.587 2_777
H(26B) H(25A) 2.375 .
H(26B) H(25B) 2.860 .
H(26B) H(26A) 1.600 .
H(26B) H(26C) 1.600 .
H(26B) H(27A) 2.927 .
H(26B) H(28A) 3.265 2_777
H(26B) H(28B) 2.884 2_777
H(26B) H(44C) 3.349 2_677
H(26B) H(48A) 3.137 2_677
H(26B) H(48B) 2.910 2_677
H(26B) H(48C) 2.766 2_677
H(26B) H(52B) 3.432 2_677
H(26C) C(10) 3.497 .
H(26C) C(11) 2.828 .
H(26C) C(24) 3.569 2_777
H(26C) C(25) 2.076 .
H(26C) C(27) 2.753 .
H(26C) C(44) 3.517 2_677
H(26C) C(55) 3.017 .
H(26C) C(56) 3.349 .
H(26C) H(10A) 3.162 .
H(26C) H(24C) 2.722 2_777
H(26C) H(25A) 2.860 .
H(26C) H(25B) 2.368 .
H(26C) H(26A) 1.600 .
H(26C) H(26B) 1.600 .
H(26C) H(27A) 2.295 .
H(26C) H(27B) 2.739 .
H(26C) H(28B) 3.291 2_777
H(26C) H(44A) 3.402 2_677
H(26C) H(44B) 3.442 2_677
H(26C) H(44C) 3.132 2_677
H(26C) H(55A) 2.901 .
H(26C) H(55B) 2.460 .
H(26C) H(56A) 2.781 .
H(27A) C(10) 2.635 .
H(27A) C(10) 3.148 2_777
H(27A) C(11) 2.077 .
H(27A) C(12) 3.391 .
H(27A) C(25) 2.777 .
H(27A) C(26) 2.780 .
H(27A) C(28) 2.062 .
H(27A) H(3) 3.596 .
H(27A) H(10A) 2.866 .
H(27A) H(10A) 3.183 2_777
H(27A) H(10B) 2.475 .
H(27A) H(10B) 2.294 2_777
H(27A) H(24C) 2.748 2_777
H(27A) H(25B) 3.149 .
H(27A) H(26B) 2.927 .
H(27A) H(26C) 2.295 .
H(27A) H(27A) 3.283 2_777
H(27A) H(27B) 1.596 .
H(27A) H(28A) 2.344 .
H(27A) H(28B) 2.364 .
H(27A) H(28B) 2.950 2_777
H(27A) H(28C) 2.854 .
H(27A) H(54C) 2.807 .
H(27A) H(55A) 3.517 .
H(27A) H(55B) 3.000 .
H(27B) C(1) 3.147 .
H(27B) C(10) 3.364 .
H(27B) C(11) 2.077 .
H(27B) C(12) 2.877 .
H(27B) C(25) 2.643 .
H(27B) C(26) 3.185 .
H(27B) C(28) 2.062 .
H(27B) C(39) 3.435 .
H(27B) C(53) 2.958 .
H(27B) C(54) 3.000 .
H(27B) C(55) 2.885 .
H(27B) B(1) 2.853 .
H(27B) B(2) 3.357 .
H(27B) H(1) 3.070 .
H(27B) H(3) 2.086 .
H(27B) H(10B) 3.450 .
H(27B) H(25A) 3.563 .
H(27B) H(25B) 2.504 .
H(27B) H(26C) 2.739 .
H(27B) H(27A) 1.596 .
H(27B) H(28A) 2.343 .
H(27B) H(28B) 2.854 .
H(27B) H(28C) 2.365 .
H(27B) H(53B) 2.379 .
H(27B) H(54A) 3.272 .
H(27B) H(54C) 2.413 .
H(27B) H(55A) 3.053 .
H(27B) H(55B) 2.039 .
H(28A) C(10) 3.377 2_777
H(28A) C(11) 3.420 .
H(28A) C(27) 2.068 .
H(28A) C(48) 3.144 1_655
H(28A) C(54) 3.086 .
H(28A) H(10A) 2.714 2_777
H(28A) H(10B) 3.475 .
H(28A) H(10B) 3.127 2_777
H(28A) H(22C) 3.385 2_777
H(28A) H(26B) 3.265 2_777
H(28A) H(27A) 2.344 .
H(28A) H(27B) 2.343 .
H(28A) H(28B) 1.600 .
H(28A) H(28C) 1.600 .
H(28A) H(48A) 2.383 1_655
H(28A) H(48B) 3.082 1_655
H(28A) H(53B) 3.308 .
H(28A) H(54A) 2.659 .
H(28A) H(54C) 2.719 .
H(28A) H(68A) 3.581 .
H(28B) C(10) 2.824 .
H(28B) C(10) 3.520 2_777
H(28B) C(11) 2.802 .
H(28B) C(12) 3.215 .
H(28B) C(24) 3.303 .
H(28B) C(26) 3.528 2_777
H(28B) C(27) 2.068 .
H(28B) C(48) 3.414 1_655
H(28B) H(10A) 3.583 .
H(28B) H(10A) 3.004 2_777
H(28B) H(10B) 2.143 .
H(28B) H(10B) 3.211 2_777
H(28B) H(24B) 3.206 .
H(28B) H(24C) 2.600 .
H(28B) H(26B) 2.884 2_777
H(28B) H(26C) 3.291 2_777
H(28B) H(27A) 2.364 .
H(28B) H(27A) 2.950 2_777
H(28B) H(27B) 2.854 .
H(28B) H(28A) 1.600 .
H(28B) H(28C) 1.600 .
H(28B) H(48A) 3.060 1_655
H(28B) H(48B) 2.890 1_655
H(28C) C(1) 2.779 .
H(28C) C(2) 3.514 .
H(28C) C(8) 3.453 .
H(28C) C(10) 3.514 .
H(28C) C(11) 2.801 .
H(28C) C(12) 2.664 .
H(28C) C(16) 3.493 .
H(28C) C(27) 2.068 .
H(28C) C(48) 3.415 1_655
H(28C) B(1) 3.212 .
H(28C) H(1) 3.040 .
H(28C) H(3) 3.421 .
H(28C) H(10B) 3.222 .
H(28C) H(16B) 2.516 .
H(28C) H(27A) 2.854 .
H(28C) H(27B) 2.365 .
H(28C) H(28A) 1.600 .
H(28C) H(28B) 1.600 .
H(28C) H(48A) 2.913 1_655
H(28C) H(48B) 3.041 1_655
H(28C) H(53B) 3.387 .
H(32A) C(20) 3.287 1_455
H(32A) C(30) 2.986 .
H(32A) C(31) 2.121 .
H(32A) C(33) 2.099 .
H(32A) C(34) 2.914 .
H(32A) C(41) 3.310 .
H(32A) C(43) 2.481 .
H(32A) C(44) 2.793 .
H(32A) C(45) 3.333 .
H(32A) C(47) 2.553 .
H(32A) C(48) 2.771 .
H(32A) H(20A) 3.168 1_455
H(32A) H(20B) 3.035 1_455
H(32A) H(20C) 3.103 1_455
H(32A) H(32B) 1.605 .
H(32A) H(41B) 3.575 .
H(32A) H(42C) 3.367 .
H(32A) H(43A) 3.447 .
H(32A) H(43B) 2.396 .
H(32A) H(44A) 3.535 .
H(32A) H(44B) 3.353 .
H(32A) H(44C) 2.259 .
H(32A) H(46B) 3.450 .
H(32A) H(47A) 2.592 .
H(32A) H(47B) 3.514 .
H(32A) H(48A) 3.571 .
H(32A) H(48B) 2.215 .
H(32A) H(48C) 3.239 .
H(32B) C(18) 3.413 2_676
H(32B) C(20) 3.513 1_455
H(32B) C(30) 3.200 .
H(32B) C(31) 2.121 .
H(32B) C(33) 2.099 .
H(32B) C(34) 3.148 .
H(32B) C(41) 2.531 .
H(32B) C(42) 2.818 .
H(32B) C(43) 3.054 .
H(32B) C(45) 2.563 .
H(32B) C(46) 2.851 .
H(32B) C(47) 3.101 .
H(32B) H(18A) 2.992 2_676
H(32B) H(18B) 3.021 2_676
H(32B) H(20A) 3.243 1_455
H(32B) H(20B) 3.016 1_455
H(32B) H(32A) 1.605 .
H(32B) H(41A) 3.495 .
H(32B) H(41B) 2.485 .
H(32B) H(42A) 3.578 .
H(32B) H(42B) 3.348 .
H(32B) H(42C) 2.273 .
H(32B) H(43B) 2.884 .
H(32B) H(45A) 2.548 .
H(32B) H(45B) 3.521 .
H(32B) H(46B) 2.311 .
H(32B) H(46C) 3.355 .
H(32B) H(47A) 2.998 .
H(35) C(30) 3.288 .
H(35) C(33) 2.758 .
H(35) C(34) 2.041 .
H(35) C(36) 2.038 .
H(35) C(37) 2.771 .
H(35) C(40) 3.291 .
H(35) C(45) 3.191 .
H(35) C(47) 2.878 .
H(35) C(48) 3.308 .
H(35) C(49) 3.341 .
H(35) C(50) 3.014 .
H(35) C(51) 2.886 .
H(35) C(52) 3.387 .
H(35) C(59) 3.353 1_455
H(35) H(45B) 2.660 .
H(35) H(47B) 2.441 .
H(35) H(48C) 2.779 .
H(35) H(50B) 2.446 .
H(35) H(50C) 2.987 .
H(35) H(51A) 2.407 .
H(35) H(52B) 2.896 .
H(35) H(59B) 2.397 1_455
H(35) H(60B) 3.335 1_455
H(35) H(73) 3.134 .
H(38A) C(36) 3.154 .
H(38A) C(37) 2.093 .
H(38A) C(39) 2.116 .
H(38A) C(40) 3.199 .
H(38A) C(49) 2.491 .
H(38A) C(51) 3.056 .
H(38A) C(53) 2.498 .
H(38A) C(54) 2.715 .
H(38A) C(55) 3.078 .
H(38A) C(64) 3.442 .
H(38A) H(38B) 1.605 .
H(38A) H(49A) 2.515 .
H(38A) H(49B) 2.360 .
H(38A) H(51B) 2.967 .
H(38A) H(52C) 3.501 .
H(38A) H(53A) 2.497 .
H(38A) H(53B) 3.467 .
H(38A) H(54A) 3.486 .
H(38A) H(54B) 2.151 .
H(38A) H(54C) 3.232 .
H(38A) H(55A) 2.938 .
H(38A) H(64A) 2.986 .
H(38A) H(64B) 3.294 .
H(38A) H(64B) 3.033 2_667
H(38A) H(64C) 3.498 .
H(38B) C(36) 2.894 .
H(38B) C(37) 2.093 .
H(38B) C(39) 2.116 .
H(38B) C(40) 2.987 .
H(38B) C(49) 3.293 .
H(38B) C(51) 2.546 .
H(38B) C(52) 2.667 .
H(38B) C(53) 3.284 .
H(38B) C(55) 2.475 .
H(38B) C(56) 2.757 .
H(38B) C(63) 3.426 2_667
H(38B) H(38A) 1.605 .
H(38B) H(49A) 3.578 .
H(38B) H(49B) 3.353 .
H(38B) H(51A) 3.500 .
H(38B) H(51B) 2.674 .
H(38B) H(52A) 3.498 .
H(38B) H(52B) 3.080 .
H(38B) H(52C) 2.098 .
H(38B) H(53A) 3.585 .
H(38B) H(54B) 3.275 .
H(38B) H(55A) 2.421 .
H(38B) H(55B) 3.444 .
H(38B) H(56A) 3.504 .
H(38B) H(56B) 2.212 .
H(38B) H(56C) 3.309 .
H(38B) H(63B) 2.489 2_667
H(38B) H(64B) 2.746 2_667
H(41A) C(13) 3.017 .
H(41A) C(14) 3.332 .
H(41A) C(29) 3.009 .
H(41A) C(30) 2.656 .
H(41A) C(31) 2.082 .
H(41A) C(32) 3.395 .
H(41A) C(42) 2.069 .
H(41A) C(43) 2.814 .
H(41A) C(74) 3.556 .
H(41A) B(1) 3.289 .
H(41A) B(2) 2.756 .
H(41A) H(2) 3.130 .
H(41A) H(13A) 2.124 .
H(41A) H(13B) 3.490 .
H(41A) H(14A) 3.103 .
H(41A) H(14B) 3.291 .
H(41A) H(15A) 3.566 .
H(41A) H(32B) 3.495 .
H(41A) H(41B) 1.597 .
H(41A) H(42A) 2.352 .
H(41A) H(42B) 2.373 .
H(41A) H(42C) 2.860 .
H(41A) H(43A) 2.539 .
H(41A) H(43B) 3.271 .
H(41A) H(61B) 3.236 1_565
H(41A) H(74) 2.846 .
H(41B) C(30) 2.728 .
H(41B) C(31) 2.082 .
H(41B) C(32) 2.661 .
H(41B) C(33) 3.190 .
H(41B) C(34) 3.267 .
H(41B) C(42) 2.069 .
H(41B) C(43) 3.374 .
H(41B) C(45) 3.103 .
H(41B) C(74) 3.242 .
H(41B) H(13A) 3.453 .
H(41B) H(14A) 3.482 .
H(41B) H(32A) 3.575 .
H(41B) H(32B) 2.485 .
H(41B) H(41A) 1.597 .
H(41B) H(42A) 2.353 .
H(41B) H(42B) 2.860 .
H(41B) H(42C) 2.371 .
H(41B) H(43A) 3.542 .
H(41B) H(45A) 2.314 .
H(41B) H(57B) 3.184 2_666
H(41B) H(73) 3.586 .
H(41B) H(74) 2.931 .
H(42A) C(13) 3.310 .
H(42A) C(14) 2.895 .
H(42A) C(31) 3.424 .
H(42A) C(41) 2.074 .
H(42A) C(57) 3.544 2_666
H(42A) H(13A) 2.973 .
H(42A) H(13B) 3.401 .
H(42A) H(13B) 3.581 2_676
H(42A) H(14A) 2.044 .
H(42A) H(14A) 3.350 2_676
H(42A) H(14B) 3.236 .
H(42A) H(14C) 3.351 2_676
H(42A) H(32B) 3.578 .
H(42A) H(41A) 2.352 .
H(42A) H(41B) 2.353 .
H(42A) H(42B) 1.600 .
H(42A) H(42C) 1.600 .
H(42A) H(57A) 3.316 2_666
H(42A) H(57B) 2.892 2_666
H(42B) C(31) 2.801 .
H(42B) C(32) 3.591 .
H(42B) C(41) 2.074 .
H(42B) C(43) 2.625 .
H(42B) C(65) 3.191 1_565
H(42B) H(13A) 3.209 .
H(42B) H(14A) 3.276 .
H(42B) H(14A) 3.559 2_676
H(42B) H(14C) 3.186 2_676
H(42B) H(20A) 3.461 1_455
H(42B) H(32B) 3.348 .
H(42B) H(41A) 2.373 .
H(42B) H(41B) 2.860 .
H(42B) H(42A) 1.600 .
H(42B) H(42C) 1.600 .
H(42B) H(43A) 2.449 .
H(42B) H(43B) 2.291 .
H(42B) H(61A) 3.416 1_565
H(42B) H(61B) 3.149 1_565
H(42B) H(65A) 2.371 1_565
H(42B) H(65B) 3.199 1_565
H(42C) C(18) 3.057 2_676
H(42C) C(31) 2.802 .
H(42C) C(32) 2.907 .
H(42C) C(41) 2.074 .
H(42C) C(43) 3.222 .
H(42C) H(4B) 3.471 2_676
H(42C) H(14C) 3.351 2_676
H(42C) H(17A) 3.490 2_676
H(42C) H(18A) 2.900 2_676
H(42C) H(18B) 2.402 2_676
H(42C) H(20A) 3.012 1_455
H(42C) H(32A) 3.367 .
H(42C) H(32B) 2.273 .
H(42C) H(41A) 2.860 .
H(42C) H(41B) 2.371 .
H(42C) H(42A) 1.600 .
H(42C) H(42B) 1.600 .
H(42C) H(43A) 3.482 .
H(42C) H(43B) 2.786 .
H(42C) H(57B) 3.427 2_666
H(42C) H(65A) 3.455 1_565
H(43A) O(3) 3.176 1_565
H(43A) C(29) 3.263 .
H(43A) C(30) 2.944 .
H(43A) C(31) 2.084 .
H(43A) C(32) 3.369 .
H(43A) C(41) 2.594 .
H(43A) C(42) 2.963 .
H(43A) C(44) 2.066 .
H(43A) C(61) 3.180 1_565
H(43A) C(62) 3.190 1_565
H(43A) B(2) 2.763 .
H(43A) H(2) 2.104 .
H(43A) H(32A) 3.447 .
H(43A) H(41A) 2.539 .
H(43A) H(41B) 3.542 .
H(43A) H(42B) 2.449 .
H(43A) H(42C) 3.482 .
H(43A) H(43B) 1.597 .
H(43A) H(44A) 2.348 .
H(43A) H(44B) 2.370 .
H(43A) H(44C) 2.857 .
H(43A) H(61B) 2.434 1_565
H(43A) H(62B) 2.533 1_565
H(43A) H(63A) 3.258 1_565
H(43A) H(65A) 2.960 1_565
H(43B) C(20) 3.425 1_455
H(43B) C(30) 3.409 .
H(43B) C(31) 2.084 .
H(43B) C(32) 2.607 .
H(43B) C(41) 2.808 .
H(43B) C(42) 2.735 .
H(43B) C(44) 2.066 .
H(43B) C(65) 3.113 1_565
H(43B) H(20A) 2.721 1_455
H(43B) H(20C) 3.362 1_455
H(43B) H(32A) 2.396 .
H(43B) H(32B) 2.884 .
H(43B) H(41A) 3.271 .
H(43B) H(42B) 2.291 .
H(43B) H(42C) 2.786 .
H(43B) H(43A) 1.597 .
H(43B) H(44A) 2.350 .
H(43B) H(44B) 2.857 .
H(43B) H(44C) 2.367 .
H(43B) H(63A) 3.265 1_565
H(43B) H(65A) 2.468 1_565
H(43B) H(65B) 3.412 1_565
H(43B) H(65C) 3.026 1_565
H(44A) C(24) 3.382 1_455
H(44A) C(31) 3.421 .
H(44A) C(43) 2.070 .
H(44A) C(62) 3.347 1_565
H(44A) C(63) 3.040 1_565
H(44A) H(2) 3.240 .
H(44A) H(24A) 2.804 1_455
H(44A) H(24B) 3.417 1_455
H(44A) H(24C) 3.403 1_455
H(44A) H(26C) 3.402 2_677
H(44A) H(32A) 3.535 .
H(44A) H(43A) 2.348 .
H(44A) H(43B) 2.350 .
H(44A) H(44B) 1.600 .
H(44A) H(44C) 1.600 .
H(44A) H(55A) 3.559 2_677
H(44A) H(56A) 2.904 2_677
H(44A) H(62B) 2.780 1_565
H(44A) H(63A) 2.415 1_565
H(44A) H(63B) 3.073 1_565
H(44B) C(26) 3.561 2_677
H(44B) C(29) 2.841 .
H(44B) C(30) 2.681 .
H(44B) C(31) 2.795 .
H(44B) C(32) 3.586 .
H(44B) C(34) 3.495 .
H(44B) C(43) 2.070 .
H(44B) C(56) 3.301 .
H(44B) B(2) 3.108 .
H(44B) H(2) 2.475 .
H(44B) H(26A) 2.938 2_677
H(44B) H(26C) 3.442 2_677
H(44B) H(32A) 3.353 .
H(44B) H(43A) 2.370 .
H(44B) H(43B) 2.857 .
H(44B) H(44A) 1.600 .
H(44B) H(44C) 1.600 .
H(44B) H(48B) 3.527 .
H(44B) H(56A) 3.599 .
H(44B) H(56A) 2.994 2_677
H(44B) H(56C) 2.341 .
H(44B) H(62B) 3.301 1_565
H(44C) C(24) 3.451 1_455
H(44C) C(26) 3.417 2_677
H(44C) C(30) 3.191 .
H(44C) C(31) 2.798 .
H(44C) C(32) 2.885 .
H(44C) C(34) 3.582 .
H(44C) C(43) 2.070 .
H(44C) C(48) 3.142 .
H(44C) H(24A) 3.315 1_455
H(44C) H(24B) 3.205 1_455
H(44C) H(24C) 3.254 1_455
H(44C) H(26A) 3.199 2_677
H(44C) H(26B) 3.349 2_677
H(44C) H(26C) 3.132 2_677
H(44C) H(32A) 2.259 .
H(44C) H(43A) 2.857 .
H(44C) H(43B) 2.367 .
H(44C) H(44A) 1.600 .
H(44C) H(44B) 1.600 .
H(44C) H(48B) 2.353 .
H(44C) H(48C) 3.163 .
H(45A) C(30) 3.226 .
H(45A) C(31) 3.192 .
H(45A) C(32) 2.691 .
H(45A) C(33) 2.086 .
H(45A) C(34) 2.681 .
H(45A) C(35) 3.510 .
H(45A) C(41) 3.113 .
H(45A) C(46) 2.067 .
H(45A) C(47) 3.370 .
H(45A) C(72) 3.517 .
H(45A) C(73) 3.106 .
H(45A) C(74) 3.599 .
H(45A) H(32B) 2.548 .
H(45A) H(41B) 2.314 .
H(45A) H(45B) 1.596 .
H(45A) H(46A) 2.350 .
H(45A) H(46A) 3.482 2_566
H(45A) H(46B) 2.370 .
H(45A) H(46C) 2.859 .
H(45A) H(47B) 3.529 .
H(45A) H(73) 3.007 .
H(45B) C(32) 3.398 .
H(45B) C(33) 2.086 .
H(45B) C(34) 2.629 .
H(45B) C(35) 2.897 .
H(45B) C(46) 2.067 .
H(45B) C(47) 2.747 .
H(45B) C(58) 3.398 1_455
H(45B) C(72) 3.463 .
H(45B) C(73) 3.395 .
H(45B) H(32B) 3.521 .
H(45B) H(35) 2.660 .
H(45B) H(45A) 1.596 .
H(45B) H(46A) 2.349 .
H(45B) H(46A) 3.518 2_566
H(45B) H(46B) 2.859 .
H(45B) H(46C) 2.371 .
H(45B) H(47A) 3.140 .
H(45B) H(47B) 2.462 .
H(45B) H(50B) 3.435 .
H(45B) H(58A) 2.763 1_455
H(45B) H(58B) 3.248 1_455
H(45B) H(59B) 3.459 1_455
H(45B) H(72) 3.199 .
H(45B) H(73) 3.084 .
H(46A) C(33) 3.431 .
H(46A) C(45) 2.073 .
H(46A) C(46) 3.457 2_566
H(46A) C(71) 3.429 2_566
H(46A) C(72) 3.587 2_566
H(46A) H(18A) 3.322 2_676
H(46A) H(45A) 2.350 .
H(46A) H(45A) 3.482 2_566
H(46A) H(45B) 2.349 .
H(46A) H(45B) 3.518 2_566
H(46A) H(46A) 2.575 2_566
H(46A) H(46B) 1.600 .
H(46A) H(46C) 1.600 .
H(46A) H(58A) 3.464 1_455
H(46A) H(71) 3.308 2_566
H(46A) H(72) 3.572 2_566
H(46B) C(18) 3.029 2_676
H(46B) C(32) 2.949 .
H(46B) C(33) 2.810 .
H(46B) C(45) 2.073 .
H(46B) C(47) 3.307 .
H(46B) C(71) 3.480 2_566
H(46B) H(16A) 3.579 1_455
H(46B) H(16C) 3.257 1_455
H(46B) H(18A) 2.351 2_676
H(46B) H(18B) 3.317 2_676
H(46B) H(18C) 3.000 2_676
H(46B) H(32A) 3.450 .
H(46B) H(32B) 2.311 .
H(46B) H(45A) 2.370 .
H(46B) H(45B) 2.859 .
H(46B) H(46A) 1.600 .
H(46B) H(46C) 1.600 .
H(46B) H(47A) 2.858 .
H(46B) H(71) 2.930 2_566
H(46C) C(33) 2.809 .
H(46C) C(45) 2.073 .
H(46C) C(47) 2.665 .
H(46C) C(71) 3.274 2_566
H(46C) H(16A) 3.043 1_455
H(46C) H(16C) 3.449 1_455
H(46C) H(32B) 3.355 .
H(46C) H(45A) 2.859 .
H(46C) H(45B) 2.371 .
H(46C) H(46A) 1.600 .
H(46C) H(46B) 1.600 .
H(46C) H(47A) 2.214 .
H(46C) H(47B) 2.619 .
H(46C) H(57C) 3.524 1_455
H(46C) H(58A) 2.721 1_455
H(46C) H(68C) 3.001 1_455
H(46C) H(71) 2.957 2_566
H(47A) C(16) 3.050 1_455
H(47A) C(32) 2.737 .
H(47A) C(33) 2.084 .
H(47A) C(34) 3.369 .
H(47A) C(45) 2.753 .
H(47A) C(46) 2.712 .
H(47A) C(48) 2.059 .
H(47A) C(68) 3.303 1_455
H(47A) H(16A) 2.753 1_455
H(47A) H(16B) 2.948 1_455
H(47A) H(16C) 2.932 1_455
H(47A) H(32A) 2.592 .
H(47A) H(32B) 2.998 .
H(47A) H(45B) 3.140 .
H(47A) H(46B) 2.858 .
H(47A) H(46C) 2.214 .
H(47A) H(47B) 1.596 .
H(47A) H(48A) 2.344 .
H(47A) H(48B) 2.359 .
H(47A) H(48C) 2.852 .
H(47A) H(58A) 3.463 1_455
H(47A) H(68A) 3.132 1_455
H(47A) H(68B) 3.510 1_455
H(47A) H(68C) 2.769 1_455
H(47B) O(2) 3.353 1_455
H(47B) C(32) 3.406 .
H(47B) C(33) 2.084 .
H(47B) C(34) 2.819 .
H(47B) C(35) 2.920 .
H(47B) C(45) 2.596 .
H(47B) C(46) 3.087 .
H(47B) C(48) 2.059 .
H(47B) C(58) 3.244 1_455
H(47B) C(59) 3.252 1_455
H(47B) C(68) 3.326 1_455
H(47B) H(32A) 3.514 .
H(47B) H(35) 2.441 .
H(47B) H(45A) 3.529 .
H(47B) H(45B) 2.462 .
H(47B) H(46C) 2.619 .
H(47B) H(47A) 1.596 .
H(47B) H(48A) 2.338 .
H(47B) H(48B) 2.852 .
H(47B) H(48C) 2.365 .
H(47B) H(58A) 2.485 1_455
H(47B) H(59B) 2.801 1_455
H(47B) H(60B) 3.273 1_455
H(47B) H(68A) 2.884 1_455
H(47B) H(68C) 2.870 1_455
H(48A) C(28) 2.938 1_455
H(48A) C(33) 3.429 .
H(48A) C(47) 2.066 .
H(48A) C(68) 3.401 1_455
H(48A) H(22C) 3.257 2_677
H(48A) H(26B) 3.137 2_677
H(48A) H(28A) 2.383 1_455
H(48A) H(28B) 3.060 1_455
H(48A) H(28C) 2.913 1_455
H(48A) H(32A) 3.571 .
H(48A) H(47A) 2.344 .
H(48A) H(47B) 2.338 .
H(48A) H(48B) 1.600 .
H(48A) H(48C) 1.600 .
H(48A) H(54A) 3.561 1_455
H(48A) H(60B) 3.333 1_455
H(48A) H(68A) 2.669 1_455
H(48A) H(68B) 3.546 1_455
H(48A) H(68C) 3.523 1_455
H(48B) C(28) 3.184 1_455
H(48B) C(32) 2.881 .
H(48B) C(33) 2.814 .
H(48B) C(34) 3.275 .
H(48B) C(44) 3.268 .
H(48B) C(47) 2.066 .
H(48B) H(26B) 2.910 2_677
H(48B) H(28A) 3.082 1_455
H(48B) H(28B) 2.890 1_455
H(48B) H(28C) 3.041 1_455
H(48B) H(32A) 2.215 .
H(48B) H(44B) 3.527 .
H(48B) H(44C) 2.353 .
H(48B) H(47A) 2.359 .
H(48B) H(47B) 2.852 .
H(48B) H(48A) 1.600 .
H(48B) H(48C) 1.600 .
H(48C) C(26) 3.474 2_677
H(48C) C(30) 3.543 .
H(48C) C(32) 3.515 .
H(48C) C(33) 2.806 .
H(48C) C(34) 2.691 .
H(48C) C(35) 2.759 .
H(48C) C(47) 2.066 .
H(48C) C(52) 3.515 .
H(48C) H(22C) 3.476 2_677
H(48C) H(26A) 3.321 2_677
H(48C) H(26B) 2.766 2_677
H(48C) H(32A) 3.239 .
H(48C) H(35) 2.779 .
H(48C) H(44C) 3.163 .
H(48C) H(47A) 2.852 .
H(48C) H(47B) 2.365 .
H(48C) H(48A) 1.600 .
H(48C) H(48B) 1.600 .
H(48C) H(52B) 2.560 .
H(48C) H(60B) 3.349 1_455
H(49A) C(35) 3.582 .
H(49A) C(36) 2.677 .
H(49A) C(37) 2.080 .
H(49A) C(38) 2.649 .
H(49A) C(39) 3.112 .
H(49A) C(40) 3.147 .
H(49A) C(50) 2.063 .
H(49A) C(51) 3.359 .
H(49A) C(53) 3.042 .
H(49A) C(64) 3.316 .
H(49A) C(66) 3.451 .
H(49A) C(73) 3.596 .
H(49A) H(38A) 2.515 .
H(49A) H(38B) 3.578 .
H(49A) H(49B) 1.594 .
H(49A) H(50A) 2.344 .
H(49A) H(50B) 2.366 .
H(49A) H(50C) 2.855 .
H(49A) H(51A) 3.568 .
H(49A) H(51B) 3.553 .
H(49A) H(53A) 2.261 .
H(49A) H(64A) 2.901 .
H(49A) H(64C) 2.860 .
H(49A) H(66A) 2.559 .
H(49A) H(67B) 3.428 .
H(49A) H(73) 3.048 .
H(49B) C(23) 3.443 1_445
H(49B) C(36) 3.358 .
H(49B) C(37) 2.080 .
H(49B) C(38) 2.699 .
H(49B) C(50) 2.063 .
H(49B) C(51) 2.688 .
H(49B) C(64) 3.114 .
H(49B) H(23A) 2.615 1_445
H(49B) H(23B) 3.412 1_445
H(49B) H(38A) 2.360 .
H(49B) H(38B) 3.353 .
H(49B) H(49A) 1.594 .
H(49B) H(50A) 2.342 .
H(49B) H(50B) 2.855 .
H(49B) H(50C) 2.367 .
H(49B) H(51A) 2.944 .
H(49B) H(51B) 2.460 .
H(49B) H(53A) 3.429 .
H(49B) H(64A) 3.109 .
H(49B) H(64B) 3.273 .
H(49B) H(64C) 2.494 .
H(49B) H(66A) 3.348 .
H(50A) C(37) 3.443 .
H(50A) C(49) 2.073 .
H(50A) C(66) 3.518 .
H(50A) C(72) 3.551 .
H(50A) H(7) 2.677 1_445
H(50A) H(17B) 3.388 1_445
H(50A) H(19B) 3.008 1_445
H(50A) H(23A) 2.885 1_445
H(50A) H(49A) 2.344 .
H(50A) H(49B) 2.342 .
H(50A) H(50B) 1.600 .
H(50A) H(50C) 1.600 .
H(50A) H(51A) 3.584 .
H(50A) H(64C) 3.527 .
H(50A) H(65C) 3.516 .
H(50A) H(66A) 2.701 .
H(50A) H(66B) 3.470 .
H(50A) H(72) 2.920 .
H(50B) C(35) 2.740 .
H(50B) C(36) 2.864 .
H(50B) C(37) 2.835 .
H(50B) C(49) 2.073 .
H(50B) C(51) 3.422 .
H(50B) C(72) 2.929 .
H(50B) C(73) 3.005 .
H(50B) H(35) 2.446 .
H(50B) H(45B) 3.435 .
H(50B) H(49A) 2.366 .
H(50B) H(49B) 2.855 .
H(50B) H(50A) 1.600 .
H(50B) H(50C) 1.600 .
H(50B) H(51A) 2.956 .
H(50B) H(59B) 3.139 1_455
H(50B) H(66A) 3.566 .
H(50B) H(72) 2.322 .
H(50B) H(73) 2.480 .
H(50C) C(7) 3.458 1_445
H(50C) C(21) 3.409 1_445
H(50C) C(23) 3.541 1_445
H(50C) C(35) 3.530 .
H(50C) C(36) 3.509 .
H(50C) C(37) 2.833 .
H(50C) C(49) 2.073 .
H(50C) C(51) 2.761 .
H(50C) C(59) 3.405 1_455
H(50C) H(7) 2.628 1_445
H(50C) H(17B) 3.508 1_445
H(50C) H(21A) 2.463 1_445
H(50C) H(23A) 2.631 1_445
H(50C) H(35) 2.987 .
H(50C) H(49A) 2.855 .
H(50C) H(49B) 2.367 .
H(50C) H(50A) 1.600 .
H(50C) H(50B) 1.600 .
H(50C) H(51A) 2.155 .
H(50C) H(51B) 2.931 .
H(50C) H(59A) 3.161 1_455
H(50C) H(59B) 2.762 1_455
H(51A) C(21) 3.412 1_445
H(51A) C(22) 3.478 1_445
H(51A) C(35) 2.894 .
H(51A) C(36) 2.801 .
H(51A) C(37) 2.078 .
H(51A) C(38) 3.395 .
H(51A) C(49) 2.658 .
H(51A) C(50) 2.692 .
H(51A) C(52) 2.062 .
H(51A) C(59) 3.485 1_455
H(51A) C(60) 3.458 1_455
H(51A) H(21A) 2.590 1_445
H(51A) H(22A) 3.162 1_445
H(51A) H(22B) 3.338 1_445
H(51A) H(35) 2.407 .
H(51A) H(38B) 3.500 .
H(51A) H(49A) 3.568 .
H(51A) H(49B) 2.944 .
H(51A) H(50A) 3.584 .
H(51A) H(50B) 2.956 .
H(51A) H(50C) 2.155 .
H(51A) H(51B) 1.595 .
H(51A) H(52A) 2.341 .
H(51A) H(52B) 2.368 .
H(51A) H(52C) 2.855 .
H(51A) H(59A) 3.570 1_455
H(51A) H(59B) 2.658 1_455
H(51A) H(60B) 2.820 1_455
H(51A) H(60C) 3.295 1_455
H(51B) C(21) 3.384 1_445
H(51B) C(22) 2.945 1_445
H(51B) C(36) 3.393 .
H(51B) C(37) 2.078 .
H(51B) C(38) 2.763 .
H(51B) C(49) 2.662 .
H(51B) C(50) 3.325 .
H(51B) C(52) 2.062 .
H(51B) H(21A) 2.858 1_445
H(51B) H(22A) 2.842 1_445
H(51B) H(22B) 2.394 1_445
H(51B) H(23A) 3.328 1_445
H(51B) H(23B) 3.453 1_445
H(51B) H(38A) 2.967 .
H(51B) H(38B) 2.674 .
H(51B) H(49A) 3.553 .
H(51B) H(49B) 2.460 .
H(51B) H(50C) 2.931 .
H(51B) H(51A) 1.595 .
H(51B) H(52A) 2.345 .
H(51B) H(52B) 2.855 .
H(51B) H(52C) 2.364 .
H(51B) H(60A) 3.567 2_667
H(51B) H(64B) 3.560 2_667
H(52A) C(22) 3.579 1_445
H(52A) C(22) 3.067 2_677
H(52A) C(37) 3.433 .
H(52A) C(51) 2.071 .
H(52A) C(60) 3.537 1_455
H(52A) C(60) 3.450 2_667
H(52A) H(21B) 3.381 2_677
H(52A) H(22A) 2.823 1_445
H(52A) H(22A) 2.384 2_677
H(52A) H(22B) 3.507 1_445
H(52A) H(22C) 2.968 2_677
H(52A) H(38B) 3.498 .
H(52A) H(51A) 2.341 .
H(52A) H(51B) 2.345 .
H(52A) H(52B) 1.600 .
H(52A) H(52C) 1.600 .
H(52A) H(60A) 3.275 2_667
H(52A) H(60B) 2.814 1_455
H(52A) H(60C) 3.458 1_455
H(52A) H(60C) 2.810 2_667
H(52A) H(62A) 3.475 2_667
H(52B) C(35) 2.909 .
H(52B) C(36) 2.812 .
H(52B) C(37) 2.818 .
H(52B) C(38) 3.436 .
H(52B) C(48) 3.504 .
H(52B) C(51) 2.071 .
H(52B) H(22A) 3.399 2_677
H(52B) H(22C) 3.213 2_677
H(52B) H(26A) 3.313 2_677
H(52B) H(26B) 3.432 2_677
H(52B) H(35) 2.896 .
H(52B) H(38B) 3.080 .
H(52B) H(48C) 2.560 .
H(52B) H(51A) 2.368 .
H(52B) H(51B) 2.855 .
H(52B) H(52A) 1.600 .
H(52B) H(52C) 1.600 .
H(52B) H(56B) 2.956 .
H(52B) H(56C) 3.578 .
H(52B) H(60B) 3.050 1_455
H(52C) O(4) 3.564 2_667
H(52C) C(36) 3.410 .
H(52C) C(37) 2.822 .
H(52C) C(38) 2.818 .
H(52C) C(51) 2.071 .
H(52C) C(56) 3.326 .
H(52C) C(62) 3.467 2_667
H(52C) C(63) 3.234 2_667
H(52C) H(38A) 3.501 .
H(52C) H(38B) 2.098 .
H(52C) H(51A) 2.855 .
H(52C) H(51B) 2.364 .
H(52C) H(52A) 1.600 .
H(52C) H(52B) 1.600 .
H(52C) H(56B) 2.392 .
H(52C) H(60A) 3.590 2_667
H(52C) H(60C) 3.396 2_667
H(52C) H(62A) 2.900 2_667
H(52C) H(63B) 2.531 2_667
H(52C) H(64B) 3.503 2_667
H(53A) O(6) 3.200 .
H(53A) C(36) 3.332 .
H(53A) C(37) 3.223 .
H(53A) C(38) 2.676 .
H(53A) C(39) 2.085 .
H(53A) C(40) 2.743 .
H(53A) C(49) 3.063 .
H(53A) C(54) 2.074 .
H(53A) C(55) 3.393 .
H(53A) C(64) 3.554 .
H(53A) C(67) 3.588 .
H(53A) C(68) 3.329 .
H(53A) H(1) 3.361 .
H(53A) H(38A) 2.497 .
H(53A) H(38B) 3.585 .
H(53A) H(49A) 2.261 .
H(53A) H(49B) 3.429 .
H(53A) H(53B) 1.597 .
H(53A) H(54A) 2.356 .
H(53A) H(54B) 2.378 .
H(53A) H(54C) 2.864 .
H(53A) H(55B) 3.572 .
H(53A) H(64A) 2.649 .
H(53A) H(66A) 3.580 .
H(53A) H(67B) 3.120 .
H(53A) H(68A) 3.544 .
H(53A) H(68B) 2.774 .
H(53B) C(27) 3.269 .
H(53B) C(28) 3.521 .
H(53B) C(29) 3.134 .
H(53B) C(38) 3.388 .
H(53B) C(39) 2.085 .
H(53B) C(40) 2.738 .
H(53B) C(54) 2.074 .
H(53B) C(55) 2.792 .
H(53B) B(1) 2.716 .
H(53B) B(2) 3.026 .
H(53B) H(1) 2.193 .
H(53B) H(3) 2.190 .
H(53B) H(27B) 2.379 .
H(53B) H(28A) 3.308 .
H(53B) H(28C) 3.387 .
H(53B) H(38A) 3.467 .
H(53B) H(53A) 1.597 .
H(53B) H(54A) 2.359 .
H(53B) H(54B) 2.864 .
H(53B) H(54C) 2.376 .
H(53B) H(55A) 3.191 .
H(53B) H(55B) 2.528 .
H(53B) H(68B) 2.806 .
H(54A) O(6) 3.510 .
H(54A) C(28) 3.459 .
H(54A) C(39) 3.429 .
H(54A) C(53) 2.079 .
H(54A) C(68) 3.102 .
H(54A) H(22B) 3.066 2_777
H(54A) H(22C) 3.508 2_777
H(54A) H(23B) 3.241 2_777
H(54A) H(27B) 3.272 .
H(54A) H(28A) 2.659 .
H(54A) H(38A) 3.486 .
H(54A) H(48A) 3.561 1_655
H(54A) H(53A) 2.356 .
H(54A) H(53B) 2.359 .
H(54A) H(54B) 1.600 .
H(54A) H(54C) 1.600 .
H(54A) H(60A) 3.295 .
H(54A) H(64A) 2.808 .
H(54A) H(68A) 2.620 .
H(54A) H(68B) 2.890 .
H(54B) C(38) 2.822 .
H(54B) C(39) 2.805 .
H(54B) C(53) 2.079 .
H(54B) C(55) 3.321 .
H(54B) C(64) 3.201 .
H(54B) H(22B) 3.242 2_777
H(54B) H(23B) 2.817 2_777
H(54B) H(38A) 2.151 .
H(54B) H(38B) 3.275 .
H(54B) H(53A) 2.378 .
H(54B) H(53B) 2.864 .
H(54B) H(54A) 1.600 .
H(54B) H(54C) 1.600 .
H(54B) H(55A) 2.881 .
H(54B) H(64A) 2.488 .
H(54B) H(64B) 3.055 .
H(54C) C(23) 3.301 2_777
H(54C) C(24) 3.509 2_777
H(54C) C(27) 2.946 .
H(54C) C(28) 3.286 .
H(54C) C(38) 3.510 .
H(54C) C(39) 2.808 .
H(54C) C(53) 2.079 .
H(54C) C(55) 2.708 .
H(54C) H(10B) 3.483 2_777
H(54C) H(22B) 3.412 2_777
H(54C) H(23B) 2.451 2_777
H(54C) H(24A) 3.468 2_777
H(54C) H(24C) 3.185 2_777
H(54C) H(27A) 2.807 .
H(54C) H(27B) 2.413 .
H(54C) H(28A) 2.719 .
H(54C) H(38A) 3.232 .
H(54C) H(53A) 2.864 .
H(54C) H(53B) 2.376 .
H(54C) H(54A) 1.600 .
H(54C) H(54B) 1.600 .
H(54C) H(55A) 2.278 .
H(54C) H(55B) 2.661 .
H(55A) C(24) 3.445 2_777
H(55A) C(38) 2.640 .
H(55A) C(39) 2.084 .
H(55A) C(40) 3.392 .
H(55A) C(53) 2.793 .
H(55A) C(54) 2.760 .
H(55A) C(56) 2.068 .
H(55A) H(23B) 3.568 2_777
H(55A) H(24A) 2.913 2_777
H(55A) H(24C) 3.164 2_777
H(55A) H(26C) 2.901 .
H(55A) H(27A) 3.517 .
H(55A) H(27B) 3.053 .
H(55A) H(38A) 2.938 .
H(55A) H(38B) 2.421 .
H(55A) H(44A) 3.559 2_677
H(55A) H(53B) 3.191 .
H(55A) H(54B) 2.881 .
H(55A) H(54C) 2.278 .
H(55A) H(55B) 1.596 .
H(55A) H(56A) 2.348 .
H(55A) H(56B) 2.374 .
H(55A) H(56C) 2.860 .
H(55A) H(63B) 3.094 2_667
H(55B) C(11) 3.449 .
H(55B) C(25) 2.980 .
H(55B) C(26) 3.046 .
H(55B) C(27) 2.871 .
H(55B) C(29) 3.157 .
H(55B) C(38) 3.375 .
H(55B) C(39) 2.084 .
H(55B) C(40) 2.887 .
H(55B) C(53) 2.642 .
H(55B) C(54) 3.131 .
H(55B) C(56) 2.068 .
H(55B) B(1) 3.441 .
H(55B) B(2) 2.895 .
H(55B) H(2) 3.112 .
H(55B) H(3) 2.153 .
H(55B) H(25B) 2.390 .
H(55B) H(26A) 3.326 .
H(55B) H(26C) 2.460 .
H(55B) H(27A) 3.000 .
H(55B) H(27B) 2.039 .
H(55B) H(38B) 3.444 .
H(55B) H(53A) 3.572 .
H(55B) H(53B) 2.528 .
H(55B) H(54C) 2.661 .
H(55B) H(55A) 1.596 .
H(55B) H(56A) 2.353 .
H(55B) H(56B) 2.860 .
H(55B) H(56C) 2.368 .
H(56A) C(26) 3.170 .
H(56A) C(39) 3.430 .
H(56A) C(44) 3.369 2_677
H(56A) C(55) 2.075 .
H(56A) C(56) 3.413 2_677
H(56A) H(25B) 3.340 .
H(56A) H(26A) 2.764 .
H(56A) H(26A) 3.059 2_677
H(56A) H(26C) 2.781 .
H(56A) H(38B) 3.504 .
H(56A) H(44A) 2.904 2_677
H(56A) H(44B) 3.599 .
H(56A) H(44B) 2.994 2_677
H(56A) H(55A) 2.348 .
H(56A) H(55B) 2.353 .
H(56A) H(56A) 2.862 2_677
H(56A) H(56B) 1.600 .
H(56A) H(56C) 1.600 .
H(56A) H(56C) 3.084 2_677
H(56A) H(63B) 3.300 2_667
H(56B) C(36) 3.506 .
H(56B) C(37) 3.597 .
H(56B) C(38) 2.850 .
H(56B) C(39) 2.807 .
H(56B) C(40) 3.190 .
H(56B) C(52) 3.075 .
H(56B) C(55) 2.075 .
H(56B) C(63) 3.344 2_667
H(56B) H(26A) 2.777 2_677
H(56B) H(38B) 2.212 .
H(56B) H(52B) 2.956 .
H(56B) H(52C) 2.392 .
H(56B) H(55A) 2.374 .
H(56B) H(55B) 2.860 .
H(56B) H(56A) 1.600 .
H(56B) H(56C) 1.600 .
H(56B) H(62B) 3.441 2_667
H(56B) H(63B) 2.461 2_667
H(56C) C(26) 3.570 2_677
H(56C) C(29) 2.791 .
H(56C) C(30) 3.487 .
H(56C) C(36) 3.386 .
H(56C) C(38) 3.552 .
H(56C) C(39) 2.814 .
H(56C) C(40) 2.658 .
H(56C) C(44) 3.309 .
H(56C) C(55) 2.074 .
H(56C) B(2) 3.266 .
H(56C) H(2) 3.077 .
H(56C) H(3) 3.475 .
H(56C) H(25B) 3.376 .
H(56C) H(26A) 2.597 2_677
H(56C) H(38B) 3.309 .
H(56C) H(44B) 2.341 .
H(56C) H(52B) 3.578 .
H(56C) H(55A) 2.860 .
H(56C) H(55B) 2.368 .
H(56C) H(56A) 1.600 .
H(56C) H(56A) 3.084 2_677
H(56C) H(56B) 1.600 .
H(57A) O(1) 1.979 .
H(57A) O(5) 2.823 .
H(57A) C(14) 2.808 2_666
H(57A) C(58) 3.196 .
H(57A) C(65) 3.581 .
H(57A) C(66) 3.594 .
H(57A) C(67) 3.583 .
H(57A) Li(1) 3.239 .
H(57A) H(14A) 2.477 2_666
H(57A) H(14B) 2.461 2_666
H(57A) H(14C) 3.056 2_666
H(57A) H(42A) 3.316 2_666
H(57A) H(57B) 1.600 .
H(57A) H(57C) 1.600 .
H(57A) H(58A) 3.500 .
H(57A) H(58B) 3.427 .
H(57A) H(61A) 3.255 .
H(57A) H(65A) 3.544 .
H(57A) H(67A) 2.934 .
H(57A) H(69) 3.322 2_666
H(57B) O(1) 1.979 .
H(57B) C(42) 3.488 2_666
H(57B) C(58) 2.558 .
H(57B) H(14A) 3.143 2_666
H(57B) H(14B) 3.552 2_666
H(57B) H(17A) 2.962 1_545
H(57B) H(18A) 3.078 1_545
H(57B) H(41B) 3.184 2_666
H(57B) H(42A) 2.892 2_666
H(57B) H(42C) 3.427 2_666
H(57B) H(57A) 1.600 .
H(57B) H(57C) 1.600 .
H(57B) H(58A) 2.945 .
H(57B) H(58B) 2.332 .
H(57B) H(61A) 3.221 .
H(57C) O(1) 1.979 .
H(57C) C(58) 2.561 .
H(57C) C(67) 3.546 .
H(57C) C(69) 3.113 2_666
H(57C) C(70) 3.256 2_666
H(57C) H(14B) 3.453 2_666
H(57C) H(46C) 3.524 1_655
H(57C) H(57A) 1.600 .
H(57C) H(57B) 1.600 .
H(57C) H(58A) 2.443 .
H(57C) H(58B) 2.799 .
H(57C) H(67A) 2.696 .
H(57C) H(68C) 3.317 .
H(57C) H(69) 3.091 2_666
H(57C) H(70) 3.340 2_666
H(58A) O(1) 1.994 .
H(58A) O(2) 2.640 .
H(58A) C(45) 3.392 1_655
H(58A) C(46) 3.324 1_655
H(58A) C(47) 3.352 1_655
H(58A) C(57) 2.622 .
H(58A) C(59) 2.062 .
H(58A) C(68) 3.365 .
H(58A) Li(1) 3.411 .
H(58A) H(45B) 2.763 1_655
H(58A) H(46A) 3.464 1_655
H(58A) H(46C) 2.721 1_655
H(58A) H(47A) 3.463 1_655
H(58A) H(47B) 2.485 1_655
H(58A) H(57A) 3.500 .
H(58A) H(57B) 2.945 .
H(58A) H(57C) 2.443 .
H(58A) H(58B) 1.607 .
H(58A) H(59A) 2.863 .
H(58A) H(59B) 2.325 .
H(58A) H(68A) 3.361 .
H(58A) H(68C) 2.715 .
H(58B) O(1) 1.994 .
H(58B) O(2) 3.220 .
H(58B) C(17) 3.155 1_545
H(58B) C(57) 2.523 .
H(58B) C(59) 2.062 .
H(58B) H(17A) 2.932 1_545
H(58B) H(17B) 2.610 1_545
H(58B) H(18A) 3.070 1_545
H(58B) H(45B) 3.248 1_655
H(58B) H(57A) 3.427 .
H(58B) H(57B) 2.332 .
H(58B) H(57C) 2.799 .
H(58B) H(58A) 1.607 .
H(58B) H(59A) 2.326 .
H(58B) H(59B) 2.419 .
H(58B) H(61A) 3.504 .
H(59A) O(1) 2.641 .
H(59A) O(2) 1.996 .
H(59A) O(3) 3.112 .
H(59A) C(21) 3.477 1_545
H(59A) C(58) 2.062 .
H(59A) C(60) 2.712 .
H(59A) C(61) 2.972 .
H(59A) Li(1) 3.165 .
H(59A) H(7) 3.496 1_545
H(59A) H(17B) 3.283 1_545
H(59A) H(21A) 2.859 1_545
H(59A) H(21B) 3.157 1_545
H(59A) H(50C) 3.161 1_655
H(59A) H(51A) 3.570 1_655
H(59A) H(58A) 2.863 .
H(59A) H(58B) 2.326 .
H(59A) H(59B) 1.607 .
H(59A) H(60A) 3.569 .
H(59A) H(60B) 3.062 .
H(59A) H(60C) 2.557 .
H(59A) H(61A) 3.038 .
H(59A) H(61C) 2.416 .
H(59A) H(62A) 3.294 .
H(59B) O(1) 3.220 .
H(59B) O(2) 1.996 .
H(59B) C(35) 3.347 1_655
H(59B) C(50) 3.396 1_655
H(59B) C(58) 2.062 .
H(59B) C(60) 2.485 .
H(59B) H(21A) 3.274 1_545
H(59B) H(35) 2.397 1_655
H(59B) H(45B) 3.459 1_655
H(59B) H(47B) 2.801 1_655
H(59B) H(50B) 3.139 1_655
H(59B) H(50C) 2.762 1_655
H(59B) H(51A) 2.658 1_655
H(59B) H(58A) 2.325 .
H(59B) H(58B) 2.419 .
H(59B) H(59A) 1.607 .
H(59B) H(60A) 3.403 .
H(59B) H(60B) 2.304 .
H(59B) H(60C) 2.722 .
H(60A) O(2) 1.977 .
H(60A) O(4) 2.797 .
H(60A) C(22) 3.062 2_777
H(60A) C(59) 3.208 .
H(60A) C(64) 3.415 .
H(60A) Li(1) 3.223 .
H(60A) H(22A) 2.805 2_777
H(60A) H(22B) 2.745 2_777
H(60A) H(22C) 3.129 2_777
H(60A) H(51B) 3.567 2_667
H(60A) H(52A) 3.275 2_667
H(60A) H(52C) 3.590 2_667
H(60A) H(54A) 3.295 .
H(60A) H(59A) 3.569 .
H(60A) H(59B) 3.403 .
H(60A) H(60B) 1.600 .
H(60A) H(60C) 1.600 .
H(60A) H(62A) 3.405 .
H(60A) H(64A) 3.217 .
H(60A) H(64B) 3.571 .
H(60A) H(68A) 2.902 .
H(60B) O(2) 1.977 .
H(60B) C(22) 3.216 2_777
H(60B) C(51) 3.494 1_655
H(60B) C(52) 3.237 1_655
H(60B) C(59) 2.574 .
H(60B) H(22A) 3.556 1_545
H(60B) H(22A) 2.791 2_777
H(60B) H(22B) 3.376 2_777
H(60B) H(22C) 2.974 2_777
H(60B) H(35) 3.335 1_655
H(60B) H(47B) 3.273 1_655
H(60B) H(48A) 3.333 1_655
H(60B) H(48C) 3.349 1_655
H(60B) H(51A) 2.820 1_655
H(60B) H(52A) 2.814 1_655
H(60B) H(52B) 3.050 1_655
H(60B) H(59A) 3.062 .
H(60B) H(59B) 2.304 .
H(60B) H(60A) 1.600 .
H(60B) H(60C) 1.600 .
H(60B) H(68A) 3.186 .
H(60C) O(2) 1.977 .
H(60C) O(4) 3.390 .
H(60C) C(21) 3.163 1_545
H(60C) C(22) 3.418 1_545
H(60C) C(52) 3.539 2_667
H(60C) C(59) 2.581 .
H(60C) C(62) 3.447 .
H(60C) Li(1) 3.520 .
H(60C) H(21A) 2.920 1_545
H(60C) H(21B) 2.732 1_545
H(60C) H(22A) 2.776 1_545
H(60C) H(22A) 3.170 2_777
H(60C) H(51A) 3.295 1_655
H(60C) H(52A) 3.458 1_655
H(60C) H(52A) 2.810 2_667
H(60C) H(52C) 3.396 2_667
H(60C) H(59A) 2.557 .
H(60C) H(59B) 2.722 .
H(60C) H(60A) 1.600 .
H(60C) H(60B) 1.600 .
H(60C) H(62A) 2.649 .
H(61A) O(1) 2.695 .
H(61A) O(3) 1.990 .
H(61A) C(13) 3.167 1_545
H(61A) C(57) 3.273 .
H(61A) C(58) 3.475 .
H(61A) C(62) 3.209 .
H(61A) Li(1) 3.247 .
H(61A) H(13A) 3.085 1_545
H(61A) H(13B) 2.395 1_545
H(61A) H(17A) 2.782 1_545
H(61A) H(42B) 3.416 1_545
H(61A) H(57A) 3.255 .
H(61A) H(57B) 3.221 .
H(61A) H(58B) 3.504 .
H(61A) H(59A) 3.038 .
H(61A) H(61B) 1.600 .
H(61A) H(61C) 1.600 .
H(61A) H(62A) 3.549 .
H(61A) H(62B) 3.409 .
H(61A) H(65A) 3.355 .
H(61B) O(3) 1.990 .
H(61B) C(1) 3.027 1_545
H(61B) C(2) 3.295 1_545
H(61B) C(12) 3.575 1_545
H(61B) C(13) 3.174 1_545
H(61B) C(43) 3.411 1_545
H(61B) C(62) 2.575 .
H(61B) B(1) 3.306 1_545
H(61B) B(2) 3.170 1_545
H(61B) H(2) 2.599 1_545
H(61B) H(13A) 2.635 1_545
H(61B) H(13B) 2.845 1_545
H(61B) H(41A) 3.236 1_545
H(61B) H(42B) 3.149 1_545
H(61B) H(43A) 2.434 1_545
H(61B) H(61A) 1.600 .
H(61B) H(61C) 1.600 .
H(61B) H(62A) 3.037 .
H(61B) H(62B) 2.310 .
H(61B) H(65A) 3.431 .
H(61C) O(1) 3.468 .
H(61C) O(3) 1.990 .
H(61C) C(1) 3.105 1_545
H(61C) C(2) 3.184 1_545
H(61C) C(6) 3.205 1_545
H(61C) C(7) 3.150 1_545
H(61C) C(8) 3.122 1_545
H(61C) C(12) 3.114 1_545
H(61C) C(59) 3.281 .
H(61C) C(62) 2.571 .
H(61C) Li(1) 3.575 .
H(61C) H(13B) 3.305 1_545
H(61C) H(17A) 3.361 1_545
H(61C) H(21B) 3.047 1_545
H(61C) H(25A) 3.436 1_545
H(61C) H(59A) 2.416 .
H(61C) H(61A) 1.600 .
H(61C) H(61B) 1.600 .
H(61C) H(62A) 2.519 .
H(61C) H(62B) 2.730 .
H(62A) O(2) 3.325 .
H(62A) O(3) 1.997 .
H(62A) O(4) 2.622 .
H(62A) C(25) 3.505 1_545
H(62A) C(60) 3.261 .
H(62A) C(61) 2.687 .
H(62A) C(63) 2.060 .
H(62A) Li(1) 3.226 .
H(62A) H(21B) 2.678 1_545
H(62A) H(25A) 2.623 1_545
H(62A) H(25B) 3.547 1_545
H(62A) H(52A) 3.475 2_667
H(62A) H(52C) 2.900 2_667
H(62A) H(59A) 3.294 .
H(62A) H(60A) 3.405 .
H(62A) H(60C) 2.649 .
H(62A) H(61A) 3.549 .
H(62A) H(61B) 3.037 .
H(62A) H(61C) 2.519 .
H(62A) H(62B) 1.607 .
H(62A) H(63A) 2.863 .
H(62A) H(63B) 2.340 .
H(62B) O(3) 1.997 .
H(62B) O(4) 3.228 .
H(62B) C(25) 3.326 1_545
H(62B) C(43) 3.268 1_545
H(62B) C(44) 3.263 1_545
H(62B) C(61) 2.491 .
H(62B) C(63) 2.060 .
H(62B) H(2) 2.482 1_545
H(62B) H(25A) 2.795 1_545
H(62B) H(25B) 2.915 1_545
H(62B) H(43A) 2.533 1_545
H(62B) H(44A) 2.780 1_545
H(62B) H(44B) 3.301 1_545
H(62B) H(56B) 3.441 2_667
H(62B) H(61A) 3.409 .
H(62B) H(61B) 2.310 .
H(62B) H(61C) 2.730 .
H(62B) H(62A) 1.607 .
H(62B) H(63A) 2.339 .
H(62B) H(63B) 2.398 .
H(63A) O(3) 2.609 .
H(63A) O(4) 1.997 .
H(63A) O(5) 3.404 .
H(63A) C(43) 3.479 1_545
H(63A) C(44) 3.270 1_545
H(63A) C(62) 2.059 .
H(63A) C(64) 2.588 .
H(63A) C(65) 3.045 .
H(63A) Li(1) 3.274 .
H(63A) H(24A) 2.905 1_445
H(63A) H(43A) 3.258 1_545
H(63A) H(43B) 3.265 1_545
H(63A) H(44A) 2.415 1_545
H(63A) H(62A) 2.863 .
H(63A) H(62B) 2.339 .
H(63A) H(63B) 1.606 .
H(63A) H(64A) 3.475 .
H(63A) H(64B) 2.897 .
H(63A) H(64C) 2.401 .
H(63A) H(65A) 2.856 .
H(63A) H(65C) 2.574 .
H(63B) O(3) 3.219 .
H(63B) O(4) 1.997 .
H(63B) C(38) 3.457 2_667
H(63B) C(52) 3.506 2_667
H(63B) C(55) 3.569 2_667
H(63B) C(56) 3.187 2_667
H(63B) C(62) 2.059 .
H(63B) C(64) 2.549 .
H(63B) H(24A) 3.504 1_445
H(63B) H(38B) 2.489 2_667
H(63B) H(44A) 3.073 1_545
H(63B) H(52C) 2.531 2_667
H(63B) H(55A) 3.094 2_667
H(63B) H(56A) 3.300 2_667
H(63B) H(56B) 2.461 2_667
H(63B) H(62A) 2.340 .
H(63B) H(62B) 2.398 .
H(63B) H(63A) 1.606 .
H(63B) H(64A) 3.446 .
H(63B) H(64B) 2.357 .
H(63B) H(64C) 2.839 .
H(64A) O(4) 1.978 .
H(64A) O(6) 2.735 .
H(64A) C(49) 3.474 .
H(64A) C(53) 3.249 .
H(64A) C(54) 2.941 .
H(64A) C(63) 3.197 .
H(64A) C(66) 3.587 .
H(64A) C(68) 3.548 .
H(64A) Li(1) 3.224 .
H(64A) H(38A) 2.986 .
H(64A) H(49A) 2.901 .
H(64A) H(49B) 3.109 .
H(64A) H(53A) 2.649 .
H(64A) H(54A) 2.808 .
H(64A) H(54B) 2.488 .
H(64A) H(60A) 3.217 .
H(64A) H(63A) 3.475 .
H(64A) H(63B) 3.446 .
H(64A) H(64B) 1.600 .
H(64A) H(64C) 1.600 .
H(64A) H(66A) 3.014 .
H(64A) H(68A) 3.452 .
H(64B) O(4) 1.978 .
H(64B) C(38) 3.346 2_667
H(64B) C(63) 2.556 .
H(64B) H(38A) 3.294 .
H(64B) H(38A) 3.033 2_667
H(64B) H(38B) 2.746 2_667
H(64B) H(49B) 3.273 .
H(64B) H(51B) 3.560 2_667
H(64B) H(52C) 3.503 2_667
H(64B) H(54B) 3.055 .
H(64B) H(60A) 3.571 .
H(64B) H(63A) 2.897 .
H(64B) H(63B) 2.357 .
H(64B) H(64A) 1.600 .
H(64B) H(64C) 1.600 .
H(64C) O(4) 1.978 .
H(64C) O(5) 3.365 .
H(64C) O(6) 3.558 .
H(64C) C(49) 3.119 .
H(64C) C(63) 2.557 .
H(64C) C(65) 3.562 .
H(64C) C(66) 3.355 .
H(64C) Li(1) 3.472 .
H(64C) H(24A) 3.240 1_445
H(64C) H(38A) 3.498 .
H(64C) H(49A) 2.860 .
H(64C) H(49B) 2.494 .
H(64C) H(50A) 3.527 .
H(64C) H(63A) 2.401 .
H(64C) H(63B) 2.839 .
H(64C) H(64A) 1.600 .
H(64C) H(64B) 1.600 .
H(64C) H(65C) 2.902 .
H(64C) H(66A) 2.622 .
H(65A) O(3) 2.706 .
H(65A) O(5) 1.982 .
H(65A) C(42) 3.285 1_545
H(65A) C(43) 3.164 1_545
H(65A) C(61) 3.395 .
H(65A) C(62) 3.523 .
H(65A) C(63) 3.468 .
H(65A) C(66) 3.196 .
H(65A) Li(1) 3.177 .
H(65A) H(14C) 3.229 2_666
H(65A) H(20A) 3.096 1_445
H(65A) H(42B) 2.371 1_545
H(65A) H(42C) 3.455 1_545
H(65A) H(43A) 2.960 1_545
H(65A) H(43B) 2.468 1_545
H(65A) H(57A) 3.544 .
H(65A) H(61A) 3.355 .
H(65A) H(61B) 3.431 .
H(65A) H(63A) 2.856 .
H(65A) H(65B) 1.600 .
H(65A) H(65C) 1.600 .
H(65A) H(66A) 3.482 .
H(65A) H(66B) 3.443 .
H(65B) O(5) 1.982 .
H(65B) C(14) 3.370 2_666
H(65B) C(19) 3.513 1_445
H(65B) C(20) 3.355 1_445
H(65B) C(66) 2.559 .
H(65B) H(4B) 3.455 2_666
H(65B) H(14B) 3.460 2_666
H(65B) H(14C) 2.530 2_666
H(65B) H(19A) 3.454 1_445
H(65B) H(19B) 3.106 1_445
H(65B) H(20A) 2.543 1_445
H(65B) H(42B) 3.199 1_545
H(65B) H(43B) 3.412 1_545
H(65B) H(65A) 1.600 .
H(65B) H(65C) 1.600 .
H(65B) H(66A) 2.909 .
H(65B) H(66B) 2.356 .
H(65C) O(4) 3.439 .
H(65C) O(5) 1.982 .
H(65C) C(20) 3.491 1_445
H(65C) C(63) 3.353 .
H(65C) C(64) 3.599 .
H(65C) C(66) 2.563 .
H(65C) Li(1) 3.503 .
H(65C) H(19B) 3.278 1_445
H(65C) H(20A) 2.824 1_445
H(65C) H(20C) 3.491 1_445
H(65C) H(24A) 3.560 1_445
H(65C) H(43B) 3.026 1_545
H(65C) H(50A) 3.516 .
H(65C) H(63A) 2.574 .
H(65C) H(64C) 2.902 .
H(65C) H(65A) 1.600 .
H(65C) H(65B) 1.600 .
H(65C) H(66A) 2.416 .
H(65C) H(66B) 2.837 .
H(66A) O(4) 3.522 .
H(66A) O(5) 1.991 .
H(66A) O(6) 2.620 .
H(66A) C(49) 3.217 .
H(66A) C(50) 3.301 .
H(66A) C(64) 3.155 .
H(66A) C(65) 2.597 .
H(66A) C(67) 2.061 .
H(66A) Li(1) 3.337 .
H(66A) H(49A) 2.559 .
H(66A) H(49B) 3.348 .
H(66A) H(50A) 2.701 .
H(66A) H(50B) 3.566 .
H(66A) H(53A) 3.580 .
H(66A) H(64A) 3.014 .
H(66A) H(64C) 2.622 .
H(66A) H(65A) 3.482 .
H(66A) H(65B) 2.909 .
H(66A) H(65C) 2.416 .
H(66A) H(66B) 1.606 .
H(66A) H(67A) 2.863 .
H(66A) H(67B) 2.341 .
H(66B) O(5) 1.991 .
H(66B) O(6) 3.229 .
H(66B) C(65) 2.546 .
H(66B) C(67) 2.060 .
H(66B) C(71) 3.162 .
H(66B) C(72) 3.173 .
H(66B) H(50A) 3.470 .
H(66B) H(65A) 3.443 .
H(66B) H(65B) 2.356 .
H(66B) H(65C) 2.837 .
H(66B) H(66A) 1.606 .
H(66B) H(67A) 2.341 .
H(66B) H(67B) 2.396 .
H(66B) H(69) 3.587 2_666
H(66B) H(71) 3.321 .
H(66B) H(72) 3.341 .
H(67A) O(1) 3.266 .
H(67A) O(5) 2.610 .
H(67A) O(6) 1.997 .
H(67A) C(57) 3.095 .
H(67A) C(66) 2.060 .
H(67A) C(68) 2.597 .
H(67A) C(69) 3.257 2_666
H(67A) C(70) 3.064 2_666
H(67A) Li(1) 3.195 .
H(67A) H(57A) 2.934 .
H(67A) H(57C) 2.696 .
H(67A) H(66A) 2.863 .
H(67A) H(66B) 2.341 .
H(67A) H(67B) 1.606 .
H(67A) H(68A) 3.482 .
H(67A) H(68B) 2.910 .
H(67A) H(68C) 2.409 .
H(67A) H(69) 2.829 2_666
H(67A) H(70) 2.446 2_666
H(67B) O(5) 3.219 .
H(67B) O(6) 1.997 .
H(67B) C(66) 2.060 .
H(67B) C(68) 2.529 .
H(67B) C(69) 3.237 .
H(67B) C(72) 3.500 .
H(67B) C(73) 3.070 .
H(67B) C(74) 2.929 .
H(67B) H(49A) 3.428 .
H(67B) H(53A) 3.120 .
H(67B) H(66A) 2.341 .
H(67B) H(66B) 2.396 .
H(67B) H(67A) 1.606 .
H(67B) H(68A) 3.431 .
H(67B) H(68B) 2.334 .
H(67B) H(68C) 2.812 .
H(67B) H(70) 3.041 2_666
H(67B) H(73) 3.406 .
H(67B) H(74) 3.195 .
H(68A) O(2) 2.678 .
H(68A) O(6) 1.984 .
H(68A) C(47) 3.306 1_655
H(68A) C(48) 3.392 1_655
H(68A) C(54) 3.516 .
H(68A) C(60) 3.114 .
H(68A) C(67) 3.196 .
H(68A) Li(1) 3.277 .
H(68A) H(28A) 3.581 .
H(68A) H(47A) 3.132 1_655
H(68A) H(47B) 2.884 1_655
H(68A) H(48A) 2.669 1_655
H(68A) H(53A) 3.544 .
H(68A) H(54A) 2.620 .
H(68A) H(58A) 3.361 .
H(68A) H(60A) 2.902 .
H(68A) H(60B) 3.186 .
H(68A) H(64A) 3.452 .
H(68A) H(67A) 3.482 .
H(68A) H(67B) 3.431 .
H(68A) H(68B) 1.600 .
H(68A) H(68C) 1.600 .
H(68B) O(6) 1.984 .
H(68B) C(16) 3.310 .
H(68B) C(53) 3.147 .
H(68B) C(54) 3.495 .
H(68B) C(67) 2.551 .
H(68B) H(1) 3.001 .
H(68B) H(16A) 2.733 .
H(68B) H(16B) 3.043 .
H(68B) H(47A) 3.510 1_655
H(68B) H(48A) 3.546 1_655
H(68B) H(53A) 2.774 .
H(68B) H(53B) 2.806 .
H(68B) H(54A) 2.890 .
H(68B) H(67A) 2.910 .
H(68B) H(67B) 2.334 .
H(68B) H(68A) 1.600 .
H(68B) H(68C) 1.600 .
H(68C) O(1) 3.414 .
H(68C) O(2) 3.309 .
H(68C) O(6) 1.984 .
H(68C) C(16) 3.475 .
H(68C) C(47) 3.262 1_655
H(68C) C(58) 3.395 .
H(68C) C(67) 2.554 .
H(68C) Li(1) 3.443 .
H(68C) H(16A) 2.629 .
H(68C) H(16B) 3.507 .
H(68C) H(46C) 3.001 1_655
H(68C) H(47A) 2.769 1_655
H(68C) H(47B) 2.870 1_655
H(68C) H(48A) 3.523 1_655
H(68C) H(57C) 3.317 .
H(68C) H(58A) 2.715 .
H(68C) H(67A) 2.409 .
H(68C) H(67B) 2.812 .
H(68C) H(68A) 1.600 .
H(68C) H(68B) 1.600 .
H(68C) H(70) 3.113 2_666
H(69) C(15) 3.371 .
H(69) C(70) 2.034 .
H(69) C(70) 3.077 2_666
H(69) C(71) 3.254 .
H(69) C(73) 3.244 .
H(69) C(74) 2.025 .
H(69) H(14B) 2.665 .
H(69) H(15A) 2.899 .
H(69) H(15B) 2.906 .
H(69) H(57A) 3.322 2_666
H(69) H(57C) 3.091 2_666
H(69) H(66B) 3.587 2_666
H(69) H(67A) 2.829 2_666
H(69) H(70) 2.334 .
H(69) H(70) 2.650 2_666
H(69) H(74) 2.328 .
H(70) C(16) 3.546 2_666
H(70) C(67) 3.174 2_666
H(70) C(69) 2.036 .
H(70) C(69) 2.997 2_666
H(70) C(70) 3.402 2_666
H(70) C(71) 2.028 .
H(70) C(72) 3.245 .
H(70) C(74) 3.255 .
H(70) H(15A) 3.592 2_666
H(70) H(15B) 3.284 2_666
H(70) H(16A) 2.724 2_666
H(70) H(57C) 3.340 2_666
H(70) H(67A) 2.446 2_666
H(70) H(67B) 3.041 2_666
H(70) H(68C) 3.113 2_666
H(70) H(69) 2.334 .
H(70) H(69) 2.650 2_666
H(70) H(70) 3.367 2_666
H(70) H(71) 2.333 .
H(71) C(15) 3.446 2_666
H(71) C(16) 3.153 2_666
H(71) C(46) 3.242 2_566
H(71) C(69) 3.258 .
H(71) C(70) 2.032 .
H(71) C(72) 2.036 .
H(71) C(73) 3.261 .
H(71) H(15B) 2.803 2_666
H(71) H(16A) 2.704 2_666
H(71) H(16C) 2.984 2_666
H(71) H(18C) 3.061 1_445
H(71) H(46A) 3.308 2_566
H(71) H(46B) 2.930 2_566
H(71) H(46C) 2.957 2_566
H(71) H(66B) 3.321 .
H(71) H(70) 2.333 .
H(71) H(72) 2.335 .
H(72) C(50) 3.043 .
H(72) C(70) 3.244 .
H(72) C(71) 2.030 .
H(72) C(73) 2.032 .
H(72) C(74) 3.254 .
H(72) H(17B) 3.515 1_445
H(72) H(18C) 3.339 1_445
H(72) H(45B) 3.199 .
H(72) H(46A) 3.572 2_566
H(72) H(50A) 2.920 .
H(72) H(50B) 2.322 .
H(72) H(66B) 3.341 .
H(72) H(71) 2.335 .
H(72) H(73) 2.332 .
H(73) C(29) 3.237 .
H(73) C(30) 3.135 .
H(73) C(34) 2.876 .
H(73) C(35) 2.723 .
H(73) C(36) 2.853 .
H(73) C(40) 3.114 .
H(73) C(45) 3.421 .
H(73) C(49) 3.457 .
H(73) C(50) 3.269 .
H(73) C(69) 3.244 .
H(73) C(71) 3.259 .
H(73) C(72) 2.034 .
H(73) C(74) 2.032 .
H(73) H(35) 3.134 .
H(73) H(41B) 3.586 .
H(73) H(45A) 3.007 .
H(73) H(45B) 3.084 .
H(73) H(49A) 3.048 .
H(73) H(50B) 2.480 .
H(73) H(67B) 3.406 .
H(73) H(72) 2.332 .
H(73) H(74) 2.336 .
H(74) C(15) 3.442 .
H(74) C(29) 3.372 .
H(74) C(30) 3.563 .
H(74) C(41) 3.340 .
H(74) C(69) 2.030 .
H(74) C(70) 3.258 .
H(74) C(72) 3.257 .
H(74) C(73) 2.034 .
H(74) B(1) 3.481 .
H(74) H(1) 2.909 .
H(74) H(13A) 3.468 .
H(74) H(14B) 3.244 .
H(74) H(15A) 2.494 .
H(74) H(41A) 2.846 .
H(74) H(41B) 2.931 .
H(74) H(67B) 3.195 .
H(74) H(69) 2.328 .
H(74) H(73) 2.336 .

loop_
_geom_torsion_atom_site_label_1
_geom_torsion_atom_site_label_2
_geom_torsion_atom_site_label_3
_geom_torsion_atom_site_label_4
_geom_torsion
C(57) O(1) C(58) C(59) -173.11(16)
C(57) O(1) Li(1) O(2) -155.74(15)
C(57) O(1) Li(1) O(3) 105.32(17)
C(57) O(1) Li(1) O(4) 151.5(3)
C(57) O(1) Li(1) O(5) 10.1(2)
C(57) O(1) Li(1) O(6) -67.34(17)
C(58) O(1) Li(1) O(2) -4.70(15)
C(58) O(1) Li(1) O(3) -103.64(13)
C(58) O(1) Li(1) O(4) -57.4(4)
C(58) O(1) Li(1) O(5) 161.14(12)
C(58) O(1) Li(1) O(6) 83.69(14)
Li(1) O(1) C(58) C(59) 30.9(2)
C(60) O(2) C(59) C(58) -163.76(12)
C(59) O(2) Li(1) O(1) -24.32(14)
C(59) O(2) Li(1) O(3) 64.91(15)
C(59) O(2) Li(1) O(4) 142.92(12)
C(59) O(2) Li(1) O(5) -86.0(6)
C(59) O(2) Li(1) O(6) -123.37(12)
Li(1) O(2) C(59) C(58) 48.14(16)
C(60) O(2) Li(1) O(1) -166.90(15)
C(60) O(2) Li(1) O(3) -77.67(19)
C(60) O(2) Li(1) O(4) 0.3(2)
C(60) O(2) Li(1) O(5) 131.4(5)
C(60) O(2) Li(1) O(6) 94.05(18)
C(61) O(3) C(62) C(63) -166.27(10)
C(61) O(3) Li(1) O(1) 6.49(15)
C(61) O(3) Li(1) O(2) -69.97(15)
C(61) O(3) Li(1) O(4) -161.70(11)
C(61) O(3) Li(1) O(5) 102.27(14)
C(61) O(3) Li(1) O(6) 151.2(5)
C(62) O(3) Li(1) O(1) 151.05(10)
C(62) O(3) Li(1) O(2) 74.59(14)
C(62) O(3) Li(1) O(4) -17.14(12)
C(62) O(3) Li(1) O(5) -113.17(12)
C(62) O(3) Li(1) O(6) -64.2(6)
Li(1) O(3) C(62) C(63) 43.09(13)
C(64) O(4) C(63) C(62) -177.27(11)
C(63) O(4) Li(1) O(1) -60.9(4)
C(63) O(4) Li(1) O(2) -111.67(12)
C(63) O(4) Li(1) O(3) -13.23(12)
C(63) O(4) Li(1) O(5) 80.44(15)
C(63) O(4) Li(1) O(6) 157.55(10)
Li(1) O(4) C(63) C(62) 39.70(14)
C(64) O(4) Li(1) O(1) 161.9(4)
C(64) O(4) Li(1) O(2) 111.12(13)
C(64) O(4) Li(1) O(3) -150.43(10)
C(64) O(4) Li(1) O(5) -56.76(15)
C(64) O(4) Li(1) O(6) 20.34(13)
C(65) O(5) C(66) C(67) -176.45(13)
C(65) O(5) Li(1) O(1) 110.49(15)
C(65) O(5) Li(1) O(2) 169.8(5)
C(65) O(5) Li(1) O(3) 18.61(19)
C(65) O(5) Li(1) O(4) -59.49(18)
C(65) O(5) Li(1) O(6) -151.64(13)
C(66) O(5) Li(1) O(1) -107.12(14)
C(66) O(5) Li(1) O(2) -47.8(6)
C(66) O(5) Li(1) O(3) 161.00(12)
C(66) O(5) Li(1) O(4) 82.89(15)
C(66) O(5) Li(1) O(6) -9.25(14)
Li(1) O(5) C(66) C(67) 36.33(18)
C(68) O(6) C(67) C(66) -175.39(16)
C(67) O(6) Li(1) O(1) 72.81(13)
C(67) O(6) Li(1) O(2) 149.15(12)
C(67) O(6) Li(1) O(3) -71.4(6)
C(67) O(6) Li(1) O(4) -117.21(12)
C(67) O(6) Li(1) O(5) -20.92(13)
Li(1) O(6) C(67) C(66) 46.29(19)
C(68) O(6) Li(1) O(1) -59.13(16)
C(68) O(6) Li(1) O(2) 17.20(17)
C(68) O(6) Li(1) O(3) 156.6(5)
C(68) O(6) Li(1) O(4) 110.84(14)
C(68) O(6) Li(1) O(5) -152.87(13)
C(2) C(1) C(12) C(8) 7.4(2)
C(2) C(1) C(12) C(11) -167.70(16)
C(12) C(1) C(2) C(3) 175.59(16)
C(12) C(1) C(2) C(6) -6.7(2)
C(2) C(1) B(1) B(2) -119.20(17)
B(1) C(1) C(2) C(3) -1.5(2)
B(1) C(1) C(2) C(6) 176.27(16)
C(12) C(1) B(1) B(2) 64.1(2)
B(1) C(1) C(12) C(8) -175.76(16)
B(1) C(1) C(12) C(11) 9.1(2)
C(1) C(2) C(3) C(4) -171.04(17)
C(1) C(2) C(3) C(13) 72.2(2)
C(1) C(2) C(3) C(15) -51.4(2)
C(1) C(2) C(6) C(5) -179.41(16)
C(1) C(2) C(6) C(7) 0.8(2)
C(3) C(2) C(6) C(5) -1.3(2)
C(3) C(2) C(6) C(7) 178.96(16)
C(6) C(2) C(3) C(4) 10.98(18)
C(6) C(2) C(3) C(13) -105.77(15)
C(6) C(2) C(3) C(15) 130.66(15)
C(2) C(3) C(4) C(5) -16.61(17)
C(2) C(3) C(13) C(14) -177.68(12)
C(2) C(3) C(15) C(16) -44.96(18)
C(4) C(3) C(13) C(14) 69.81(15)
C(13) C(3) C(4) C(5) 99.45(13)
C(4) C(3) C(15) C(16) 71.18(15)
C(15) C(3) C(4) C(5) -140.11(12)
C(13) C(3) C(15) C(16) -168.18(12)
C(15) C(3) C(13) C(14) -50.72(16)
C(3) C(4) C(5) C(6) 15.62(17)
C(3) C(4) C(5) C(17) -100.64(15)
C(3) C(4) C(5) C(19) 135.59(14)
C(4) C(5) C(6) C(2) -9.03(19)
C(4) C(5) C(6) C(7) 170.72(16)
C(4) C(5) C(17) C(18) -70.33(15)
C(4) C(5) C(19) C(20) -65.07(16)
C(6) C(5) C(17) C(18) 177.52(10)
C(17) C(5) C(6) C(2) 110.35(15)
C(17) C(5) C(6) C(7) -69.90(19)
C(6) C(5) C(19) C(20) 48.69(16)
C(19) C(5) C(6) C(2) -128.96(15)
C(19) C(5) C(6) C(7) 50.8(2)
C(17) C(5) C(19) C(20) 169.06(11)
C(19) C(5) C(17) C(18) 55.03(14)
C(2) C(6) C(7) C(8) 4.7(2)
C(5) C(6) C(7) C(8) -175.01(16)
C(6) C(7) C(8) C(9) 174.53(16)
C(6) C(7) C(8) C(12) -4.0(2)
C(7) C(8) C(9) C(10) -160.85(16)
C(7) C(8) C(9) C(21) 80.07(19)
C(7) C(8) C(9) C(23) -39.9(2)
C(7) C(8) C(12) C(1) -2.4(2)
C(7) C(8) C(12) C(11) 173.65(16)
C(9) C(8) C(12) C(1) 178.99(15)
C(9) C(8) C(12) C(11) -5.0(2)
C(12) C(8) C(9) C(10) 17.77(18)
C(12) C(8) C(9) C(21) -101.31(15)
C(12) C(8) C(9) C(23) 138.67(15)
C(8) C(9) C(10) C(11) -23.41(16)
C(8) C(9) C(21) C(22) 169.74(11)
C(8) C(9) C(23) C(24) -55.78(18)
C(10) C(9) C(21) C(22) 58.32(14)
C(21) C(9) C(10) C(11) 92.83(13)
C(10) C(9) C(23) C(24) 58.07(16)
C(23) C(9) C(10) C(11) -144.20(12)
C(21) C(9) C(23) C(24) -176.32(12)
C(23) C(9) C(21) C(22) -67.35(15)
C(9) C(10) C(11) C(12) 21.19(16)
C(9) C(10) C(11) C(25) -98.27(14)
C(9) C(10) C(11) C(27) 140.40(13)
C(10) C(11) C(12) C(1) 165.65(16)
C(10) C(11) C(12) C(8) -9.97(17)
C(10) C(11) C(25) C(26) -64.20(15)
C(10) C(11) C(27) C(28) -68.28(13)
C(12) C(11) C(25) C(26) -177.83(10)
C(25) C(11) C(12) C(1) -76.5(2)
C(25) C(11) C(12) C(8) 107.87(13)
C(12) C(11) C(27) C(28) 44.85(14)
C(27) C(11) C(12) C(1) 48.9(2)
C(27) C(11) C(12) C(8) -126.70(13)
C(25) C(11) C(27) C(28) 170.99(9)
C(27) C(11) C(25) C(26) 55.92(13)
C(30) C(29) C(40) C(36) 6.3(2)
C(30) C(29) C(40) C(39) -167.14(14)
C(40) C(29) C(30) C(31) 173.00(13)
C(40) C(29) C(30) C(34) -6.3(2)
C(30) C(29) B(2) B(1) -119.93(18)
B(2) C(29) C(30) C(31) -3.0(2)
B(2) C(29) C(30) C(34) 177.67(13)
C(40) C(29) B(2) B(1) 64.7(2)
B(2) C(29) C(40) C(36) -178.06(14)
B(2) C(29) C(40) C(39) 8.5(2)
C(29) C(30) C(31) C(32) -171.55(14)
C(29) C(30) C(31) C(41) 70.47(16)
C(29) C(30) C(31) C(43) -53.9(2)
C(29) C(30) C(34) C(33) -177.21(13)
C(29) C(30) C(34) C(35) 2.5(2)
C(31) C(30) C(34) C(33) 3.33(17)
C(31) C(30) C(34) C(35) -177.00(13)
C(34) C(30) C(31) C(32) 7.86(15)
C(34) C(30) C(31) C(41) -110.12(12)
C(34) C(30) C(31) C(43) 125.52(13)
C(30) C(31) C(32) C(33) -15.96(14)
C(30) C(31) C(41) C(42) -175.17(9)
C(30) C(31) C(43) C(44) -41.16(18)
C(32) C(31) C(41) C(42) 71.52(14)
C(41) C(31) C(32) C(33) 101.63(14)
C(32) C(31) C(43) C(44) 73.43(16)
C(43) C(31) C(32) C(33) -137.71(12)
C(41) C(31) C(43) C(44) -165.54(13)
C(43) C(31) C(41) C(42) -48.26(15)
C(31) C(32) C(33) C(34) 17.42(14)
C(31) C(32) C(33) C(45) -99.02(14)
C(31) C(32) C(33) C(47) 137.53(11)
C(32) C(33) C(34) C(30) -13.07(16)
C(32) C(33) C(34) C(35) 167.28(14)
C(32) C(33) C(45) C(46) -71.23(16)
C(32) C(33) C(47) C(48) -64.80(18)
C(34) C(33) C(45) C(46) 176.57(12)
C(45) C(33) C(34) C(30) 106.06(14)
C(45) C(33) C(34) C(35) -73.60(17)
C(34) C(33) C(47) C(48) 49.36(19)
C(47) C(33) C(34) C(30) -133.76(13)
C(47) C(33) C(34) C(35) 46.58(19)
C(45) C(33) C(47) C(48) 169.63(15)
C(47) C(33) C(45) C(46) 54.44(18)
C(30) C(34) C(35) C(36) 1.9(2)
C(33) C(34) C(35) C(36) -178.43(13)
C(34) C(35) C(36) C(37) 177.21(13)
C(34) C(35) C(36) C(40) -1.9(2)
C(35) C(36) C(37) C(38) -162.77(14)
C(35) C(36) C(37) C(49) 80.95(18)
C(35) C(36) C(37) C(51) -41.70(18)
C(35) C(36) C(40) C(29) -2.5(2)
C(35) C(36) C(40) C(39) 172.16(13)
C(37) C(36) C(40) C(29) 178.31(13)
C(37) C(36) C(40) C(39) -7.08(17)
C(40) C(36) C(37) C(38) 16.44(16)
C(40) C(36) C(37) C(49) -99.84(13)
C(40) C(36) C(37) C(51) 137.51(12)
C(36) C(37) C(38) C(39) -19.24(16)
C(36) C(37) C(49) C(50) -65.34(16)
C(36) C(37) C(51) C(52) -55.85(16)
C(38) C(37) C(49) C(50) -176.67(13)
C(49) C(37) C(38) C(39) 97.96(15)
C(38) C(37) C(51) C(52) 59.1(2)
C(51) C(37) C(38) C(39) -141.40(14)
C(49) C(37) C(51) C(52) -179.72(13)
C(51) C(37) C(49) C(50) 60.40(17)
C(37) C(38) C(39) C(40) 15.76(16)
C(37) C(38) C(39) C(53) -103.84(13)
C(37) C(38) C(39) C(55) 134.58(13)
C(38) C(39) C(40) C(29) 168.70(15)
C(38) C(39) C(40) C(36) -5.47(16)
C(38) C(39) C(53) C(54) -66.59(13)
C(38) C(39) C(55) C(56) -69.51(17)
C(40) C(39) C(53) C(54) 179.62(11)
C(53) C(39) C(40) C(29) -73.52(19)
C(53) C(39) C(40) C(36) 112.31(13)
C(40) C(39) C(55) C(56) 43.64(17)
C(55) C(39) C(40) C(29) 52.0(2)
C(55) C(39) C(40) C(36) -122.20(13)
C(53) C(39) C(55) C(56) 169.78(13)
C(55) C(39) C(53) C(54) 53.68(16)
O(1) C(58) C(59) O(2) -51.26(17)
O(3) C(62) C(63) O(4) -54.50(12)
O(5) C(66) C(67) O(6) -54.79(19)
C(70) C(69) C(74) C(73) -0.3(3)
C(74) C(69) C(70) C(71) 0.7(3)
C(69) C(70) C(71) C(72) -0.4(3)
C(70) C(71) C(72) C(73) -0.4(3)
C(71) C(72) C(73) C(74) 0.8(3)
C(72) C(73) C(74) C(69) -0.4(3)
C(1) B(1) B(2) C(29) -178.98(14)
